data_4133803
loop_
_publ_author_name
'Stauber, Julia M.'
'Qian, Elaine Anne'
'Han, Yanxiao'
'Rheingold, Arnold L.'
'Kr\'al, Petr'
'Fujita, Daishi'
'Spokoyny, Alexander M.'

_publ_section_title
;
 An Organometallic Strategy for Assembling Atomically Precise Hybrid
 Nanomaterials.
;
_journal_name_full 'Journal of the American Chemical Society'
_journal_paper_doi 10.1021/jacs.9b10770
_journal_year 2019
_chemical_formula_moiety 'C396.2 H514 Au11.17 B12 Cl11.15 N11.15 O12 P11.15, 9.71(F6 Sb)'
_chemical_formula_sum 'C396.2 H514 Au11.17 B12 Cl11.15 F58.26 N11.15 O12 P11.15 Sb9.71'
_chemical_formula_weight 10984.21
_chemical_name_systematic B12Au12
_space_group_crystal_system monoclinic
_space_group_IT_number 9
_space_group_name_Hall 'C -2yc'
_space_group_name_H-M_alt 'C 1 c 1'
_atom_sites_solution_hydrogens geom
_audit_creation_date 2019-08-28
_audit_creation_method
;
Olex2 1.2
(compiled Apr  3 2018 12:10:17 for OlexSys, GUI svn.r5486)
;
_cell_angle_alpha 90
_cell_angle_beta 93.5244(11)
_cell_angle_gamma 90
_cell_formula_units_Z 4
_cell_length_a 45.6445(4)
_cell_length_b 29.7686(3)
_cell_length_c 41.2098(6)
_cell_measurement_reflns_used 14909
_cell_measurement_temperature 298.2
_cell_measurement_theta_max 19.8130
_cell_measurement_theta_min 1.4510
_cell_volume 55888.9(11)
_computing_cell_refinement 'CrysAlisPro 1.171.41.33a (Rigaku OD, 2019)'
_computing_data_collection 'CrysAlisPro 1.171.41.33a (Rigaku OD, 2019)'
_computing_data_reduction 'CrysAlisPro 1.171.41.33a (Rigaku OD, 2019)'
_computing_molecular_graphics 'Olex2 (Dolomanov et al., 2009)'
_computing_publication_material 'Olex2 (Dolomanov et al., 2009)'
_computing_structure_refinement 'ShelXL (Sheldrick, 2015)'
_diffrn_ambient_temperature 298.2
_diffrn_detector 'Hybrid Pixel Array Detector'
_diffrn_detector_area_resol_mean 5.8140
_diffrn_measured_fraction_theta_full 0.998
_diffrn_measured_fraction_theta_max 0.998
_diffrn_measurement_details
;
List of Runs (angles in degrees, time in seconds):

  # Type    Start    End  Width  t~exp~   \w     \q     \k     \f   Frames
--------------------------------------------------------------------------
  1  \w      0.00 180.00   0.50    1.00    --    0.00  45.00   0.00  360
  2  \w      0.00 180.00   0.50    1.00    --    0.00  45.00  90.00  360
;
_diffrn_measurement_device 'abstract diffractometer'
_diffrn_measurement_device_type 'SPring-8 BL02B1'
_diffrn_measurement_method '\w scans'
_diffrn_orient_matrix_type 'CrysAlisPro convention (1999,Acta A55,543-557)'
_diffrn_orient_matrix_UB_11 0.0052608000
_diffrn_orient_matrix_UB_12 0.0119516000
_diffrn_orient_matrix_UB_13 -0.0055572000
_diffrn_orient_matrix_UB_21 0.0043582000
_diffrn_orient_matrix_UB_22 0.0052551000
_diffrn_orient_matrix_UB_23 0.0105788000
_diffrn_orient_matrix_UB_31 0.0084034000
_diffrn_orient_matrix_UB_32 -0.0102087000
_diffrn_orient_matrix_UB_33 -0.0010598000
_diffrn_radiation_monochromator synchrotron
_diffrn_radiation_probe x-ray
_diffrn_radiation_type synchrotron
_diffrn_radiation_wavelength 0.4934
_diffrn_reflns_av_R_equivalents 0.0622
_diffrn_reflns_av_unetI/netI 0.0508
_diffrn_reflns_Laue_measured_fraction_full 0.998
_diffrn_reflns_Laue_measured_fraction_max 0.998
_diffrn_reflns_limit_h_max 54
_diffrn_reflns_limit_h_min -54
_diffrn_reflns_limit_k_max 35
_diffrn_reflns_limit_k_min -35
_diffrn_reflns_limit_l_max 49
_diffrn_reflns_limit_l_min -49
_diffrn_reflns_number 335330
_diffrn_reflns_point_group_measured_fraction_full 0.995
_diffrn_reflns_point_group_measured_fraction_max 0.995
_diffrn_reflns_theta_full 17.220
_diffrn_reflns_theta_max 17.291
_diffrn_reflns_theta_min 1.458
_diffrn_source synchrotron
_exptl_absorpt_coefficient_mu 3.474
_exptl_absorpt_correction_T_max 1.00000
_exptl_absorpt_correction_T_min 0.05141
_exptl_absorpt_correction_type multi-scan
_exptl_absorpt_process_details
;
CrysAlisPro 1.171.41.33a (Rigaku Oxford Diffraction, 2019)
Empirical absorption correction using spherical harmonics,
 implemented in SCALE3 ABSPACK scaling algorithm.
;
_exptl_crystal_colour 'clear dark violet'
_exptl_crystal_colour_lustre clear
_exptl_crystal_colour_modifier dark
_exptl_crystal_colour_primary violet
_exptl_crystal_density_diffrn 1.305
_exptl_crystal_description rhombohedral
_exptl_crystal_F_000 21536
_exptl_crystal_size_max 0.1
_exptl_crystal_size_mid 0.07
_exptl_crystal_size_min 0.02
_refine_diff_density_max 1.370
_refine_diff_density_min -0.856
_refine_diff_density_rms 0.097
_refine_ls_abs_structure_details
;
 Flack x determined using 29325 quotients [(I+)-(I-)]/[(I+)+(I-)]
 (Parsons, Flack and Wagner, Acta Cryst. B69 (2013) 249-259).
;
_refine_ls_abs_structure_Flack 0.469(5)
_refine_ls_extinction_method none
_refine_ls_goodness_of_fit_ref 1.053
_refine_ls_hydrogen_treatment constr
_refine_ls_matrix_type full
_refine_ls_number_parameters 5257
_refine_ls_number_reflns 101864
_refine_ls_number_restraints 7952
_refine_ls_restrained_S_all 1.073
_refine_ls_R_factor_all 0.0730
_refine_ls_R_factor_gt 0.0561
_refine_ls_shift/su_max 0.059
_refine_ls_shift/su_mean 0.001
_refine_ls_structure_factor_coef Fsqd
_refine_ls_weighting_details 'w=1/[\s^2^(Fo^2^)+(0.0967P)^2^+16.9405P] where P=(Fo^2^+2Fc^2^)/3'
_refine_ls_weighting_scheme calc
_refine_ls_wR_factor_gt 0.1561
_refine_ls_wR_factor_ref 0.1717
_reflns_Friedel_coverage 0.993
_reflns_Friedel_fraction_full 0.992
_reflns_Friedel_fraction_max 0.992
_reflns_number_gt 77021
_reflns_number_total 101864
_reflns_threshold_expression 'I > 2\s(I)'
_cod_data_source_file ja9b10770_si_003.cif
_cod_data_source_block cc_f2of5runs_2_sq
_cod_original_cell_volume 55888.7(11)
_cod_original_formula_sum 'C396.20 H514 Au11.17 B12 Cl11.15 F58.26 N11.15 O12 P11.15 Sb9.71'
_cod_database_code 4133803
_shelx_shelxl_version_number 2018/3
_chemical_oxdiff_formula Au11.2B12Br1C389Cl13.1F51N7O11P11.3Sb9
_shelx_space_group_comment
;
The symmetry employed for this shelxl refinement is uniquely defined
by the following loop, which should always be used as a source of
symmetry information in preference to the above space-group names.
They are only intended as comments.
;
_shelx_estimated_absorpt_t_max 0.934
_shelx_estimated_absorpt_t_min 0.723
_reflns_odcompleteness_completeness 99.80
_reflns_odcompleteness_iscentric 1
_reflns_odcompleteness_theta 17.29
_olex2_refinement_description
;
1. Fixed Uiso
 At 1.2 times of:
  All C(H) groups, All C(H,H) groups
 At 1.5 times of:
  All C(H,H,H) groups
2. Uiso/Uaniso restraints and constraints
C0_11 \\sim C1_11: within 2A with sigma of 0.04 and sigma for terminal atoms of
0.08
C7_3 \\sim C8_3 \\sim C9_3 \\sim C10_3 \\sim C11_3 \\sim C12_3: within 2A with
sigma of 0.04 and sigma for terminal atoms of 0.08
C7_5 \\sim C8_5 \\sim C9_5 \\sim C10_5 \\sim C11_5 \\sim C12_5: within 2A with
sigma of 0.04 and sigma for terminal atoms of 0.08
C7_8 \\sim C8_8 \\sim C9_8 \\sim C10_8 \\sim C11_8 \\sim C12_8: within 2A with
sigma of 0.04 and sigma for terminal atoms of 0.08
N0_8 \\sim C13_8 \\sim C14_8: within 2A with sigma of 0.04 and sigma for
terminal atoms of 0.08
N0_9 \\sim C13_9 \\sim C14_9: within 2A with sigma of 0.04 and sigma for
terminal atoms of 0.08
C7_10 \\sim C8_10 \\sim C9_10 \\sim C10_10 \\sim C11_10 \\sim C12_10: within 2A
with sigma of 0.04 and sigma for terminal atoms of 0.08
C7_11 \\sim C8_11 \\sim C9_11 \\sim C10_11 \\sim C11_11 \\sim C12_11: within 2A
with sigma of 0.04 and sigma for terminal atoms of 0.08
C0_7 \\sim C1_7 \\sim C2_7 \\sim C3_7 \\sim C4_7 \\sim C5_7 \\sim C6_7: within
2A with sigma of 0.04 and sigma for terminal atoms of 0.08
C7_4 \\sim C8_4 \\sim C9_4 \\sim C10_4 \\sim C11_4 \\sim C12_4: within 2A with
sigma of 0.04 and sigma for terminal atoms of 0.08
B000_1 \\sim B050_1 \\sim B100_1 \\sim B150_1 \\sim B200_1 \\sim B250_1 \\sim
B300_1 \\sim B350_1 \\sim B400_1 \\sim B450_1 \\sim B500_1 \\sim B550_1: within
2A with sigma of 0.04 and sigma for terminal atoms of 0.08
C7_2 \\sim C8_2 \\sim C9_2 \\sim C10_2 \\sim C11_2 \\sim C12_2: within 2A with
sigma of 0.04 and sigma for terminal atoms of 0.08
C7_9 \\sim C8_9 \\sim C9_9 \\sim C10_9 \\sim C11_9 \\sim C12_9: within 2A with
sigma of 0.04 and sigma for terminal atoms of 0.08
C1_2 \\sim C2_2 \\sim C3_2 \\sim C4_2 \\sim C5_2 \\sim C6_2: within 2A with
sigma of 0.04 and sigma for terminal atoms of 0.08
C0_2 \\sim C1_2 \\sim C2_2 \\sim C3_2 \\sim C4_2 \\sim C5_2 \\sim C6_2: within
2A with sigma of 0.04 and sigma for terminal atoms of 0.08
C7_7 \\sim C8_7 \\sim C9_7 \\sim C10_7 \\sim C11_7 \\sim C12_7: within 2A with
sigma of 0.04 and sigma for terminal atoms of 0.08
C0_13 \\sim C1_13 \\sim C2_13 \\sim C3_13 \\sim C4_13 \\sim C5_13 \\sim C6_13:
within 2A with sigma of 0.04 and sigma for terminal atoms of 0.08
C7_13 \\sim C8_13 \\sim C9_13 \\sim C10_13 \\sim C11_13 \\sim C12_13: within 2A
with sigma of 0.04 and sigma for terminal atoms of 0.08
C7_6 \\sim C8_6 \\sim C9_6 \\sim C10_6 \\sim C11_6 \\sim C12_6: within 2A with
sigma of 0.04 and sigma for terminal atoms of 0.08
C15_7 \\sim C16_7 \\sim C17_7 \\sim C18_7 \\sim C19_7 \\sim C20_7 \\sim C21_7
\\sim C22_7 \\sim C23_7 \\sim C24_7: within 2A with sigma of 0.04 and sigma for
terminal atoms of 0.08
C15_5 \\sim C16_5 \\sim C17_5 \\sim C18_5 \\sim C19_5 \\sim C20_5 \\sim C21_5
\\sim C22_5 \\sim C23_5 \\sim C24_5: within 2A with sigma of 0.04 and sigma for
terminal atoms of 0.08
C15_6 \\sim C16_6 \\sim C17_6 \\sim C18_6 \\sim C19_6 \\sim C20_6 \\sim C21_6
\\sim C22_6 \\sim C23_6 \\sim C24_6: within 2A with sigma of 0.04 and sigma for
terminal atoms of 0.08
C15_10 \\sim C16_10 \\sim C17_10 \\sim C18_10 \\sim C19_10 \\sim C20_10 \\sim
C21_10 \\sim C22_10 \\sim C23_10 \\sim C24_10: within 2A with sigma of 0.04 and
sigma for terminal atoms of 0.08
C15_13 \\sim C16_13 \\sim C17_13 \\sim C18_13 \\sim C19_13 \\sim C20_13 \\sim
C21_13 \\sim C22_13 \\sim C23_13 \\sim C24_13: within 2A with sigma of 0.01 and
sigma for terminal atoms of 0.02
C15_2 \\sim C16_2 \\sim C17_2 \\sim C18_2 \\sim C19_2 \\sim C20_2 \\sim C21_2
\\sim C22_2 \\sim C23_2 \\sim C24_2: within 2A with sigma of 0.04 and sigma for
terminal atoms of 0.08
C15_4 \\sim C16_4 \\sim C17_4 \\sim C18_4 \\sim C19_4 \\sim C20_4 \\sim C21_4
\\sim C22_4 \\sim C23_4 \\sim C24_4: within 2A with sigma of 0.04 and sigma for
terminal atoms of 0.08
C25_5 \\sim C26_5 \\sim C27_5 \\sim C28_5 \\sim C29_5 \\sim C30_5 \\sim C31_5
\\sim C32_5 \\sim C33_5 \\sim C34_5: within 2A with sigma of 0.04 and sigma for
terminal atoms of 0.08
C25_10 \\sim C26_10 \\sim C27_10 \\sim C28_10 \\sim C29_10 \\sim C30_10 \\sim
C31_10 \\sim C32_10 \\sim C33_10 \\sim C34_10: within 2A with sigma of 0.04 and
sigma for terminal atoms of 0.08
C25_12 \\sim C26_12 \\sim C27_12 \\sim C28_12 \\sim C29_12 \\sim C30_12 \\sim
C31_12 \\sim C32_12 \\sim C33_12 \\sim C34_12: within 2A with sigma of 0.04 and
sigma for terminal atoms of 0.08
C25_13 \\sim C26_13 \\sim C27_13 \\sim C28_13 \\sim C29_13 \\sim C30_13 \\sim
C31_13 \\sim C32_13 \\sim C33_13 \\sim C34_13: within 2A with sigma of 0.04 and
sigma for terminal atoms of 0.08
C25_2 \\sim C26_2 \\sim C27_2 \\sim C28_2 \\sim C29_2 \\sim C30_2 \\sim C31_2
\\sim C32_2 \\sim C33_2 \\sim C34_2: within 2A with sigma of 0.04 and sigma for
terminal atoms of 0.08
C25_6 \\sim C26_6 \\sim C27_6 \\sim C28_6 \\sim C29_6 \\sim C30_6 \\sim C31_6
\\sim C32_6 \\sim C33_6 \\sim C34_6: within 2A with sigma of 0.04 and sigma for
terminal atoms of 0.08
C25_8 \\sim C26_8 \\sim C27_8 \\sim C28_8 \\sim C29_8 \\sim C30_8 \\sim C31_8
\\sim C32_8 \\sim C33_8 \\sim C34_8: within 2A with sigma of 0.04 and sigma for
terminal atoms of 0.08
Sb1_19 \\sim F1_19 \\sim F2_19 \\sim F3_19 \\sim F4_19 \\sim F5_19 \\sim F6_19:
within 2A with sigma of 0.04 and sigma for terminal atoms of 0.08
Sb1_21 \\sim F1_21 \\sim F2_21 \\sim F3_21 \\sim F4_21 \\sim F5_21 \\sim F6_21:
within 2A with sigma of 0.04 and sigma for terminal atoms of 0.08
Sb1_22 \\sim F1_22 \\sim F2_22 \\sim F3_22 \\sim F4_22 \\sim F5_22 \\sim F6_22:
within 2A with sigma of 0.04 and sigma for terminal atoms of 0.08
Sb1_23 \\sim F1_23 \\sim F2_23 \\sim F3_23 \\sim F4_23 \\sim F5_23 \\sim F6_23:
within 2A with sigma of 0.04 and sigma for terminal atoms of 0.08
Sb1_24 \\sim F1_24 \\sim F2_24 \\sim F3_24 \\sim F4_24 \\sim F5_24 \\sim F6_24:
within 2A with sigma of 0.04 and sigma for terminal atoms of 0.08
Sb1_25 \\sim F1_25 \\sim F2_25 \\sim F3_25 \\sim F4_25 \\sim F5_25 \\sim F6_25:
within 2A with sigma of 0.04 and sigma for terminal atoms of 0.08
Sb1_26 \\sim F1_26 \\sim F2_26 \\sim F3_26 \\sim F4_26 \\sim F5_26 \\sim F6_26:
within 2A with sigma of 0.04 and sigma for terminal atoms of 0.08
Sb1_27 \\sim F1_27 \\sim F2_27 \\sim F3_27 \\sim F4_27 \\sim F5_27 \\sim F6_27:
within 2A with sigma of 0.04 and sigma for terminal atoms of 0.08
Uanis(Sb1_25) = Uanis(F1_25) = Uanis(F2_25) = Uanis(F3_25) = Uanis(F4_25) =
Uanis(F5_25) = Uanis(F6_25)
Uanis(Sb1_29) = Uanis(F4_29) = Uanis(F5_29) = Uanis(F1_29) = Uanis(F2_29) =
Uanis(F6_29) = Uanis(F3_29)
Uanis(Sb1_30) = Uanis(F5_30) = Uanis(F4_30) = Uanis(F6_30) = Uanis(F3_30) =
Uanis(F2_30) = Uanis(F1_30)
Uanis(Sb1_27) = Uanis(F1_27) = Uanis(F2_27) = Uanis(F3_27) = Uanis(F4_27) =
Uanis(F5_27) = Uanis(F6_27)
Uanis(Sb1_14) = Uanis(F1_14) = Uanis(F2_14) = Uanis(F3_14) = Uanis(F4_14) =
Uanis(F5_14) = Uanis(F6_14)
Uanis(Sb1_16) = Uanis(F1_16) = Uanis(F2_16) = Uanis(F3_16) = Uanis(F4_16) =
Uanis(F5_16) = Uanis(F6_16)
Uanis(Sb1_20) = Uanis(F1_20) = Uanis(F2_20) = Uanis(F3_20) = Uanis(F4_20) =
Uanis(F5_20) = Uanis(F6_20)
3. Rigid body (RIGU) restrains
 C7_9, C8_9, C9_9, C10_9, C11_9, C12_9
 with sigma for 1-2 distances of 0.004 and sigma for 1-3 distances of 0.004
 C15_2, C16_2, C17_2, C18_2, C19_2, C20_2, C21_2, C22_2, C23_2, C24_2
 with sigma for 1-2 distances of 0.004 and sigma for 1-3 distances of 0.004
 C15_4, C16_4, C17_4, C18_4, C19_4, C20_4, C21_4, C22_4, C23_4, C24_4
 with sigma for 1-2 distances of 0.004 and sigma for 1-3 distances of 0.004
 C15_13, C16_13, C17_13, C18_13, C19_13, C20_13, C21_13, C22_13, C23_13, C24_13
 with sigma for 1-2 distances of 0.004 and sigma for 1-3 distances of 0.004
 C15_9, C16_9, C17_9, C18_9, C19_9, C20_9, C21_9, C22_9, C23_9, C24_9
 with sigma for 1-2 distances of 0.004 and sigma for 1-3 distances of 0.004
 C15_6, C16_6, C17_6, C18_6, C19_6, C20_6, C21_6, C22_6, C23_6, C24_6
 with sigma for 1-2 distances of 0.004 and sigma for 1-3 distances of 0.004
 C15_5, C16_5, C17_5, C18_5, C19_5, C20_5, C21_5, C22_5, C23_5, C24_5
 with sigma for 1-2 distances of 0.004 and sigma for 1-3 distances of 0.004
 C15_7, C16_7, C17_7, C18_7, C19_7, C20_7, C21_7, C22_7, C23_7, C24_7
 with sigma for 1-2 distances of 0.004 and sigma for 1-3 distances of 0.004
 C25_5, C26_5, C27_5, C28_5, C29_5, C30_5, C31_5, C32_5, C33_5, C34_5
 with sigma for 1-2 distances of 0.004 and sigma for 1-3 distances of 0.004
 C25_13, C26_13, C27_13, C28_13, C29_13, C30_13, C31_13, C32_13, C33_13, C34_13
 with sigma for 1-2 distances of 0.004 and sigma for 1-3 distances of 0.004
 C25_2, C26_2, C27_2, C28_2, C29_2, C30_2, C31_2, C32_2, C33_2, C34_2
 with sigma for 1-2 distances of 0.004 and sigma for 1-3 distances of 0.004
 C25_8, C26_8, C27_8, C28_8, C29_8, C30_8, C31_8, C32_8, C33_8, C34_8
 with sigma for 1-2 distances of 0.004 and sigma for 1-3 distances of 0.004
 Sb1_18, F1_18, F2_18, F3_18, F4_18, F5_18, F6_18
 with sigma for 1-2 distances of 0.004 and sigma for 1-3 distances of 0.004
 Sb1_21, F1_21, F2_21, F3_21, F4_21, F5_21, F6_21
 with sigma for 1-2 distances of 0.004 and sigma for 1-3 distances of 0.004
 Sb1_24, F1_24, F2_24, F3_24, F4_24, F5_24, F6_24
 with sigma for 1-2 distances of 0.004 and sigma for 1-3 distances of 0.004
 Sb1_25, F1_25, F2_25, F3_25, F4_25, F5_25, F6_25
 with sigma for 1-2 distances of 0.004 and sigma for 1-3 distances of 0.004
 Sb1_27, F1_27, F2_27, F3_27, F4_27, F5_27, F6_27
 with sigma for 1-2 distances of 0.004 and sigma for 1-3 distances of 0.004
 Sb1_29, F1_29, F2_29, F3_29, F4_29, F5_29, F6_29
 with sigma for 1-2 distances of 0.004 and sigma for 1-3 distances of 0.004
 Sb1_30, F1_30, F2_30, F3_30, F4_30, F5_30, F6_30
 with sigma for 1-2 distances of 0.004 and sigma for 1-3 distances of 0.004
4. Same fragment restrains
{C0_13, C1_13, C2_13, C3_13, C4_13, C5_13, C6_13} sigma for 1-2: 0.02, 1-3: 0.04
as
{C0_3, C1_3, C2_3, C3_3, C4_3, C5_3, C6_3}
{C7_8, C8_8, C9_8, C10_8, C11_8, C12_8} sigma for 1-2: 0.02, 1-3: 0.04
{C7_13, C8_13, C9_13, C10_13, C11_13, C12_13} sigma for 1-2: 0.02, 1-3: 0.04
{C7_10, C8_10, C9_10, C10_10, C11_10, C12_10} sigma for 1-2: 0.02, 1-3: 0.04
{C7_2, C8_2, C9_2, C10_2, C11_2, C12_2} sigma for 1-2: 0.02, 1-3: 0.04
as
{C7_3, C8_3, C9_3, C10_3, C11_3, C12_3}
{N0_9, C13_9, C14_9} sigma for 1-2: 0.02, 1-3: 0.04
{N0_8, C13_8, C14_8} sigma for 1-2: 0.02, 1-3: 0.04
{N0_7, C13_7, C14_7} sigma for 1-2: 0.01, 1-3: 0.02
{N0_13, C13_13, C14_13} sigma for 1-2: 0.02, 1-3: 0.04
as
{N0_3, C13_3, C14_3}
{C15_7, C16_7, C17_7, C18_7, C19_7, C20_7, C21_7, C22_7, C23_7, C24_7} sigma
for 1-2: 0.02, 1-3: 0.04
{C15_5, C16_5, C17_5, C18_5, C19_5, C20_5, C21_5, C22_5, C23_5, C24_5} sigma
for 1-2: 0.02, 1-3: 0.04
{C15_13, C16_13, C17_13, C18_13, C19_13, C20_13, C21_13, C22_13, C23_13,
C24_13} sigma for 1-2: 0.02, 1-3: 0.04
{C15_10, C16_10, C17_10, C18_10, C19_10, C20_10, C21_10, C22_10, C23_10,
C24_10} sigma for 1-2: 0.02, 1-3: 0.04
{C15_9, C16_9, C17_9, C18_9, C19_9, C20_9, C21_9, C22_9, C23_9, C24_9} sigma
for 1-2: 0.02, 1-3: 0.04
{C15_6, C16_6, C17_6, C18_6, C19_6, C20_6, C21_6, C22_6, C23_6, C24_6} sigma
for 1-2: 0.02, 1-3: 0.04
{C15_2, C16_2, C17_2, C18_2, C19_2, C20_2, C21_2, C22_2, C23_2, C24_2} sigma
for 1-2: 0.02, 1-3: 0.04
{C15_4, C16_4, C17_4, C18_4, C19_4, C20_4, C21_4, C22_4, C23_4, C24_4} sigma
for 1-2: 0.02, 1-3: 0.04
as
{C15_3, C16_3, C17_3, C18_3, C19_3, C20_3, C21_3, C22_3, C23_3, C24_3}
{C25_8, C26_8, C27_8, C28_8, C29_8, C30_8, C31_8, C32_8, C33_8, C34_8} sigma
for 1-2: 0.02, 1-3: 0.04
{C25_13, C26_13, C27_13, C28_13, C29_13, C30_13, C31_13, C32_13, C33_13,
C34_13} sigma for 1-2: 0.02, 1-3: 0.04
{C25_6, C26_6, C27_6, C28_6, C29_6, C30_6, C31_6, C32_6, C33_6, C34_6} sigma
for 1-2: 0.02, 1-3: 0.04
{C25_9, C26_9, C27_9, C28_9, C29_9, C30_9, C31_9, C32_9, C33_9, C34_9} sigma
for 1-2: 0.02, 1-3: 0.04
{C25_2, C26_2, C27_2, C28_2, C29_2, C30_2, C31_2, C32_2, C33_2, C34_2} sigma
for 1-2: 0.02, 1-3: 0.04
{C25_11, C26_11, C27_11, C28_11, C29_11, C30_11, C31_11, C32_11, C33_11,
C34_11} sigma for 1-2: 0.02, 1-3: 0.04
{C25_5, C26_5, C27_5, C28_5, C29_5, C30_5, C31_5, C32_5, C33_5, C34_5} sigma
for 1-2: 0.02, 1-3: 0.04
{C25_10, C26_10, C27_10, C28_10, C29_10, C30_10, C31_10, C32_10, C33_10,
C34_10} sigma for 1-2: 0.02, 1-3: 0.04
{C25_12, C26_12, C27_12, C28_12, C29_12, C30_12, C31_12, C32_12, C33_12,
C34_12} sigma for 1-2: 0.02, 1-3: 0.04
as
{C25_3, C26_3, C27_3, C28_3, C29_3, C30_3, C31_3, C32_3, C33_3, C34_3}
{Sb1_21, F1_21, F2_21, F3_21, F4_21, F5_21, F6_21} sigma for 1-2: 0.02, 1-3:
0.04
{Sb1_28, F1_28, F2_28, F3_28, F4_28, F5_28, F6_28} sigma for 1-2: 0.02, 1-3:
0.04
{Sb1_28, F1_28, F2_28, F3_28, F4_28, F5_28, F6_28} sigma for 1-2: 0.02, 1-3:
0.04
{Sb1_15, F1_15, F2_15, F3_15, F4_15, F5_15, F6_15} sigma for 1-2: 0.02, 1-3:
0.04
{Sb1_25, F1_25, F2_25, F3_25, F4_25, F5_25, F6_25} sigma for 1-2: 0.02, 1-3:
0.04
{Sb1_26, F1_26, F2_26, F3_26, F4_26, F5_26, F6_26} sigma for 1-2: 0.02, 1-3:
0.04
{Sb1_19, F1_19, F2_19, F3_19, F4_19, F5_19, F6_19} sigma for 1-2: 0.02, 1-3:
0.04
{Sb1_22, F1_22, F2_22, F3_22, F4_22, F5_22, F6_22} sigma for 1-2: 0.02, 1-3:
0.04
{Sb1_23, F1_23, F2_23, F3_23, F4_23, F5_23, F6_23} sigma for 1-2: 0.02, 1-3:
0.04
{Sb1_29, F1_29, F2_29, F3_29, F4_29, F5_29, F6_29} sigma for 1-2: 0.02, 1-3:
0.04
{Sb1_30, F1_30, F2_30, F3_30, F4_30, F5_30, F6_30} sigma for 1-2: 0.02, 1-3:
0.04
{Sb1_20, F1_20, F2_20, F3_20, F4_20, F5_20, F6_20} sigma for 1-2: 0.02, 1-3:
0.04
{Sb1_27, F1_27, F2_27, F3_27, F4_27, F5_27, F6_27} sigma for 1-2: 0.02, 1-3:
0.04
{Sb1_24, F1_24, F2_24, F3_24, F4_24, F5_24, F6_24} sigma for 1-2: 0.02, 1-3:
0.04
as
{Sb1_14, F1_14, F2_14, F3_14, F4_14, F5_14, F6_14}
5. Others
 Fixed Sof: Au0(0.69) Cl0(0.68) P0(0.68) C7(0.68) C8(0.68) H8(0.68) C9(0.68)
 H9(0.68) C10(0.68) H10(0.68) C11(0.68) H11(0.68) C12(0.68) N0(0.68) C13(0.68)
 H13A(0.68) H13B(0.68) H13C(0.68) C14(0.68) H14A(0.68) H14B(0.68) H14C(0.68)
 C15(0.68) C16(0.68) H16A(0.68) H16B(0.68) C17(0.68) H17(0.68) C18(0.68)
 H18A(0.68) H18B(0.68) C19(0.68) H19(0.68) C20(0.68) H20A(0.68) H20B(0.68)
 C21(0.68) H21A(0.68) H21B(0.68) C22(0.68) H22(0.68) C23(0.68) H23A(0.68)
 H23B(0.68) C24(0.68) H24A(0.68) H24B(0.68) C25(0.68) C26(0.68) H26A(0.68)
 H26B(0.68) C27(0.68) H27(0.68) C28(0.68) H28A(0.68) H28B(0.68) C29(0.68)
 H29(0.68) C30(0.68) H30A(0.68) H30B(0.68) C31(0.68) H31A(0.68) H31B(0.68)
 C32(0.68) H32(0.68) C33(0.68) H33A(0.68) H33B(0.68) C34(0.68) H34A(0.68)
 H34B(0.68) Au0(0.87) Cl0(0.87) P0(0.87) C7(0.87) C8(0.87) H8(0.87) C9(0.87)
 H9(0.87) C10(0.87) H10(0.87) C11(0.87) H11(0.87) C12(0.87) N0(0.87) C13(0.87)
 H13A(0.87) H13B(0.87) H13C(0.87) C14(0.87) H14A(0.87) H14B(0.87) H14C(0.87)
 C15(0.87) C16(0.87) H16A(0.87) H16B(0.87) C17(0.87) H17(0.87) C18(0.87)
 H18A(0.87) H18B(0.87) C19(0.87) H19(0.87) C20(0.87) H20A(0.87) H20B(0.87)
 C21(0.87) H21A(0.87) H21B(0.87) C22(0.87) H22(0.87) C23(0.87) H23A(0.87)
 H23B(0.87) C24(0.87) H24A(0.87) H24B(0.87) C25(0.87) C26(0.87) H26A(0.87)
 H26B(0.87) C27(0.87) H27(0.87) C28(0.87) H28A(0.87) H28B(0.87) C29(0.87)
 H29(0.87) C30(0.87) H30A(0.87) H30B(0.87) C31(0.87) H31A(0.87) H31B(0.87)
 C32(0.87) H32(0.87) C33(0.87) H33A(0.87) H33B(0.87) C34(0.87) H34A(0.87)
 H34B(0.87) Au0(0.61) Cl0(0.6) P0(0.6) C7(0.6) C8(0.6) H8(0.6) C9(0.6) H9(0.6)
 C10(0.6) H10(0.6) C11(0.6) H11(0.6) C12(0.6) N0(0.6) C13(0.6) H13A(0.6)
 H13B(0.6) H13C(0.6) C14(0.6) H14A(0.6) H14B(0.6) H14C(0.6) C15(0.6) C16(0.6)
 H16A(0.6) H16B(0.6) C17(0.6) H17(0.6) C18(0.6) H18A(0.6) H18B(0.6) C19(0.6)
 H19(0.6) C20(0.6) H20A(0.6) H20B(0.6) C21(0.6) H21A(0.6) H21B(0.6) C22(0.6)
 H22(0.6) C23(0.6) H23A(0.6) H23B(0.6) C24(0.6) H24A(0.6) H24B(0.6) C25(0.6)
 C26(0.6) H26A(0.6) H26B(0.6) C27(0.6) H27(0.6) C28(0.6) H28A(0.6) H28B(0.6)
 C29(0.6) H29(0.6) C30(0.6) H30A(0.6) H30B(0.6) C31(0.6) H31A(0.6) H31B(0.6)
 C32(0.6) H32(0.6) C33(0.6) H33A(0.6) H33B(0.6) C34(0.6) H34A(0.6) H34B(0.6)
 Sb1(0.94) F1(0.94) F2(0.94) F3(0.94) F4(0.94) F5(0.94) F6(0.94) Sb1(0.76)
 F1(0.76) F2(0.76) F3(0.76) F4(0.76) F5(0.76) F6(0.76) Sb1(0.7) F1(0.7) F2(0.7)
 F3(0.7) F4(0.7) F5(0.7) F6(0.7) Sb1(0.71) F1(0.71) F2(0.71) F3(0.71) F4(0.71)
 F5(0.71) F6(0.71) Sb1(0.75) F1(0.75) F2(0.75) F3(0.75) F4(0.75) F5(0.75)
 F6(0.75) Sb1(0.47) F1(0.47) F2(0.47) F3(0.47) F4(0.47) F5(0.47) F6(0.47)
 Sb1(0.68) F1(0.68) F2(0.68) F3(0.68) F4(0.68) F5(0.68) F6(0.68) Sb1(0.41)
 F1(0.41) F2(0.41) F3(0.41) F4(0.41) F5(0.41) F6(0.41) Sb1(0.25) F1(0.25)
 F2(0.25) F3(0.25) F4(0.25) F5(0.25) F6(0.25) Sb1(0.25) F1(0.25) F2(0.25)
 F3(0.25) F4(0.25) F5(0.25) F6(0.25) Sb1(0.25) F1(0.25) F2(0.25) F3(0.25)
 F4(0.25) F5(0.25) F6(0.25) Sb1(0.12) F1(0.12) F2(0.12) F3(0.12) F4(0.12)
 F5(0.12) F6(0.12) Sb1(0.97) F1(0.97) F2(0.97) F3(0.97) F4(0.97) F5(0.97)
 F6(0.97) Sb1(0.2) F1(0.2) F2(0.2) F3(0.2) F4(0.2) F5(0.2) F6(0.2) Sb1(0.25)
 F1(0.25) F2(0.25) F3(0.25) F4(0.25) F5(0.25) F6(0.25)
6.a Free rotating group:
 Sb1(F1,F2,F3,F4,F5,F6)
6.b Ternary CH refined with riding coordinates:
 C17(H17), C19(H19), C22(H22), C27(H27), C29(H29), C32(H32), C17(H17),
 C19(H19), C22(H22), C27(H27), C29(H29), C32(H32), C17(H17), C19(H19), C22(H22),
  C27(H27), C29(H29), C32(H32), C17(H17), C19(H19), C22(H22), C27(H27),
 C29(H29), C32(H32), C17(H17), C19(H19), C22(H22), C27(H27), C29(H29), C32(H32),
  C17(H17), C19(H19), C22(H22), C27(H27), C29(H29), C32(H32), C17(H17),
 C19(H19), C22(H22), C27(H27), C29(H29), C32(H32), C17(H17), C19(H19), C22(H22),
  C27(H27), C29(H29), C32(H32), C17(H17), C22(H22), C27(H27), C29(H29),
 C32(H32), C22(H22), C27(H27), C29(H29), C32(H32), C17(H17), C19(H19), C22(H22),
  C27(H27), C29(H29), C32(H32), C17(H17), C19(H19), C22(H22), C27(H27),
 C29(H29), C32(H32)
6.c Secondary CH2 refined with riding coordinates:
 C0(H0A,H0B), C16(H16A,H16B), C18(H18A,H18B), C20(H20A,H20B), C21(H21A,H21B),
 C23(H23A,H23B), C24(H24A,H24B), C26(H26A,H26B), C28(H28A,H28B), C30(H30A,H30B),
  C31(H31A,H31B), C33(H33A,H33B), C34(H34A,H34B), C0(H0A,H0B), C16(H16A,H16B),
 C18(H18A,H18B), C20(H20A,H20B), C21(H21A,H21B), C23(H23A,H23B), C24(H24A,H24B),
  C26(H26A,H26B), C28(H28A,H28B), C30(H30A,H30B), C31(H31A,H31B), C33(H33A,
 H33B), C34(H34A,H34B), C0(H0A,H0B), C16(H16A,H16B), C18(H18A,H18B), C20(H20A,
 H20B), C21(H21A,H21B), C23(H23A,H23B), C24(H24A,H24B), C26(H26A,H26B),
 C28(H28A,H28B), C30(H30A,H30B), C31(H31A,H31B), C33(H33A,H33B), C34(H34A,H34B),
  C0(H0A,H0B), C16(H16A,H16B), C18(H18A,H18B), C20(H20A,H20B), C21(H21A,H21B),
 C23(H23A,H23B), C24(H24A,H24B), C26(H26A,H26B), C28(H28A,H28B), C30(H30A,H30B),
  C31(H31A,H31B), C33(H33A,H33B), C34(H34A,H34B), C0(H0A,H0B), C16(H16A,H16B),
 C18(H18A,H18B), C20(H20A,H20B), C21(H21A,H21B), C23(H23A,H23B), C24(H24A,H24B),
  C26(H26A,H26B), C28(H28A,H28B), C30(H30A,H30B), C31(H31A,H31B), C33(H33A,
 H33B), C34(H34A,H34B), C0(H0A,H0B), C16(H16A,H16B), C18(H18A,H18B), C20(H20A,
 H20B), C21(H21A,H21B), C23(H23A,H23B), C26(H26A,H26B), C28(H28A,H28B),
 C30(H30A,H30B), C31(H31A,H31B), C33(H33A,H33B), C34(H34A,H34B), C0(H0A,H0B),
 C16(H16A,H16B), C18(H18A,H18B), C20(H20A,H20B), C21(H21A,H21B), C23(H23A,H23B),
  C24(H24A,H24B), C26(H26A,H26B), C28(H28A,H28B), C30(H30A,H30B), C31(H31A,
 H31B), C33(H33A,H33B), C34(H34A,H34B), C0(H0A,H0B), C16(H16A,H16B), C18(H18A,
 H18B), C20(H20A,H20B), C21(H21A,H21B), C23(H23A,H23B), C24(H24A,H24B),
 C26(H26A,H26B), C28(H28A,H28B), C30(H30A,H30B), C31(H31A,H31B), C33(H33A,H33B),
  C34(H34A,H34B), C0(H0A,H0B), C16(H16A,H16B), C18(H18A,H18B), C20(H20A,H20B),
 C21(H21A,H21B), C23(H23A,H23B), C24(H24A,H24B), C26(H26A,H26B), C28(H28A,H28B),
  C30(H30A,H30B), C31(H31A,H31B), C33(H33A,H33B), C34(H34A,H34B), C0(H0A,H0B),
 C16(H16A,H16B), C18(H18A,H18B), C20(H20A,H20B), C21(H21A,H21B), C23(H23A,H23B),
  C24(H24A,H24B), C26(H26A,H26B), C28(H28A,H28B), C30(H30A,H30B), C31(H31A,
 H31B), C33(H33A,H33B), C34(H34A,H34B), C0(H0A,H0B), C16(H16A,H16B), C18(H18A,
 H18B), C20(H20A,H20B), C21(H21A,H21B), C23(H23A,H23B), C24(H24A,H24B),
 C26(H26A,H26B), C28(H28A,H28B), C30(H30A,H30B), C31(H31A,H31B), C33(H33A,H33B),
  C34(H34A,H34B), C0(H0A,H0B), C16(H16A,H16B), C18(H18A,H18B), C20(H20A,H20B),
 C21(H21A,H21B), C23(H23A,H23B), C24(H24A,H24B), C26(H26A,H26B), C28(H28A,H28B),
  C30(H30A,H30B), C31(H31A,H31B), C33(H33A,H33B), C34(H34A,H34B)
6.d Aromatic/amide H refined with riding coordinates:
 C2(H2), C3(H3), C5(H5), C6(H6), C8(H8), C9(H9), C10(H10), C11(H11), C2(H2),
 C3(H3), C5(H5), C6(H6), C8(H8), C9(H9), C10(H10), C11(H11), C2(H2), C3(H3),
 C5(H5), C6(H6), C8(H8), C9(H9), C10(H10), C11(H11), C2(H2), C3(H3), C5(H5),
 C6(H6), C8(H8), C9(H9), C10(H10), C11(H11), C2(H2), C3(H3), C5(H5), C6(H6),
 C8(H8), C9(H9), C10(H10), C11(H11), C2(H2), C3(H3), C5(H5), C6(H6), C8(H8),
 C9(H9), C10(H10), C11(H11), C24(H24), C2(H2), C3(H3), C5(H5), C6(H6), C8(H8),
 C9(H9), C10(H10), C11(H11), C2(H2), C3(H3), C5(H5), C6(H6), C9(H9), C10(H10),
 C11(H11), C12(H12), C2(H2), C3(H3), C5(H5), C6(H6), C8(H8), C9(H9), C10(H10),
 C11(H11), C2(H2), C3(H3), C5(H5), C6(H6), C8(H8), C9(H9), C10(H10), C11(H11),
 C2(H2), C3(H3), C5(H5), C6(H6), C8(H8), C9(H9), C10(H10), C11(H11), C2(H2),
 C3(H3), C5(H5), C6(H6), C8(H8), C9(H9), C10(H10), C11(H11)
6.e Idealised Me refined as rotating group:
 C13(H13A,H13B,H13C), C14(H14A,H14B,H14C), C13(H13A,H13B,H13C), C14(H14A,H14B,
 H14C), C13(H13A,H13B,H13C), C14(H14A,H14B,H14C), C13(H13A,H13B,H13C), C14(H14A,
 H14B,H14C), C13(H13A,H13B,H13C), C14(H14A,H14B,H14C), C13(H13A,H13B,H13C),
 C14(H14A,H14B,H14C), C13(H13A,H13B,H13C), C14(H14A,H14B,H14C), C13(H13A,H13B,
 H13C), C14(H14A,H14B,H14C), C13(H13A,H13B,H13C), C14(H14A,H14B,H14C), C13(H13A,
 H13B,H13C), C14(H14A,H14B,H14C), C13(H13A,H13B,H13C), C14(H14A,H14B,H14C),
 C13(H13A,H13B,H13C), C14(H14A,H14B,H14C)
;
_platon_squeeze_void_probe_radius 1.20
_olex2_date_sample_data_collection 2018-12-13
_olex2_exptl_crystal_mounting_method 'glass capillary'
_olex2_submission_original_sample_id B12Au12
_olex2_submission_special_instructions 'No special instructions were received'
_oxdiff_exptl_absorpt_empirical_details
;
Empirical correction (ABSPACK) includes:
- Absorption correction using spherical harmonics
- Frame scaling
- B-factor correction
;
_oxdiff_exptl_absorpt_empirical_full_max 9.010
_oxdiff_exptl_absorpt_empirical_full_min 0.330

loop_
_space_group_symop_operation_xyz
'x, y, z'
'x, -y, z+1/2'
'x+1/2, y+1/2, z'
'x+1/2, -y+1/2, z+1/2'

loop_
_atom_site_label
_atom_site_type_symbol
_atom_site_fract_x
_atom_site_fract_y
_atom_site_fract_z
_atom_site_U_iso_or_equiv
_atom_site_adp_type
_atom_site_occupancy
_atom_site_site_symmetry_order
_atom_site_calc_flag
_atom_site_refinement_flags_posn
_atom_site_refinement_flags_adp
_atom_site_refinement_flags_occupancy
_atom_site_disorder_assembly
_atom_site_disorder_group
B000_1 B -0.0349(4) -0.2432(7) 0.2899(7) 0.070(6) Uani 1 1 d . U . . .
B050_1 B -0.0505(4) -0.2538(7) 0.3261(6) 0.067(5) Uani 1 1 d . U . . .
B100_1 B -0.0284(4) -0.2975(6) 0.3064(6) 0.057(5) Uani 1 1 d . U . . .
B150_1 B 0.0015(4) -0.2686(6) 0.2867(7) 0.065(5) Uani 1 1 d . U . . .
B200_1 B -0.0027(4) -0.2091(6) 0.2992(7) 0.070(6) Uani 1 1 d . U . . .
B250_1 B -0.0348(4) -0.2030(6) 0.3216(7) 0.067(5) Uani 1 1 d . U . . .
B300_1 B -0.0286(4) -0.2332(7) 0.3563(6) 0.064(5) Uani 1 1 d . U . . .
B350_1 B -0.0256(4) -0.2913(6) 0.3491(7) 0.066(5) Uani 1 1 d . U . . .
B400_1 B 0.0059(4) -0.2995(6) 0.3270(7) 0.066(5) Uani 1 1 d . U . . .
B450_1 B 0.0234(3) -0.2438(6) 0.3228(7) 0.066(5) Uani 1 1 d . U . . .
B500_1 B 0.0020(4) -0.2040(7) 0.3449(7) 0.075(6) Uani 1 1 d . U . . .
B550_1 B 0.0067(4) -0.2600(7) 0.3607(7) 0.066(5) Uani 1 1 d . U . . .
O0_2 O -0.0516(4) -0.2290(5) 0.2601(4) 0.091(4) Uani 1 1 d . . . . .
C0_2 C -0.0552(8) -0.2615(15) 0.2344(9) 0.197(16) Uani 1 1 d . U . . .
H0A_2 H -0.065669 -0.287867 0.241303 0.237 Uiso 1 1 calc R . . . .
H0B_2 H -0.036446 -0.270653 0.226705 0.237 Uiso 1 1 calc R . . . .
C1_2 C -0.0737(8) -0.2347(15) 0.2077(8) 0.169(12) Uani 1 1 d . U . . .
C2_2 C -0.1031(6) -0.2407(12) 0.2055(6) 0.136(10) Uani 1 1 d . U . . .
H2_2 H -0.112237 -0.261969 0.217892 0.163 Uiso 1 1 calc R . . . .
C3_2 C -0.1191(7) -0.2124(13) 0.1831(7) 0.159(12) Uani 1 1 d . U . . .
H3_2 H -0.139517 -0.213734 0.182056 0.191 Uiso 1 1 calc R . . . .
C4_2 C -0.1062(6) -0.1837(11) 0.1633(8) 0.160(12) Uani 1 1 d . U . . .
C5_2 C -0.0739(5) -0.1815(12) 0.1632(9) 0.172(13) Uani 1 1 d . U . . .
H5_2 H -0.064100 -0.165903 0.147577 0.206 Uiso 1 1 calc R . . . .
C6_2 C -0.0590(6) -0.2056(12) 0.1894(9) 0.174(13) Uani 1 1 d . U . . .
H6_2 H -0.039018 -0.201247 0.193865 0.209 Uiso 1 1 calc R . . . .
Au0_2 Au -0.12677(3) -0.14016(5) 0.13380(4) 0.0778(4) Uani 0.69 1 d . . P . .
Cl0_2 Cl -0.1201(4) -0.0937(4) 0.1783(3) 0.148(5) Uani 0.68 1 d . . P . .
P0_2 P -0.13543(17) -0.1825(2) 0.08700(15) 0.0688(18) Uani 0.68 1 d . . P . .
C7_2 C -0.1534(10) -0.1419(13) 0.0652(9) 0.134(14) Uani 0.68 1 d D U P . .
C8_2 C -0.1601(12) -0.1585(12) 0.0323(10) 0.197(18) Uani 0.68 1 d D U P . .
H8_2 H -0.154364 -0.186602 0.025113 0.237 Uiso 0.68 1 calc R . P . .
C9_2 C -0.1766(12) -0.1264(13) 0.0121(9) 0.189(18) Uani 0.68 1 d D U P . .
H9_2 H -0.180302 -0.132270 -0.009883 0.227 Uiso 0.68 1 calc R . P . .
C10_2 C -0.1871(12) -0.0858(14) 0.0256(9) 0.169(17) Uani 0.68 1 d D U P . .
H10_2 H -0.199569 -0.067054 0.013097 0.203 Uiso 0.68 1 calc R . P . .
C11_2 C -0.1792(10) -0.0753(12) 0.0554(9) 0.154(15) Uani 0.68 1 d D U P . .
H11_2 H -0.184956 -0.047783 0.063524 0.185 Uiso 0.68 1 calc R . P . .
C12_2 C -0.1627(9) -0.1032(12) 0.0752(8) 0.131(14) Uani 0.68 1 d D U P . .
N0_2 N -0.1523(7) -0.0904(11) 0.1067(10) 0.123(12) Uani 0.68 1 d . . P . .
C13_2 C -0.1355(8) -0.0446(10) 0.1068(11) 0.114(14) Uani 0.68 1 d . . P . .
H13A_2 H -0.115885 -0.049490 0.100460 0.171 Uiso 0.68 1 calc GR . P . .
H13B_2 H -0.134918 -0.031831 0.128176 0.171 Uiso 0.68 1 calc GR . P . .
H13C_2 H -0.145509 -0.024394 0.091661 0.171 Uiso 0.68 1 calc GR . P . .
C14_2 C -0.1806(10) -0.082(2) 0.1290(12) 0.18(2) Uani 0.68 1 d . . P . .
H14A_2 H -0.181801 -0.050655 0.134386 0.263 Uiso 0.68 1 calc GR . P . .
H14B_2 H -0.178266 -0.099348 0.148577 0.263 Uiso 0.68 1 calc GR . P . .
H14C_2 H -0.198347 -0.090914 0.116925 0.263 Uiso 0.68 1 calc GR . P . .
C15_2 C -0.1586(7) -0.2322(10) 0.0945(8) 0.178(14) Uani 0.68 1 d D U P . .
C16_2 C -0.1818(9) -0.2141(11) 0.1158(10) 0.203(15) Uani 0.68 1 d D U P . .
H16A_2 H -0.193099 -0.190852 0.104349 0.244 Uiso 0.68 1 calc R . P . .
H16B_2 H -0.172482 -0.201225 0.135449 0.244 Uiso 0.68 1 calc R . P . .
C17_2 C -0.2021(9) -0.2534(14) 0.1245(10) 0.229(16) Uani 0.68 1 d D U P . .
H17_2 H -0.215875 -0.243776 0.140436 0.274 Uiso 0.68 1 calc R . P . .
C18_2 C -0.1798(10) -0.2940(14) 0.1401(9) 0.240(17) Uani 0.68 1 d D U P . .
H18A_2 H -0.169418 -0.283112 0.159754 0.288 Uiso 0.68 1 calc R . P . .
H18B_2 H -0.191424 -0.319775 0.145676 0.288 Uiso 0.68 1 calc R . P . .
C19_2 C -0.1588(8) -0.3073(10) 0.1169(9) 0.215(15) Uani 0.68 1 d D U P . .
H19_2 H -0.147249 -0.332392 0.126318 0.258 Uiso 0.68 1 calc R . P . .
C20_2 C -0.1374(7) -0.2687(8) 0.1094(7) 0.174(13) Uani 0.68 1 d D U P . .
H20A_2 H -0.123347 -0.278151 0.094068 0.208 Uiso 0.68 1 calc R . P . .
H20B_2 H -0.126887 -0.257889 0.129089 0.208 Uiso 0.68 1 calc R . P . .
C21_2 C -0.1754(9) -0.2485(13) 0.0645(7) 0.206(16) Uani 0.68 1 d D U P . .
H21A_2 H -0.161656 -0.259728 0.049371 0.247 Uiso 0.68 1 calc R . P . .
H21B_2 H -0.185807 -0.223326 0.054184 0.247 Uiso 0.68 1 calc R . P . .
C22_2 C -0.1973(9) -0.2853(13) 0.0711(9) 0.227(16) Uani 0.68 1 d D U P . .
H22_2 H -0.208238 -0.295221 0.051162 0.272 Uiso 0.68 1 calc R . P . .
C23_2 C -0.2174(8) -0.2714(16) 0.0964(12) 0.248(17) Uani 0.68 1 d D U P . .
H23A_2 H -0.230970 -0.249072 0.087352 0.297 Uiso 0.68 1 calc R . P . .
H23B_2 H -0.228696 -0.297229 0.102698 0.297 Uiso 0.68 1 calc R . P . .
C24_2 C -0.1763(10) -0.3244(11) 0.0864(10) 0.226(17) Uani 0.68 1 d D U P . .
H24A_2 H -0.188123 -0.350050 0.091991 0.271 Uiso 0.68 1 calc R . P . .
H24B_2 H -0.162893 -0.334063 0.070444 0.271 Uiso 0.68 1 calc R . P . .
C25_2 C -0.0995(6) -0.1946(9) 0.0678(7) 0.123(9) Uani 0.68 1 d D U P . .
C26_2 C -0.0768(6) -0.2157(11) 0.0860(5) 0.120(9) Uani 0.68 1 d D U P . .
H26A_2 H -0.085191 -0.243475 0.093652 0.145 Uiso 0.68 1 calc R . P . .
H26B_2 H -0.073152 -0.197090 0.105160 0.145 Uiso 0.68 1 calc R . P . .
C27_2 C -0.0469(7) -0.2283(14) 0.0753(9) 0.209(13) Uani 0.68 1 d D U P . .
H27_2 H -0.035514 -0.247050 0.091000 0.251 Uiso 0.68 1 calc R . P . .
C28_2 C -0.0352(7) -0.1787(15) 0.0736(11) 0.242(17) Uani 0.68 1 d D U P . .
H28A_2 H -0.035167 -0.164785 0.094850 0.290 Uiso 0.68 1 calc R . P . .
H28B_2 H -0.015343 -0.178533 0.066534 0.290 Uiso 0.68 1 calc R . P . .
C29_2 C -0.0535(7) -0.1557(12) 0.0518(10) 0.208(14) Uani 0.68 1 d D U P . .
H29_2 H -0.044920 -0.126135 0.048059 0.250 Uiso 0.68 1 calc R . P . .
C30_2 C -0.0853(7) -0.1487(9) 0.0656(10) 0.177(13) Uani 0.68 1 d D U P . .
H30A_2 H -0.083383 -0.134769 0.086933 0.212 Uiso 0.68 1 calc R . P . .
H30B_2 H -0.097188 -0.129333 0.051191 0.212 Uiso 0.68 1 calc R . P . .
C31_2 C -0.1042(6) -0.2191(13) 0.0346(7) 0.151(12) Uani 0.68 1 d D U P . .
H31A_2 H -0.115701 -0.200768 0.019052 0.181 Uiso 0.68 1 calc R . P . .
H31B_2 H -0.114049 -0.247603 0.037051 0.181 Uiso 0.68 1 calc R . P . .
C32_2 C -0.0720(7) -0.2263(13) 0.0232(8) 0.198(14) Uani 0.68 1 d D U P . .
H32_2 H -0.073592 -0.241433 0.002012 0.237 Uiso 0.68 1 calc R . P . .
C33_2 C -0.0532(9) -0.2506(13) 0.0433(10) 0.219(16) Uani 0.68 1 d D U P . .
H33A_2 H -0.034975 -0.255001 0.032839 0.263 Uiso 0.68 1 calc R . P . .
H33B_2 H -0.061699 -0.279956 0.046823 0.263 Uiso 0.68 1 calc R . P . .
C34_2 C -0.0605(9) -0.1790(14) 0.0181(9) 0.230(16) Uani 0.68 1 d D U P . .
H34A_2 H -0.075082 -0.161663 0.005359 0.276 Uiso 0.68 1 calc R . P . .
H34B_2 H -0.042853 -0.180362 0.006134 0.276 Uiso 0.68 1 calc R . P . .
O0_3 O -0.0818(3) -0.2590(4) 0.3276(5) 0.101(6) Uani 1 1 d . . . . .
C0_3 C -0.0978(4) -0.2958(8) 0.3205(7) 0.102(9) Uani 1 1 d D . . . .
H0A_3 H -0.086094 -0.322118 0.326381 0.122 Uiso 1 1 calc R . . . .
H0B_3 H -0.102311 -0.296807 0.297207 0.122 Uiso 1 1 calc R . . . .
C1_3 C -0.1249(4) -0.2980(6) 0.3367(7) 0.086(7) Uani 1 1 d D . . . .
C2_3 C -0.1385(4) -0.3373(5) 0.3468(6) 0.085(7) Uani 1 1 d D . . . .
H2_3 H -0.129655 -0.364697 0.342756 0.102 Uiso 1 1 calc R . . . .
C3_3 C -0.1617(4) -0.3378(6) 0.3608(5) 0.074(6) Uani 1 1 d D . . . .
H3_3 H -0.168035 -0.365194 0.368680 0.088 Uiso 1 1 calc R . . . .
C4_3 C -0.1785(3) -0.3015(6) 0.3656(6) 0.075(6) Uani 1 1 d D . . . .
C5_3 C -0.1673(3) -0.2590(5) 0.3593(5) 0.059(4) Uani 1 1 d D . . . .
H5_3 H -0.177090 -0.232942 0.364719 0.071 Uiso 1 1 calc R . . . .
C6_3 C -0.1400(4) -0.2576(5) 0.3443(6) 0.075(6) Uani 1 1 d D . . . .
H6_3 H -0.131941 -0.229990 0.339311 0.090 Uiso 1 1 calc R . . . .
Au0_3 Au -0.21284(2) -0.30436(3) 0.39452(2) 0.0688(2) Uani 1 1 d . . . . .
Cl0_3 Cl -0.17693(14) -0.3093(3) 0.4363(2) 0.112(3) Uani 1 1 d . . . . .
P0_3 P -0.25089(9) -0.30236(15) 0.35541(16) 0.0655(15) Uani 1 1 d . . . . .
C7_3 C -0.2815(3) -0.3054(6) 0.3823(5) 0.076(6) Uani 1 1 d D U . . .
C8_3 C -0.3103(3) -0.3097(7) 0.3663(6) 0.098(8) Uani 1 1 d D U . . .
H8_3 H -0.313446 -0.311511 0.343870 0.117 Uiso 1 1 calc R . . . .
C9_3 C -0.3340(3) -0.3112(7) 0.3881(7) 0.096(7) Uani 1 1 d D U . . .
H9_3 H -0.353248 -0.314310 0.379740 0.115 Uiso 1 1 calc R . . . .
C10_3 C -0.3279(4) -0.3079(8) 0.4223(6) 0.104(8) Uani 1 1 d D U . . .
H10_3 H -0.343045 -0.304921 0.436279 0.125 Uiso 1 1 calc R . . . .
C11_3 C -0.3006(4) -0.3091(8) 0.4334(6) 0.100(7) Uani 1 1 d D U . . .
H11_3 H -0.296916 -0.311056 0.455812 0.120 Uiso 1 1 calc R . . . .
C12_3 C -0.2775(4) -0.3078(6) 0.4149(5) 0.073(5) Uani 1 1 d D U . . .
N0_3 N -0.2475(3) -0.3058(5) 0.4274(4) 0.079(5) Uani 1 1 d D . . . .
C13_3 C -0.2447(5) -0.2667(8) 0.4480(7) 0.117(9) Uani 1 1 d D . . . .
H13A_3 H -0.263318 -0.260290 0.456714 0.176 Uiso 1 1 calc GR . . . .
H13B_3 H -0.238758 -0.241473 0.435470 0.176 Uiso 1 1 calc GR . . . .
H13C_3 H -0.230326 -0.272219 0.465488 0.176 Uiso 1 1 calc GR . . . .
C14_3 C -0.2443(6) -0.3468(8) 0.4492(7) 0.126(11) Uani 1 1 d D . . . .
H14A_3 H -0.251001 -0.372906 0.437339 0.188 Uiso 1 1 calc GR . . . .
H14B_3 H -0.255720 -0.342733 0.467756 0.188 Uiso 1 1 calc GR . . . .
H14C_3 H -0.223985 -0.350561 0.456342 0.188 Uiso 1 1 calc GR . . . .
C15_3 C -0.2519(3) -0.3546(5) 0.3292(4) 0.070(6) Uani 1 1 d D . . . .
C16_3 C -0.2579(4) -0.3948(6) 0.3511(4) 0.086(6) Uani 1 1 d D . . . .
H16A_3 H -0.242243 -0.397592 0.368003 0.103 Uiso 1 1 calc R . . . .
H16B_3 H -0.276212 -0.390401 0.361388 0.103 Uiso 1 1 calc R . . . .
C17_3 C -0.2596(5) -0.4370(6) 0.3307(6) 0.102(8) Uani 1 1 d D . . . .
H17_3 H -0.263090 -0.462721 0.344798 0.122 Uiso 1 1 calc R . . . .
C18_3 C -0.2267(4) -0.4432(6) 0.3153(6) 0.089(7) Uani 1 1 d D . . . .
H18A_3 H -0.211405 -0.444645 0.332618 0.106 Uiso 1 1 calc R . . . .
H18B_3 H -0.226218 -0.470516 0.302551 0.106 Uiso 1 1 calc R . . . .
C19_3 C -0.2226(4) -0.4044(6) 0.2950(5) 0.096(8) Uani 1 1 d D . . . .
H19_3 H -0.203993 -0.408363 0.284614 0.115 Uiso 1 1 calc R . . . .
C20_3 C -0.2215(4) -0.3594(6) 0.3122(6) 0.094(7) Uani 1 1 d D . . . .
H20A_3 H -0.219230 -0.335268 0.296814 0.113 Uiso 1 1 calc R . . . .
H20B_3 H -0.205141 -0.358481 0.328411 0.113 Uiso 1 1 calc R . . . .
C21_3 C -0.2758(3) -0.3532(5) 0.3019(4) 0.074(6) Uani 1 1 d D . . . .
H21A_3 H -0.294390 -0.346058 0.310799 0.088 Uiso 1 1 calc R . . . .
H21B_3 H -0.271352 -0.329522 0.286732 0.088 Uiso 1 1 calc R . . . .
C22_3 C -0.2785(3) -0.3972(6) 0.2838(5) 0.087(6) Uani 1 1 d D . . . .
H22_3 H -0.294581 -0.396204 0.266946 0.105 Uiso 1 1 calc R . . . .
C23_3 C -0.2822(4) -0.4349(6) 0.3062(5) 0.089(7) Uani 1 1 d D . . . .
H23A_3 H -0.300860 -0.431704 0.316170 0.107 Uiso 1 1 calc R . . . .
H23B_3 H -0.282802 -0.462791 0.294044 0.107 Uiso 1 1 calc R . . . .
C24_3 C -0.2474(4) -0.4043(7) 0.2682(5) 0.102(7) Uani 1 1 d D . . . .
H24A_3 H -0.247443 -0.432630 0.256475 0.122 Uiso 1 1 calc R . . . .
H24B_3 H -0.244146 -0.380365 0.252837 0.122 Uiso 1 1 calc R . . . .
C25_3 C -0.2550(3) -0.2468(4) 0.3323(4) 0.060(5) Uani 1 1 d D . . . .
C26_3 C -0.2348(4) -0.2448(6) 0.3074(5) 0.097(8) Uani 1 1 d D . . . .
H26A_3 H -0.239249 -0.268663 0.291842 0.116 Uiso 1 1 calc R . . . .
H26B_3 H -0.215087 -0.249733 0.316915 0.116 Uiso 1 1 calc R . . . .
C27_3 C -0.2361(3) -0.1996(5) 0.2899(4) 0.067(4) Uani 1 1 d D . . . .
H27_3 H -0.222347 -0.198787 0.272491 0.080 Uiso 1 1 calc R . . . .
C28_3 C -0.2280(5) -0.1636(6) 0.3165(5) 0.106(9) Uani 1 1 d D . . . .
H28A_3 H -0.208802 -0.170281 0.326876 0.127 Uiso 1 1 calc R . . . .
H28B_3 H -0.227091 -0.134166 0.306555 0.127 Uiso 1 1 calc R . . . .
C29_3 C -0.2486(4) -0.1634(6) 0.3394(6) 0.115(10) Uani 1 1 d D . . . .
H29_3 H -0.243996 -0.139470 0.355247 0.138 Uiso 1 1 calc R . . . .
C30_3 C -0.2463(3) -0.2111(5) 0.3574(5) 0.079(6) Uani 1 1 d D . . . .
H30A_3 H -0.226379 -0.216181 0.366216 0.094 Uiso 1 1 calc R . . . .
H30B_3 H -0.259325 -0.211917 0.375097 0.094 Uiso 1 1 calc R . . . .
C31_3 C -0.2863(3) -0.2385(5) 0.3190(6) 0.103(9) Uani 1 1 d D . . . .
H31A_3 H -0.299255 -0.236944 0.336757 0.123 Uiso 1 1 calc R . . . .
H31B_3 H -0.292706 -0.262982 0.304795 0.123 Uiso 1 1 calc R . . . .
C32_3 C -0.2873(4) -0.1937(6) 0.2999(5) 0.093(8) Uani 1 1 d D . . . .
H32_3 H -0.306997 -0.189068 0.289668 0.112 Uiso 1 1 calc R . . . .
C33_3 C -0.2670(4) -0.1935(7) 0.2766(5) 0.090(7) Uani 1 1 d D . . . .
H33A_3 H -0.268447 -0.165136 0.264996 0.108 Uiso 1 1 calc R . . . .
H33B_3 H -0.271821 -0.217244 0.261126 0.108 Uiso 1 1 calc R . . . .
C34_3 C -0.2809(4) -0.1585(5) 0.3256(5) 0.085(7) Uani 1 1 d D . . . .
H34A_3 H -0.294141 -0.162106 0.342980 0.102 Uiso 1 1 calc R . . . .
H34B_3 H -0.283923 -0.128791 0.316314 0.102 Uiso 1 1 calc R . . . .
O0_4 O -0.0436(3) -0.3345(4) 0.2908(4) 0.086(5) Uani 1 1 d . . . . .
C0_4 C -0.0267(4) -0.3653(6) 0.2705(6) 0.078(6) Uani 1 1 d . . . . .
H0A_4 H -0.030535 -0.358155 0.247673 0.093 Uiso 1 1 calc R . . . .
H0B_4 H -0.005855 -0.362005 0.275923 0.093 Uiso 1 1 calc R . . . .
C1_4 C -0.0360(4) -0.4115(6) 0.2770(5) 0.067(5) Uani 1 1 d . . . . .
C2_4 C -0.0172(5) -0.4465(8) 0.2651(6) 0.088(7) Uani 1 1 d . . . . .
H2_4 H -0.000024 -0.438716 0.255397 0.106 Uiso 1 1 calc R . . . .
C3_4 C -0.0240(4) -0.4875(6) 0.2679(6) 0.079(7) Uani 1 1 d . . . . .
H3_4 H -0.012390 -0.508905 0.258338 0.095 Uiso 1 1 calc R . . . .
C4_4 C -0.0484(4) -0.5026(5) 0.2848(5) 0.065(5) Uani 1 1 d . . . . .
C5_4 C -0.0657(4) -0.4694(7) 0.2958(6) 0.085(7) Uani 1 1 d . . . . .
H5_4 H -0.082337 -0.477105 0.306498 0.102 Uiso 1 1 calc R . . . .
C6_4 C -0.0592(4) -0.4249(6) 0.2915(5) 0.063(5) Uani 1 1 d . . . . .
H6_4 H -0.071692 -0.403379 0.299348 0.075 Uiso 1 1 calc R . . . .
Au0_4 Au -0.05247(2) -0.56777(2) 0.29766(2) 0.05797(19) Uani 1 1 d . . . . .
Cl0_4 Cl -0.02163(14) -0.5472(2) 0.34249(18) 0.097(2) Uani 1 1 d . . . . .
P0_4 P -0.08383(9) -0.59004(15) 0.25453(12) 0.0526(11) Uani 1 1 d . . . . .
C7_4 C -0.0870(5) -0.6482(7) 0.2669(6) 0.074(6) Uani 1 1 d . U . . .
C8_4 C -0.1071(4) -0.6780(7) 0.2473(5) 0.080(6) Uani 1 1 d . U . . .
H8_4 H -0.117834 -0.666431 0.229285 0.095 Uiso 1 1 calc R . . . .
C9_4 C -0.1100(4) -0.7191(6) 0.2548(5) 0.071(5) Uani 1 1 d . U . . .
H9_4 H -0.122198 -0.737364 0.241522 0.085 Uiso 1 1 calc R . . . .
C10_4 C -0.0952(5) -0.7378(6) 0.2824(7) 0.101(8) Uani 1 1 d . U . . .
H10_4 H -0.097895 -0.767672 0.288070 0.121 Uiso 1 1 calc R . . . .
C11_4 C -0.0767(5) -0.7106(6) 0.3007(6) 0.076(5) Uani 1 1 d . U . . .
H11_4 H -0.066027 -0.722588 0.318659 0.092 Uiso 1 1 calc R . . . .
C12_4 C -0.0734(4) -0.6657(6) 0.2933(5) 0.062(5) Uani 1 1 d . U . . .
N0_4 N -0.0541(3) -0.6370(5) 0.3127(4) 0.071(4) Uani 1 1 d . . . . .
C13_4 C -0.0658(4) -0.6366(7) 0.3467(5) 0.076(6) Uani 1 1 d . . . . .
H13A_4 H -0.052083 -0.621320 0.361480 0.114 Uiso 1 1 calc GR . . . .
H13B_4 H -0.068263 -0.666939 0.353958 0.114 Uiso 1 1 calc GR . . . .
H13C_4 H -0.084330 -0.621347 0.346010 0.114 Uiso 1 1 calc GR . . . .
C14_4 C -0.0249(4) -0.6534(6) 0.3124(7) 0.086(6) Uani 1 1 d . . . . .
H14A_4 H -0.018676 -0.652910 0.290605 0.128 Uiso 1 1 calc GR . . . .
H14B_4 H -0.024169 -0.683675 0.320503 0.128 Uiso 1 1 calc GR . . . .
H14C_4 H -0.012095 -0.634791 0.326023 0.128 Uiso 1 1 calc GR . . . .
C15_4 C -0.0654(3) -0.5880(5) 0.2163(4) 0.068(4) Uani 1 1 d D U . . .
C16_4 C -0.0362(4) -0.6140(8) 0.2227(5) 0.097(6) Uani 1 1 d D U . . .
H16A_4 H -0.024558 -0.599635 0.240284 0.116 Uiso 1 1 calc R . . . .
H16B_4 H -0.040321 -0.644495 0.229321 0.116 Uiso 1 1 calc R . . . .
C17_4 C -0.0187(4) -0.6150(9) 0.1921(6) 0.132(8) Uani 1 1 d D U . . .
H17_4 H 0.000506 -0.629012 0.197123 0.159 Uiso 1 1 calc R . . . .
C18_4 C -0.0142(5) -0.5616(9) 0.1826(6) 0.135(8) Uani 1 1 d D U . . .
H18A_4 H -0.004274 -0.545949 0.200790 0.162 Uiso 1 1 calc R . . . .
H18B_4 H -0.002220 -0.559285 0.164101 0.162 Uiso 1 1 calc R . . . .
C19_4 C -0.0424(5) -0.5412(8) 0.1750(5) 0.115(6) Uani 1 1 d D U . . .
H19_4 H -0.039079 -0.510507 0.167492 0.138 Uiso 1 1 calc R . . . .
C20_4 C -0.0604(6) -0.5388(6) 0.2053(6) 0.111(7) Uani 1 1 d D U . . .
H20A_4 H -0.079058 -0.524061 0.200062 0.133 Uiso 1 1 calc R . . . .
H20B_4 H -0.049826 -0.522036 0.222425 0.133 Uiso 1 1 calc R . . . .
C21_4 C -0.0815(5) -0.6129(9) 0.1887(5) 0.119(8) Uani 1 1 d D U . . .
H21A_4 H -0.099345 -0.596756 0.182281 0.142 Uiso 1 1 calc R . . . .
H21B_4 H -0.086978 -0.642367 0.196323 0.142 Uiso 1 1 calc R . . . .
C22_4 C -0.0632(5) -0.6183(9) 0.1593(5) 0.136(8) Uani 1 1 d D U . . .
H22_4 H -0.074189 -0.635795 0.142442 0.163 Uiso 1 1 calc R . . . .
C23_4 C -0.0343(6) -0.6392(9) 0.1670(7) 0.158(9) Uani 1 1 d D U . . .
H23A_4 H -0.036931 -0.670039 0.173843 0.190 Uiso 1 1 calc R . . . .
H23B_4 H -0.023109 -0.639457 0.147741 0.190 Uiso 1 1 calc R . . . .
C24_4 C -0.0585(6) -0.5676(9) 0.1467(5) 0.136(8) Uani 1 1 d D U . . .
H24A_4 H -0.046912 -0.567684 0.127770 0.163 Uiso 1 1 calc R . . . .
H24B_4 H -0.077337 -0.553746 0.140777 0.163 Uiso 1 1 calc R . . . .
C25_4 C -0.1208(4) -0.5619(6) 0.2563(5) 0.060(5) Uani 1 1 d . . . . .
C26_4 C -0.1182(4) -0.5160(7) 0.2433(6) 0.070(5) Uani 1 1 d . . . . .
H26A_4 H -0.114406 -0.516956 0.220421 0.084 Uiso 1 1 calc R . . . .
H26B_4 H -0.102301 -0.500012 0.254906 0.084 Uiso 1 1 calc R . . . .
C27_4 C -0.1481(4) -0.4922(7) 0.2482(7) 0.088(7) Uani 1 1 d . . . . .
H27_4 H -0.147247 -0.460944 0.240867 0.105 Uiso 1 1 calc R . . . .
C28_4 C -0.1561(6) -0.4941(9) 0.2868(8) 0.111(9) Uani 1 1 d . . . . .
H28A_4 H -0.141700 -0.476866 0.299919 0.133 Uiso 1 1 calc R . . . .
H28B_4 H -0.175234 -0.480907 0.289198 0.133 Uiso 1 1 calc R . . . .
C29_4 C -0.1560(4) -0.5361(7) 0.2969(6) 0.073(5) Uani 1 1 d . . . . .
H29_4 H -0.158291 -0.535562 0.320374 0.088 Uiso 1 1 calc R . . . .
C30_4 C -0.1273(4) -0.5593(7) 0.2916(5) 0.071(5) Uani 1 1 d . . . . .
H30A_4 H -0.111523 -0.543168 0.303386 0.085 Uiso 1 1 calc R . . . .
H30B_4 H -0.127865 -0.589431 0.300432 0.085 Uiso 1 1 calc R . . . .
C31_4 C -0.1450(4) -0.5883(8) 0.2368(7) 0.096(8) Uani 1 1 d . . . . .
H31A_4 H -0.145653 -0.619396 0.243786 0.115 Uiso 1 1 calc R . . . .
H31B_4 H -0.142240 -0.587317 0.213653 0.115 Uiso 1 1 calc R . . . .
C32_4 C -0.1732(5) -0.5625(11) 0.2452(9) 0.128(11) Uani 1 1 d . . . . .
H32_4 H -0.189190 -0.579022 0.233657 0.153 Uiso 1 1 calc R . . . .
C33_4 C -0.1754(4) -0.5161(8) 0.2313(6) 0.085(6) Uani 1 1 d . . . . .
H33A_4 H -0.193520 -0.501557 0.236725 0.102 Uiso 1 1 calc R . . . .
H33B_4 H -0.174428 -0.516541 0.207867 0.102 Uiso 1 1 calc R . . . .
C34_4 C -0.1797(5) -0.5671(9) 0.2817(7) 0.096(7) Uani 1 1 d . . . . .
H34A_4 H -0.199253 -0.556714 0.285763 0.115 Uiso 1 1 calc R . . . .
H34B_4 H -0.177230 -0.597822 0.289305 0.115 Uiso 1 1 calc R . . . .
O0_5 O 0.0126(3) -0.2843(4) 0.2592(4) 0.077(4) Uani 1 1 d . . . . .
C0_5 C 0.0321(4) -0.2623(5) 0.2428(5) 0.070(5) Uani 1 1 d . . . . .
H0A_5 H 0.040250 -0.238314 0.256497 0.084 Uiso 1 1 calc R . . . .
H0B_5 H 0.021929 -0.248381 0.224029 0.084 Uiso 1 1 calc R . . . .
C1_5 C 0.0570(4) -0.2891(7) 0.2312(5) 0.070(5) Uani 1 1 d . . . . .
C2_5 C 0.0828(4) -0.2677(6) 0.2237(6) 0.075(6) Uani 1 1 d . . . . .
H2_5 H 0.084786 -0.236690 0.225747 0.090 Uiso 1 1 calc R . . . .
C3_5 C 0.1066(5) -0.2954(8) 0.2126(7) 0.092(7) Uani 1 1 d . . . . .
H3_5 H 0.123499 -0.282422 0.205321 0.110 Uiso 1 1 calc R . . . .
C4_5 C 0.1034(5) -0.3401(7) 0.2133(6) 0.087(7) Uani 1 1 d . . . . .
C5_5 C 0.0801(4) -0.3595(8) 0.2252(8) 0.130(12) Uani 1 1 d . . . . .
H5_5 H 0.080267 -0.390181 0.229458 0.156 Uiso 1 1 calc R . . . .
C6_5 C 0.0563(5) -0.3352(6) 0.2311(6) 0.090(8) Uani 1 1 d . . . . .
H6_5 H 0.038924 -0.349905 0.235332 0.109 Uiso 1 1 calc R . . . .
Au0_5 Au 0.14149(2) -0.37541(3) 0.20619(2) 0.0625(2) Uani 0.87 1 d . . P . .
Cl0_5 Cl 0.15258(16) -0.3602(3) 0.2605(2) 0.097(2) Uani 0.87 1 d . . P . .
P0_5 P 0.13113(11) -0.3969(2) 0.15307(17) 0.0667(16) Uani 0.87 1 d . . P . .
C7_5 C 0.1646(4) -0.4253(7) 0.1446(6) 0.068(6) Uani 0.87 1 d . U P . .
C8_5 C 0.1707(5) -0.4439(7) 0.1163(7) 0.079(6) Uani 0.87 1 d . U P . .
H8_5 H 0.156556 -0.441199 0.099135 0.095 Uiso 0.87 1 calc R . P . .
C9_5 C 0.1954(7) -0.4661(9) 0.1103(9) 0.116(10) Uani 0.87 1 d . U P . .
H9_5 H 0.198149 -0.478614 0.090026 0.140 Uiso 0.87 1 calc R . P . .
C10_5 C 0.2159(7) -0.4695(12) 0.1350(11) 0.132(12) Uani 0.87 1 d . U P . .
H10_5 H 0.232404 -0.486949 0.132123 0.159 Uiso 0.87 1 calc R . P . .
C11_5 C 0.2136(4) -0.4491(8) 0.1634(9) 0.109(9) Uani 0.87 1 d . U P . .
H11_5 H 0.229411 -0.449592 0.178743 0.131 Uiso 0.87 1 calc R . P . .
C12_5 C 0.1871(4) -0.4264(8) 0.1708(6) 0.073(6) Uani 0.87 1 d . U P . .
N0_5 N 0.1852(3) -0.4094(6) 0.2018(5) 0.075(5) Uani 0.87 1 d . . P . .
C13_5 C 0.1868(7) -0.4456(10) 0.2250(7) 0.126(12) Uani 0.87 1 d . . P . .
H13A_5 H 0.168805 -0.462365 0.223281 0.189 Uiso 0.87 1 calc GR . P . .
H13B_5 H 0.189716 -0.433482 0.246554 0.189 Uiso 0.87 1 calc GR . P . .
H13C_5 H 0.202881 -0.464984 0.220665 0.189 Uiso 0.87 1 calc GR . P . .
C14_5 C 0.2067(4) -0.3668(10) 0.2072(9) 0.114(11) Uani 0.87 1 d . . P . .
H14A_5 H 0.201453 -0.344095 0.191317 0.170 Uiso 0.87 1 calc GR . P . .
H14B_5 H 0.226651 -0.375985 0.204884 0.170 Uiso 0.87 1 calc GR . P . .
H14C_5 H 0.204907 -0.354797 0.228603 0.170 Uiso 0.87 1 calc GR . P . .
C15_5 C 0.1278(4) -0.3501(6) 0.1235(5) 0.073(5) Uani 0.87 1 d D U P . .
C16_5 C 0.1557(4) -0.3225(8) 0.1314(7) 0.109(7) Uani 0.87 1 d D U P . .
H16A_5 H 0.156922 -0.315064 0.154407 0.131 Uiso 0.87 1 calc R . P . .
H16B_5 H 0.172729 -0.340471 0.127102 0.131 Uiso 0.87 1 calc R . P . .
C17_5 C 0.1563(5) -0.2793(8) 0.1117(7) 0.129(8) Uani 0.87 1 d D U P . .
H17_5 H 0.173935 -0.261740 0.117839 0.155 Uiso 0.87 1 calc R . P . .
C18_5 C 0.1260(6) -0.2501(8) 0.1190(8) 0.138(9) Uani 0.87 1 d D U P . .
H18A_5 H 0.126208 -0.241899 0.141829 0.166 Uiso 0.87 1 calc R . P . .
H18B_5 H 0.125026 -0.222784 0.106153 0.166 Uiso 0.87 1 calc R . P . .
C19_5 C 0.1007(5) -0.2787(7) 0.1103(6) 0.108(7) Uani 0.87 1 d D U P . .
H19_5 H 0.082840 -0.261590 0.113955 0.130 Uiso 0.87 1 calc R . P . .
C20_5 C 0.0991(4) -0.3233(8) 0.1284(6) 0.097(6) Uani 0.87 1 d D U P . .
H20A_5 H 0.082217 -0.340408 0.120037 0.116 Uiso 0.87 1 calc R . P . .
H20B_5 H 0.097130 -0.317908 0.151405 0.116 Uiso 0.87 1 calc R . P . .
C21_5 C 0.1281(6) -0.3609(7) 0.0879(5) 0.098(6) Uani 0.87 1 d D U P . .
H21A_5 H 0.110385 -0.377139 0.080964 0.118 Uiso 0.87 1 calc R . P . .
H21B_5 H 0.144841 -0.379833 0.084044 0.118 Uiso 0.87 1 calc R . P . .
C22_5 C 0.1299(5) -0.3176(7) 0.0688(5) 0.108(6) Uani 0.87 1 d D U P . .
H22_5 H 0.130364 -0.324996 0.045639 0.129 Uiso 0.87 1 calc R . P . .
C23_5 C 0.1555(6) -0.2909(9) 0.0782(7) 0.136(8) Uani 0.87 1 d D U P . .
H23A_5 H 0.173040 -0.307623 0.073883 0.163 Uiso 0.87 1 calc R . P . .
H23B_5 H 0.155272 -0.263658 0.065229 0.163 Uiso 0.87 1 calc R . P . .
C24_5 C 0.1010(6) -0.2891(9) 0.0740(6) 0.122(8) Uani 0.87 1 d D U P . .
H24A_5 H 0.101187 -0.261418 0.061563 0.147 Uiso 0.87 1 calc R . P . .
H24B_5 H 0.083677 -0.306129 0.066868 0.147 Uiso 0.87 1 calc R . P . .
C25_5 C 0.1019(4) -0.4405(6) 0.1522(5) 0.071(5) Uani 0.87 1 d D U P . .
C26_5 C 0.0724(4) -0.4217(7) 0.1501(6) 0.084(6) Uani 0.87 1 d D U P . .
H26A_5 H 0.069488 -0.405421 0.129753 0.101 Uiso 0.87 1 calc R . P . .
H26B_5 H 0.070738 -0.400308 0.167642 0.101 Uiso 0.87 1 calc R . P . .
C27_5 C 0.0479(5) -0.4574(9) 0.1519(7) 0.131(8) Uani 0.87 1 d D U P . .
H27_5 H 0.028584 -0.442919 0.151811 0.157 Uiso 0.87 1 calc R . P . .
C28_5 C 0.0546(5) -0.4825(9) 0.1840(7) 0.124(8) Uani 0.87 1 d D U P . .
H28A_5 H 0.054179 -0.461499 0.202001 0.149 Uiso 0.87 1 calc R . P . .
H28B_5 H 0.039531 -0.504987 0.186793 0.149 Uiso 0.87 1 calc R . P . .
C29_5 C 0.0815(5) -0.5029(7) 0.1845(6) 0.113(7) Uani 0.87 1 d D U P . .
H29_5 H 0.084382 -0.521422 0.204111 0.135 Uiso 0.87 1 calc R . P . .
C30_5 C 0.1069(4) -0.4667(8) 0.1837(6) 0.088(6) Uani 0.87 1 d D U P . .
H30A_5 H 0.106357 -0.446724 0.202267 0.106 Uiso 0.87 1 calc R . P . .
H30B_5 H 0.125901 -0.481450 0.184510 0.106 Uiso 0.87 1 calc R . P . .
C31_5 C 0.1042(5) -0.4713(9) 0.1219(6) 0.108(8) Uani 0.87 1 d D U P . .
H31A_5 H 0.122582 -0.487893 0.123147 0.130 Uiso 0.87 1 calc R . P . .
H31B_5 H 0.102953 -0.453850 0.102005 0.130 Uiso 0.87 1 calc R . P . .
C32_5 C 0.0773(6) -0.5042(9) 0.1233(7) 0.152(9) Uani 0.87 1 d D U P . .
H32_5 H 0.077448 -0.524006 0.104343 0.182 Uiso 0.87 1 calc R . P . .
C33_5 C 0.0505(5) -0.4834(10) 0.1223(7) 0.155(10) Uani 0.87 1 d D U P . .
H33A_5 H 0.035011 -0.505727 0.120295 0.186 Uiso 0.87 1 calc R . P . .
H33B_5 H 0.048475 -0.463715 0.103543 0.186 Uiso 0.87 1 calc R . P . .
C34_5 C 0.0834(7) -0.5331(8) 0.1535(7) 0.157(10) Uani 0.87 1 d D U P . .
H34A_5 H 0.102734 -0.546437 0.153183 0.188 Uiso 0.87 1 calc R . P . .
H34B_5 H 0.069043 -0.557181 0.153853 0.188 Uiso 0.87 1 calc R . P . .
O0_6 O 0.0102(3) -0.1796(4) 0.2781(4) 0.082(4) Uani 1 1 d . . . . .
C0_6 C 0.0023(4) -0.1307(5) 0.2796(6) 0.070(6) Uani 1 1 d . . . . .
H0A_6 H 0.002014 -0.120879 0.301982 0.084 Uiso 1 1 calc R . . . .
H0B_6 H -0.016826 -0.125420 0.268784 0.084 Uiso 1 1 calc R . . . .
C1_6 C 0.0256(4) -0.1061(6) 0.2625(5) 0.068(5) Uani 1 1 d . . . . .
C2_6 C 0.0271(5) -0.0612(6) 0.2636(6) 0.080(6) Uani 1 1 d . . . . .
H2_6 H 0.011183 -0.047014 0.272276 0.096 Uiso 1 1 calc R . . . .
C3_6 C 0.0477(4) -0.0342(7) 0.2541(5) 0.065(5) Uani 1 1 d . . . . .
H3_6 H 0.047449 -0.003250 0.257207 0.078 Uiso 1 1 calc R . . . .
C4_6 C 0.0708(4) -0.0571(6) 0.2386(5) 0.074(6) Uani 1 1 d . . . . .
C5_6 C 0.0701(4) -0.1019(7) 0.2352(5) 0.071(5) Uani 1 1 d . . . . .
H5_6 H 0.084515 -0.116270 0.223956 0.085 Uiso 1 1 calc R . . . .
C6_6 C 0.0485(5) -0.1264(7) 0.2481(6) 0.084(7) Uani 1 1 d . . . . .
H6_6 H 0.049194 -0.157630 0.247193 0.101 Uiso 1 1 calc R . . . .
Au0_6 Au 0.10750(2) -0.02479(3) 0.22563(2) 0.0637(2) Uani 1 1 d . . . . .
Cl0_6 Cl 0.12498(18) -0.0393(2) 0.27798(17) 0.107(2) Uani 1 1 d . . . . .
P0_6 P 0.09122(12) -0.00622(19) 0.17390(15) 0.0679(13) Uani 1 1 d . . . . .
C7_6 C 0.1246(5) 0.0168(8) 0.1587(7) 0.090(6) Uani 1 1 d . U . . .
C8_6 C 0.1264(6) 0.0347(10) 0.1282(8) 0.111(8) Uani 1 1 d . U . . .
H8_6 H 0.109714 0.035885 0.114164 0.133 Uiso 1 1 calc R . . . .
C9_6 C 0.1523(8) 0.0508(12) 0.1181(10) 0.144(10) Uani 1 1 d . U . . .
H9_6 H 0.153620 0.061472 0.097012 0.173 Uiso 1 1 calc R . . . .
C10_6 C 0.1777(8) 0.0508(11) 0.1409(10) 0.149(11) Uani 1 1 d . U . . .
H10_6 H 0.196379 0.054486 0.133427 0.179 Uiso 1 1 calc R . . . .
C11_6 C 0.1744(5) 0.0451(12) 0.1747(9) 0.141(10) Uani 1 1 d . U . . .
H11_6 H 0.188138 0.056530 0.190207 0.169 Uiso 1 1 calc R . . . .
C12_6 C 0.1502(4) 0.0220(9) 0.1837(7) 0.096(7) Uani 1 1 d . U . . .
N0_6 N 0.1496(4) 0.0015(7) 0.2143(6) 0.094(6) Uani 1 1 d . . . . .
C13_6 C 0.1723(4) -0.0330(8) 0.2165(7) 0.103(7) Uani 1 1 d . . . . .
H13A_6 H 0.172197 -0.047725 0.237207 0.155 Uiso 1 1 calc GR . . . .
H13B_6 H 0.191155 -0.019334 0.214263 0.155 Uiso 1 1 calc GR . . . .
H13C_6 H 0.168615 -0.054631 0.199459 0.155 Uiso 1 1 calc GR . . . .
C14_6 C 0.1552(7) 0.0437(11) 0.2380(7) 0.145(13) Uani 1 1 d . . . . .
H14A_6 H 0.175640 0.051272 0.239218 0.218 Uiso 1 1 calc GR . . . .
H14B_6 H 0.149321 0.036136 0.259359 0.218 Uiso 1 1 calc GR . . . .
H14C_6 H 0.143878 0.068868 0.229802 0.218 Uiso 1 1 calc GR . . . .
C15_6 C 0.0644(3) 0.0405(6) 0.1730(5) 0.082(5) Uani 1 1 d D U . . .
C16_6 C 0.0754(5) 0.0724(7) 0.2000(6) 0.131(9) Uani 1 1 d D U . . .
H16A_6 H 0.094611 0.083692 0.195477 0.157 Uiso 1 1 calc R . . . .
H16B_6 H 0.077067 0.056400 0.220538 0.157 Uiso 1 1 calc R . . . .
C17_6 C 0.0538(5) 0.1118(7) 0.2023(6) 0.126(7) Uani 1 1 d D U . . .
H17_6 H 0.060447 0.131610 0.220258 0.152 Uiso 1 1 calc R . . . .
C18_6 C 0.0213(5) 0.0895(9) 0.2098(6) 0.137(9) Uani 1 1 d D U . . .
H18A_6 H 0.022960 0.072125 0.229751 0.164 Uiso 1 1 calc R . . . .
H18B_6 H 0.006940 0.113117 0.212250 0.164 Uiso 1 1 calc R . . . .
C19_6 C 0.0124(5) 0.0609(7) 0.1825(6) 0.118(7) Uani 1 1 d D U . . .
H19_6 H -0.007178 0.049022 0.186213 0.141 Uiso 1 1 calc R . . . .
C20_6 C 0.0331(4) 0.0211(6) 0.1799(6) 0.095(6) Uani 1 1 d D U . . .
H20A_6 H 0.026080 0.001439 0.162320 0.114 Uiso 1 1 calc R . . . .
H20B_6 H 0.034103 0.004029 0.199982 0.114 Uiso 1 1 calc R . . . .
C21_6 C 0.0610(5) 0.0671(7) 0.1420(5) 0.121(8) Uani 1 1 d D U . . .
H21A_6 H 0.052632 0.047868 0.124794 0.146 Uiso 1 1 calc R . . . .
H21B_6 H 0.080233 0.076629 0.135869 0.146 Uiso 1 1 calc R . . . .
C22_6 C 0.0416(6) 0.1082(8) 0.1449(6) 0.139(8) Uani 1 1 d D U . . .
H22_6 H 0.040780 0.125586 0.124695 0.166 Uiso 1 1 calc R . . . .
C23_6 C 0.0522(7) 0.1364(8) 0.1726(7) 0.156(9) Uani 1 1 d D U . . .
H23A_6 H 0.071492 0.148057 0.168606 0.187 Uiso 1 1 calc R . . . .
H23B_6 H 0.039057 0.161784 0.174505 0.187 Uiso 1 1 calc R . . . .
C24_6 C 0.0099(5) 0.0888(9) 0.1515(6) 0.146(9) Uani 1 1 d D U . . .
H24A_6 H -0.003791 0.113360 0.153834 0.175 Uiso 1 1 calc R . . . .
H24B_6 H 0.002703 0.070340 0.133307 0.175 Uiso 1 1 calc R . . . .
C25_6 C 0.0830(4) -0.0558(5) 0.1476(4) 0.075(5) Uani 1 1 d D U . . .
C26_6 C 0.0564(5) -0.0770(7) 0.1554(6) 0.109(8) Uani 1 1 d D U . . .
H26A_6 H 0.040211 -0.056449 0.150563 0.131 Uiso 1 1 calc R . . . .
H26B_6 H 0.057204 -0.083183 0.178559 0.131 Uiso 1 1 calc R . . . .
C27_6 C 0.0503(4) -0.1217(7) 0.1364(7) 0.133(9) Uani 1 1 d D U . . .
H27_6 H 0.032255 -0.135737 0.143125 0.160 Uiso 1 1 calc R . . . .
C28_6 C 0.0776(6) -0.1521(7) 0.1465(8) 0.163(12) Uani 1 1 d D U . . .
H28A_6 H 0.079356 -0.155546 0.169947 0.195 Uiso 1 1 calc R . . . .
H28B_6 H 0.075065 -0.181619 0.136833 0.195 Uiso 1 1 calc R . . . .
C29_6 C 0.1023(5) -0.1328(7) 0.1363(6) 0.123(9) Uani 1 1 d D U . . .
H29_6 H 0.119034 -0.153187 0.140243 0.148 Uiso 1 1 calc R . . . .
C30_6 C 0.1072(5) -0.0890(7) 0.1569(6) 0.106(7) Uani 1 1 d D U . . .
H30A_6 H 0.107015 -0.096086 0.179889 0.127 Uiso 1 1 calc R . . . .
H30B_6 H 0.126126 -0.075978 0.152941 0.127 Uiso 1 1 calc R . . . .
C31_6 C 0.0813(6) -0.0453(7) 0.1109(5) 0.121(8) Uani 1 1 d D U . . .
H31A_6 H 0.100096 -0.034256 0.104430 0.145 Uiso 1 1 calc R . . . .
H31B_6 H 0.066587 -0.022400 0.105844 0.145 Uiso 1 1 calc R . . . .
C32_6 C 0.0729(6) -0.0901(8) 0.0922(6) 0.121(8) Uani 1 1 d D U . . .
H32_6 H 0.071176 -0.084147 0.068784 0.145 Uiso 1 1 calc R . . . .
C33_6 C 0.0473(6) -0.1092(9) 0.1015(6) 0.157(12) Uani 1 1 d D U . . .
H33A_6 H 0.042783 -0.135739 0.088422 0.188 Uiso 1 1 calc R . . . .
H33B_6 H 0.031218 -0.088065 0.097848 0.188 Uiso 1 1 calc R . . . .
C34_6 C 0.0991(6) -0.1200(9) 0.0999(6) 0.153(11) Uani 1 1 d D U . . .
H34A_6 H 0.116773 -0.104618 0.094070 0.184 Uiso 1 1 calc R . . . .
H34B_6 H 0.097141 -0.147155 0.086967 0.184 Uiso 1 1 calc R . . . .
O0_7 O -0.0490(2) -0.1595(4) 0.3177(4) 0.083(5) Uani 1 1 d . . . . .
C0_7 C -0.0788(4) -0.1551(6) 0.3268(8) 0.110(9) Uani 1 1 d . U . . .
H0A_7 H -0.081477 -0.170039 0.347280 0.132 Uiso 1 1 calc R . . . .
H0B_7 H -0.092374 -0.167755 0.310219 0.132 Uiso 1 1 calc R . . . .
C1_7 C -0.0835(4) -0.1042(6) 0.3298(6) 0.081(6) Uani 1 1 d . U . . .
C2_7 C -0.1076(4) -0.0915(7) 0.3465(7) 0.086(7) Uani 1 1 d . U . . .
H2_7 H -0.117497 -0.113546 0.357438 0.103 Uiso 1 1 calc R . . . .
C3_7 C -0.1174(4) -0.0488(6) 0.3478(7) 0.085(6) Uani 1 1 d . U . . .
H3_7 H -0.134241 -0.040602 0.357905 0.102 Uiso 1 1 calc R . . . .
C4_7 C -0.0985(4) -0.0160(5) 0.3312(6) 0.072(5) Uani 1 1 d . U . . .
C5_7 C -0.0739(3) -0.0281(5) 0.3209(4) 0.055(4) Uani 1 1 d . U . . .
H5_7 H -0.061079 -0.006257 0.314096 0.066 Uiso 1 1 calc R . . . .
C6_7 C -0.0659(4) -0.0720(6) 0.3196(6) 0.074(6) Uani 1 1 d . U . . .
H6_7 H -0.048017 -0.079622 0.311513 0.089 Uiso 1 1 calc R . . . .
Au0_7 Au -0.10720(2) 0.05122(3) 0.34019(2) 0.0658(2) Uani 1 1 d . . . . .
Cl0_7 Cl -0.07701(16) 0.0444(3) 0.38697(18) 0.106(2) Uani 1 1 d . . . . .
P0_7 P -0.13487(10) 0.06464(17) 0.29237(16) 0.0677(15) Uani 1 1 d . . . . .
C7_7 C -0.1429(4) 0.1242(6) 0.2971(5) 0.068(5) Uani 1 1 d . U . . .
C8_7 C -0.1636(5) 0.1491(7) 0.2767(7) 0.095(7) Uani 1 1 d . U . . .
H8_7 H -0.174024 0.133212 0.260329 0.114 Uiso 1 1 calc R . . . .
C9_7 C -0.1688(5) 0.1895(8) 0.2787(7) 0.107(8) Uani 1 1 d . U . . .
H9_7 H -0.177704 0.205705 0.261494 0.128 Uiso 1 1 calc R . . . .
C10_7 C -0.1611(5) 0.2080(7) 0.3061(9) 0.118(9) Uani 1 1 d . U . . .
H10_7 H -0.168488 0.236346 0.310469 0.142 Uiso 1 1 calc R . . . .
C11_7 C -0.1434(6) 0.1891(8) 0.3280(9) 0.118(9) Uani 1 1 d . U . . .
H11_7 H -0.136649 0.206915 0.345478 0.141 Uiso 1 1 calc R . . . .
C12_7 C -0.1338(4) 0.1447(6) 0.3278(6) 0.076(6) Uani 1 1 d . U . . .
N0_7 N -0.1133(4) 0.1229(6) 0.3517(5) 0.089(6) Uani 1 1 d D . . . .
C13_7 C -0.0850(4) 0.1435(7) 0.3561(7) 0.093(7) Uani 1 1 d D . . . .
H13A_7 H -0.073446 0.127727 0.372667 0.140 Uiso 1 1 calc GR . . . .
H13B_7 H -0.087262 0.174230 0.362486 0.140 Uiso 1 1 calc GR . . . .
H13C_7 H -0.075377 0.142305 0.336044 0.140 Uiso 1 1 calc GR . . . .
C14_7 C -0.1280(7) 0.1227(10) 0.3835(6) 0.136(12) Uani 1 1 d D . . . .
H14A_7 H -0.146015 0.106008 0.381007 0.204 Uiso 1 1 calc GR . . . .
H14B_7 H -0.132166 0.153016 0.389676 0.204 Uiso 1 1 calc GR . . . .
H14C_7 H -0.115244 0.108955 0.399997 0.204 Uiso 1 1 calc GR . . . .
C15_7 C -0.1706(3) 0.0338(5) 0.2874(4) 0.067(4) Uani 1 1 d D U . . .
C16_7 C -0.1891(4) 0.0484(6) 0.3155(5) 0.087(5) Uani 1 1 d D U . . .
H16A_7 H -0.178561 0.041669 0.336054 0.105 Uiso 1 1 calc R . . . .
H16B_7 H -0.192403 0.080570 0.314391 0.105 Uiso 1 1 calc R . . . .
C17_7 C -0.2184(4) 0.0239(8) 0.3134(6) 0.117(7) Uani 1 1 d D U . . .
H17_7 H -0.229813 0.032676 0.331840 0.140 Uiso 1 1 calc R . . . .
C18_7 C -0.2106(5) -0.0302(7) 0.3159(6) 0.129(7) Uani 1 1 d D U . . .
H18A_7 H -0.199074 -0.036489 0.335942 0.155 Uiso 1 1 calc R . . . .
H18B_7 H -0.228460 -0.047757 0.315560 0.155 Uiso 1 1 calc R . . . .
C19_7 C -0.1940(5) -0.0414(7) 0.2883(6) 0.120(7) Uani 1 1 d D U . . .
H19_7 H -0.190514 -0.073907 0.288779 0.143 Uiso 1 1 calc R . . . .
C20_7 C -0.1644(4) -0.0181(5) 0.2876(6) 0.099(6) Uani 1 1 d D U . . .
H20A_7 H -0.154668 -0.026767 0.268247 0.119 Uiso 1 1 calc R . . . .
H20B_7 H -0.151927 -0.026330 0.306542 0.119 Uiso 1 1 calc R . . . .
C21_7 C -0.1884(4) 0.0445(7) 0.2568(5) 0.091(5) Uani 1 1 d D U . . .
H21A_7 H -0.177849 0.034540 0.238352 0.109 Uiso 1 1 calc R . . . .
H21B_7 H -0.190895 0.076746 0.255068 0.109 Uiso 1 1 calc R . . . .
C22_7 C -0.2191(4) 0.0218(7) 0.2553(6) 0.108(6) Uani 1 1 d D U . . .
H22_7 H -0.230445 0.029917 0.235203 0.129 Uiso 1 1 calc R . . . .
C23_7 C -0.2348(5) 0.0339(8) 0.2836(6) 0.118(7) Uani 1 1 d D U . . .
H23A_7 H -0.239235 0.065742 0.282810 0.141 Uiso 1 1 calc R . . . .
H23B_7 H -0.253301 0.017692 0.282972 0.141 Uiso 1 1 calc R . . . .
C24_7 C -0.2135(5) -0.0306(7) 0.2568(6) 0.130(8) Uani 1 1 d D U . . .
H24_7 H -0.220605 -0.051431 0.241541 0.155 Uiso 1 1 calc R . . . .
C25_7 C -0.1110(4) 0.0590(8) 0.2568(6) 0.088(7) Uani 1 1 d . . . . .
C26_7 C -0.1071(4) 0.0115(7) 0.2470(6) 0.092(7) Uani 1 1 d . . . . .
H26A_7 H -0.125661 -0.000121 0.237895 0.110 Uiso 1 1 calc R . . . .
H26B_7 H -0.101379 -0.006165 0.266137 0.110 Uiso 1 1 calc R . . . .
C27_7 C -0.0836(5) 0.0057(8) 0.2217(6) 0.097(7) Uani 1 1 d . . . . .
H27_7 H -0.080953 -0.026053 0.216410 0.117 Uiso 1 1 calc R . . . .
C28_7 C -0.0547(4) 0.0266(8) 0.2345(7) 0.103(8) Uani 1 1 d . . . . .
H28A_7 H -0.047502 0.011411 0.254205 0.123 Uiso 1 1 calc R . . . .
H28B_7 H -0.040107 0.023381 0.218451 0.123 Uiso 1 1 calc R . . . .
C29_7 C -0.0596(5) 0.0755(7) 0.2413(5) 0.085(6) Uani 1 1 d . . . . .
H29_7 H -0.040898 0.088731 0.249450 0.102 Uiso 1 1 calc R . . . .
C30_7 C -0.0814(4) 0.0787(7) 0.2684(5) 0.075(5) Uani 1 1 d . . . . .
H30A_7 H -0.073675 0.062531 0.287432 0.089 Uiso 1 1 calc R . . . .
H30B_7 H -0.083892 0.109933 0.274397 0.089 Uiso 1 1 calc R . . . .
C31_7 C -0.1238(5) 0.0858(9) 0.2258(6) 0.101(7) Uani 1 1 d . . . . .
H31A_7 H -0.126267 0.117321 0.230933 0.121 Uiso 1 1 calc R . . . .
H31B_7 H -0.142603 0.073597 0.217963 0.121 Uiso 1 1 calc R . . . .
C32_7 C -0.1001(4) 0.0798(7) 0.1991(5) 0.082(5) Uani 1 1 d . . . . .
H32_7 H -0.107477 0.095045 0.179151 0.098 Uiso 1 1 calc R . . . .
C33_7 C -0.0963(6) 0.0321(14) 0.1916(8) 0.187(19) Uani 1 1 d . . . . .
H33A_7 H -0.083176 0.029074 0.174074 0.225 Uiso 1 1 calc R . . . .
H33B_7 H -0.115118 0.019306 0.184286 0.225 Uiso 1 1 calc R . . . .
C34_7 C -0.0714(5) 0.1028(9) 0.2113(6) 0.110(8) Uani 1 1 d . . . . .
H34A_7 H -0.075069 0.133687 0.217273 0.132 Uiso 1 1 calc R . . . .
H34B_7 H -0.057376 0.102479 0.194555 0.132 Uiso 1 1 calc R . . . .
O0_8 O -0.0407(3) -0.2163(4) 0.3866(4) 0.083(5) Uani 1 1 d . . . . .
C0_8 C -0.0637(5) -0.2455(7) 0.4009(7) 0.104(9) Uani 1 1 d . . . . .
H0A_8 H -0.055070 -0.263373 0.418700 0.124 Uiso 1 1 calc R . . . .
H0B_8 H -0.072525 -0.265605 0.384501 0.124 Uiso 1 1 calc R . . . .
C1_8 C -0.0869(5) -0.2125(6) 0.4131(6) 0.076(6) Uani 1 1 d . . . . .
C2_8 C -0.0842(4) -0.1668(8) 0.4126(6) 0.084(6) Uani 1 1 d . . . . .
H2_8 H -0.067509 -0.153832 0.404727 0.101 Uiso 1 1 calc R . . . .
C3_8 C -0.1068(4) -0.1386(6) 0.4242(4) 0.064(4) Uani 1 1 d . . . . .
H3_8 H -0.104569 -0.107532 0.425284 0.077 Uiso 1 1 calc R . . . .
C4_8 C -0.1325(4) -0.1599(6) 0.4338(4) 0.062(5) Uani 1 1 d . . . . .
C5_8 C -0.1331(3) -0.2069(6) 0.4335(6) 0.071(6) Uani 1 1 d . . . . .
H5_8 H -0.149574 -0.221972 0.439963 0.085 Uiso 1 1 calc R . . . .
C6_8 C -0.1110(5) -0.2292(8) 0.4244(6) 0.085(7) Uani 1 1 d . . . . .
H6_8 H -0.112138 -0.260343 0.425811 0.102 Uiso 1 1 calc R . . . .
Au0_8 Au -0.16952(2) -0.12548(3) 0.44007(2) 0.0727(3) Uani 1 1 d . . . . .
Cl0_8 Cl -0.17987(16) -0.1411(3) 0.3853(2) 0.115(2) Uani 1 1 d . . . . .
P0_8 P -0.15934(12) -0.10390(18) 0.49315(14) 0.0667(13) Uani 1 1 d . . . . .
C7_8 C -0.1942(4) -0.0761(7) 0.5002(5) 0.084(6) Uani 1 1 d D U . . .
C8_8 C -0.1966(5) -0.0575(9) 0.5327(6) 0.109(8) Uani 1 1 d D U . . .
H8_8 H -0.181050 -0.056994 0.548441 0.130 Uiso 1 1 calc R . . . .
C9_8 C -0.2259(5) -0.0396(10) 0.5383(6) 0.122(9) Uani 1 1 d D U . . .
H9_8 H -0.229957 -0.028741 0.558727 0.146 Uiso 1 1 calc R . . . .
C10_8 C -0.2483(5) -0.0388(11) 0.5125(6) 0.136(10) Uani 1 1 d D U . . .
H10_8 H -0.266887 -0.027636 0.515692 0.163 Uiso 1 1 calc R . . . .
C11_8 C -0.2417(5) -0.0543(11) 0.4841(6) 0.136(10) Uani 1 1 d D U . . .
H11_8 H -0.255431 -0.051252 0.466645 0.164 Uiso 1 1 calc R . . . .
C12_8 C -0.2161(4) -0.0745(9) 0.4791(6) 0.101(8) Uani 1 1 d D U . . .
N0_8 N -0.2121(3) -0.0954(6) 0.4444(5) 0.087(6) Uani 1 1 d D U . . .
C13_8 C -0.2356(5) -0.1276(8) 0.4384(8) 0.119(10) Uani 1 1 d D U . . .
H13A_8 H -0.244404 -0.134125 0.458466 0.178 Uiso 1 1 calc GR . . . .
H13B_8 H -0.227838 -0.154765 0.429771 0.178 Uiso 1 1 calc GR . . . .
H13C_8 H -0.250138 -0.115294 0.423120 0.178 Uiso 1 1 calc GR . . . .
C14_8 C -0.2174(4) -0.0615(7) 0.4173(6) 0.100(8) Uani 1 1 d D U . . .
H14A_8 H -0.201229 -0.062103 0.403417 0.150 Uiso 1 1 calc GR . . . .
H14B_8 H -0.219048 -0.032027 0.426433 0.150 Uiso 1 1 calc GR . . . .
H14C_8 H -0.235190 -0.068853 0.404815 0.150 Uiso 1 1 calc GR . . . .
C15_8 C -0.1303(5) -0.0588(8) 0.4956(6) 0.087(6) Uani 1 1 d . . . . .
C16_8 C -0.1353(4) -0.0317(7) 0.4630(6) 0.087(6) Uani 1 1 d . . . . .
H16A_8 H -0.132729 -0.051722 0.444839 0.104 Uiso 1 1 calc R . . . .
H16B_8 H -0.155281 -0.020559 0.461175 0.104 Uiso 1 1 calc R . . . .
C17_8 C -0.1152(5) 0.0058(9) 0.4612(6) 0.103(7) Uani 1 1 d . . . . .
H17_8 H -0.118611 0.021130 0.440274 0.124 Uiso 1 1 calc R . . . .
C18_8 C -0.0830(5) -0.0180(10) 0.4632(8) 0.121(9) Uani 1 1 d . . . . .
H18A_8 H -0.081560 -0.038750 0.445193 0.145 Uiso 1 1 calc R . . . .
H18B_8 H -0.067816 0.004662 0.461686 0.145 Uiso 1 1 calc R . . . .
C19_8 C -0.0790(5) -0.0408(11) 0.4924(6) 0.122(9) Uani 1 1 d . . . . .
H19_8 H -0.058553 -0.050771 0.494805 0.146 Uiso 1 1 calc R . . . .
C20_8 C -0.0992(5) -0.0834(11) 0.4962(7) 0.123(10) Uani 1 1 d . . . . .
H20A_8 H -0.094729 -0.099019 0.516584 0.148 Uiso 1 1 calc R . . . .
H20B_8 H -0.098015 -0.104207 0.478230 0.148 Uiso 1 1 calc R . . . .
C21_8 C -0.1317(7) -0.0271(10) 0.5234(7) 0.145(13) Uani 1 1 d . . . . .
H21A_8 H -0.151924 -0.017980 0.525463 0.174 Uiso 1 1 calc R . . . .
H21B_8 H -0.124927 -0.042119 0.543304 0.174 Uiso 1 1 calc R . . . .
C22_8 C -0.1139(6) 0.0120(12) 0.5187(7) 0.132(10) Uani 1 1 d . . . . .
H22_8 H -0.117205 0.032958 0.536468 0.159 Uiso 1 1 calc R . . . .
C23_8 C -0.1181(6) 0.0375(9) 0.4876(7) 0.127(9) Uani 1 1 d . . . . .
H23A_8 H -0.137423 0.051291 0.485836 0.153 Uiso 1 1 calc R . . . .
H23B_8 H -0.103472 0.060964 0.486675 0.153 Uiso 1 1 calc R . . . .
C24_8 C -0.0840(10) -0.0010(13) 0.5215(8) 0.184(17) Uani 1 1 d . . . . .
H24A_8 H -0.079070 -0.013300 0.542993 0.221 Uiso 1 1 calc R . . . .
H24B_8 H -0.071449 0.024683 0.518294 0.221 Uiso 1 1 calc R . . . .
C25_8 C -0.1557(4) -0.1544(6) 0.5205(5) 0.085(5) Uani 1 1 d D U . . .
C26_8 C -0.1301(4) -0.1814(7) 0.5157(5) 0.106(7) Uani 1 1 d D U . . .
H26A_8 H -0.112775 -0.162989 0.519778 0.127 Uiso 1 1 calc R . . . .
H26B_8 H -0.130666 -0.190811 0.493104 0.127 Uiso 1 1 calc R . . . .
C27_8 C -0.1273(6) -0.2244(7) 0.5379(6) 0.137(8) Uani 1 1 d D U . . .
H27_8 H -0.110040 -0.242566 0.533517 0.164 Uiso 1 1 calc R . . . .
C28_8 C -0.1562(6) -0.2494(7) 0.5293(7) 0.145(9) Uani 1 1 d D U . . .
H28A_8 H -0.157493 -0.256444 0.506257 0.174 Uiso 1 1 calc R . . . .
H28B_8 H -0.156311 -0.277522 0.541207 0.174 Uiso 1 1 calc R . . . .
C29_8 C -0.1797(6) -0.2248(8) 0.5364(7) 0.153(9) Uani 1 1 d D U . . .
H29_8 H -0.197378 -0.243377 0.533150 0.184 Uiso 1 1 calc R . . . .
C30_8 C -0.1825(5) -0.1832(6) 0.5123(6) 0.112(6) Uani 1 1 d D U . . .
H30A_8 H -0.182856 -0.193312 0.489914 0.134 Uiso 1 1 calc R . . . .
H30B_8 H -0.200309 -0.166479 0.515484 0.134 Uiso 1 1 calc R . . . .
C31_8 C -0.1531(6) -0.1376(7) 0.5562(5) 0.117(7) Uani 1 1 d D U . . .
H31A_8 H -0.170483 -0.121076 0.561268 0.141 Uiso 1 1 calc R . . . .
H31B_8 H -0.136077 -0.118278 0.559842 0.141 Uiso 1 1 calc R . . . .
C32_8 C -0.1497(6) -0.1811(9) 0.5774(6) 0.149(8) Uani 1 1 d D U . . .
H32_8 H -0.148048 -0.172018 0.600305 0.178 Uiso 1 1 calc R . . . .
C33_8 C -0.1259(6) -0.2073(9) 0.5716(6) 0.147(9) Uani 1 1 d D U . . .
H33A_8 H -0.125176 -0.232521 0.586582 0.176 Uiso 1 1 calc R . . . .
H33B_8 H -0.108120 -0.189940 0.575609 0.176 Uiso 1 1 calc R . . . .
C34_8 C -0.1784(6) -0.2059(10) 0.5711(7) 0.163(9) Uani 1 1 d D U . . .
H34A_8 H -0.194732 -0.185578 0.573628 0.195 Uiso 1 1 calc R . . . .
H34B_8 H -0.179753 -0.230182 0.586652 0.195 Uiso 1 1 calc R . . . .
O0_9 O -0.0353(3) -0.3240(4) 0.3712(4) 0.081(4) Uani 1 1 d . . . . .
C0_9 C -0.0290(5) -0.3671(7) 0.3699(6) 0.080(6) Uani 1 1 d . . . . .
H0A_9 H -0.011475 -0.373289 0.383604 0.096 Uiso 1 1 calc R . . . .
H0B_9 H -0.025336 -0.375402 0.347775 0.096 Uiso 1 1 calc R . . . .
C1_9 C -0.0546(4) -0.3946(5) 0.3815(5) 0.075(6) Uani 1 1 d . . . . .
C2_9 C -0.0772(4) -0.3739(6) 0.3961(6) 0.080(6) Uani 1 1 d . . . . .
H2_9 H -0.076880 -0.342816 0.398589 0.096 Uiso 1 1 calc R . . . .
C3_9 C -0.0999(5) -0.3975(6) 0.4072(6) 0.082(7) Uani 1 1 d . . . . .
H3_9 H -0.115946 -0.382430 0.414781 0.098 Uiso 1 1 calc R . . . .
C4_9 C -0.0992(4) -0.4440(5) 0.4071(5) 0.065(5) Uani 1 1 d . . . . .
C5_9 C -0.0783(5) -0.4646(6) 0.3919(6) 0.079(6) Uani 1 1 d . . . . .
H5_9 H -0.079235 -0.495724 0.390124 0.095 Uiso 1 1 calc R . . . .
C6_9 C -0.0543(4) -0.4417(5) 0.3780(5) 0.064(5) Uani 1 1 d . . . . .
H6_9 H -0.039694 -0.456767 0.367569 0.076 Uiso 1 1 calc R . . . .
Au0_9 Au -0.13570(2) -0.47637(3) 0.42057(2) 0.0627(2) Uani 1 1 d . . . . .
Cl0_9 Cl -0.15334(16) -0.4599(2) 0.36770(17) 0.099(2) Uani 1 1 d . . . . .
P0_9 P -0.11991(12) -0.49557(18) 0.47286(14) 0.0639(12) Uani 1 1 d . . . . .
C7_9 C -0.1535(5) -0.5206(8) 0.4852(6) 0.088(6) Uani 1 1 d . U . . .
C8_9 C -0.1780(6) -0.5220(10) 0.4667(8) 0.106(7) Uani 1 1 d . U . . .
C9_9 C -0.2050(7) -0.5392(12) 0.4753(9) 0.128(8) Uani 1 1 d . U . . .
H9_9 H -0.222391 -0.534381 0.462943 0.154 Uiso 1 1 calc R . . . .
C10_9 C -0.2035(8) -0.5655(14) 0.5053(10) 0.169(12) Uani 1 1 d . U . . .
H10_9 H -0.218499 -0.585237 0.509883 0.203 Uiso 1 1 calc R . . . .
C11_9 C -0.1806(9) -0.5607(14) 0.5256(9) 0.168(12) Uani 1 1 d . U . . .
H11_9 H -0.181130 -0.572239 0.546482 0.201 Uiso 1 1 calc R . . . .
C12_9 C -0.1546(7) -0.5383(11) 0.5166(7) 0.127(9) Uani 1 1 d . U . . .
H12_9 H -0.138575 -0.535546 0.531443 0.152 Uiso 1 1 calc R . . . .
N0_9 N -0.1772(4) -0.5062(6) 0.4321(5) 0.082(5) Uani 1 1 d D U . . .
C13_9 C -0.1848(5) -0.5403(8) 0.4082(7) 0.112(9) Uani 1 1 d D U . . .
H13A_9 H -0.187575 -0.526688 0.387075 0.168 Uiso 1 1 calc GR . . . .
H13B_9 H -0.202681 -0.554864 0.413506 0.168 Uiso 1 1 calc GR . . . .
H13C_9 H -0.169332 -0.562083 0.407982 0.168 Uiso 1 1 calc GR . . . .
C14_9 C -0.1963(8) -0.4647(12) 0.4236(10) 0.197(18) Uani 1 1 d D U . . .
H14A_9 H -0.194609 -0.443603 0.441261 0.296 Uiso 1 1 calc GR . . . .
H14B_9 H -0.216470 -0.473719 0.420028 0.296 Uiso 1 1 calc GR . . . .
H14C_9 H -0.189870 -0.450821 0.404267 0.296 Uiso 1 1 calc GR . . . .
C15_9 C -0.1112(4) -0.4447(7) 0.4986(4) 0.088(6) Uani 1 1 d D U . . .
C16_9 C -0.1375(4) -0.4131(7) 0.4924(5) 0.096(6) Uani 1 1 d D U . . .
H16A_9 H -0.139596 -0.405676 0.469408 0.116 Uiso 1 1 calc R . . . .
H16B_9 H -0.155283 -0.428248 0.498081 0.116 Uiso 1 1 calc R . . . .
C17_9 C -0.1336(6) -0.3702(8) 0.5121(5) 0.134(8) Uani 1 1 d D U . . .
H17_9 H -0.149766 -0.349415 0.506541 0.160 Uiso 1 1 calc R . . . .
C18_9 C -0.1019(6) -0.3480(7) 0.5018(7) 0.147(9) Uani 1 1 d D U . . .
H18A_9 H -0.102637 -0.342254 0.478613 0.176 Uiso 1 1 calc R . . . .
H18B_9 H -0.098304 -0.319824 0.513159 0.176 Uiso 1 1 calc R . . . .
C19_9 C -0.0786(6) -0.3801(8) 0.5107(6) 0.145(9) Uani 1 1 d D U . . .
H19_9 H -0.059962 -0.365830 0.505962 0.174 Uiso 1 1 calc R . . . .
C20_9 C -0.0816(4) -0.4233(7) 0.4897(5) 0.092(6) Uani 1 1 d D U . . .
H20A_9 H -0.065383 -0.443640 0.494874 0.110 Uiso 1 1 calc R . . . .
H20B_9 H -0.082064 -0.416013 0.466761 0.110 Uiso 1 1 calc R . . . .
C21_9 C -0.1106(7) -0.4540(7) 0.5351(5) 0.137(10) Uani 1 1 d D U . . .
H21A_9 H -0.128376 -0.469907 0.539920 0.164 Uiso 1 1 calc R . . . .
H21B_9 H -0.094033 -0.473244 0.541185 0.164 Uiso 1 1 calc R . . . .
C22_9 C -0.1083(6) -0.4111(8) 0.5551(5) 0.145(9) Uani 1 1 d D U . . .
H22_9 H -0.108578 -0.418347 0.578254 0.174 Uiso 1 1 calc R . . . .
C23_9 C -0.1310(7) -0.3773(9) 0.5463(5) 0.164(11) Uani 1 1 d D U . . .
H23A_9 H -0.149728 -0.387395 0.553612 0.197 Uiso 1 1 calc R . . . .
H23B_9 H -0.126007 -0.349246 0.557214 0.197 Uiso 1 1 calc R . . . .
C24_9 C -0.0773(6) -0.3893(10) 0.5476(6) 0.177(12) Uani 1 1 d D U . . .
H24A_9 H -0.074149 -0.361628 0.559700 0.212 Uiso 1 1 calc R . . . .
H24B_9 H -0.061426 -0.409924 0.553672 0.212 Uiso 1 1 calc R . . . .
C25_9 C -0.0917(4) -0.5417(5) 0.4718(4) 0.065(4) Uani 1 1 d D . . . .
C26_9 C -0.0625(4) -0.5262(6) 0.4671(6) 0.101(7) Uani 1 1 d D . . . .
H26A_9 H -0.056398 -0.506687 0.485128 0.121 Uiso 1 1 calc R . . . .
H26B_9 H -0.063020 -0.508233 0.447444 0.121 Uiso 1 1 calc R . . . .
C27_9 C -0.0392(4) -0.5637(7) 0.4644(7) 0.135(12) Uani 1 1 d D . . . .
H27_9 H -0.019866 -0.550723 0.461022 0.162 Uiso 1 1 calc R . . . .
C28_9 C -0.0506(4) -0.5902(7) 0.4349(5) 0.102(7) Uani 1 1 d D . . . .
H28A_9 H -0.052348 -0.570315 0.416219 0.123 Uiso 1 1 calc R . . . .
H28B_9 H -0.036476 -0.613410 0.430364 0.123 Uiso 1 1 calc R . . . .
C29_9 C -0.0767(5) -0.6093(6) 0.4390(5) 0.095(6) Uani 1 1 d D . . . .
H29_9 H -0.082315 -0.628598 0.420407 0.115 Uiso 1 1 calc R . . . .
C30_9 C -0.1010(4) -0.5712(6) 0.4427(4) 0.079(5) Uani 1 1 d D . . . .
H30A_9 H -0.102796 -0.553158 0.423060 0.095 Uiso 1 1 calc R . . . .
H30B_9 H -0.119840 -0.584955 0.445854 0.095 Uiso 1 1 calc R . . . .
C31_9 C -0.0893(6) -0.5701(8) 0.5033(5) 0.142(12) Uani 1 1 d D . . . .
H31A_9 H -0.108033 -0.584097 0.506965 0.170 Uiso 1 1 calc R . . . .
H31B_9 H -0.083750 -0.551209 0.521897 0.170 Uiso 1 1 calc R . . . .
C32_9 C -0.0654(6) -0.6065(8) 0.4986(5) 0.137(12) Uani 1 1 d D . . . .
H32_9 H -0.063731 -0.624635 0.518514 0.164 Uiso 1 1 calc R . . . .
C33_9 C -0.0384(6) -0.5895(9) 0.4939(6) 0.143(14) Uani 1 1 d D . . . .
H33A_9 H -0.024426 -0.613885 0.492534 0.171 Uiso 1 1 calc R . . . .
H33B_9 H -0.032020 -0.570600 0.512136 0.171 Uiso 1 1 calc R . . . .
C34_9 C -0.0774(5) -0.6368(6) 0.4712(7) 0.134(11) Uani 1 1 d D . . . .
H34A_9 H -0.097357 -0.645864 0.474921 0.161 Uiso 1 1 calc R . . . .
H34B_9 H -0.065416 -0.663595 0.470054 0.161 Uiso 1 1 calc R . . . .
O0_10 O 0.0212(3) -0.3398(4) 0.3289(4) 0.081(4) Uani 1 1 d . . . . .
C0_10 C 0.0485(3) -0.3459(6) 0.3179(6) 0.078(6) Uani 1 1 d . . . . .
H0A_10 H 0.062868 -0.330716 0.332395 0.093 Uiso 1 1 calc R . . . .
H0B_10 H 0.049264 -0.332508 0.296534 0.093 Uiso 1 1 calc R . . . .
C1_10 C 0.0564(4) -0.3940(6) 0.3160(6) 0.075(6) Uani 1 1 d . . . . .
C2_10 C 0.0384(4) -0.4276(6) 0.3287(6) 0.077(6) Uani 1 1 d . . . . .
H2_10 H 0.021441 -0.418988 0.338423 0.093 Uiso 1 1 calc R . . . .
C3_10 C 0.0453(5) -0.4738(6) 0.3271(7) 0.094(8) Uani 1 1 d . . . . .
H3_10 H 0.033962 -0.495181 0.336974 0.112 Uiso 1 1 calc R . . . .
C4_10 C 0.0710(4) -0.4873(6) 0.3094(5) 0.061(4) Uani 1 1 d . . . . .
C5_10 C 0.0861(4) -0.4569(7) 0.2988(6) 0.085(7) Uani 1 1 d . . . . .
H5_10 H 0.101752 -0.466392 0.287111 0.102 Uiso 1 1 calc R . . . .
C6_10 C 0.0830(4) -0.4074(6) 0.3020(6) 0.077(6) Uani 1 1 d . . . . .
H6_10 H 0.096966 -0.387144 0.295439 0.093 Uiso 1 1 calc R . . . .
Au0_10 Au 0.07927(2) -0.55228(3) 0.30585(2) 0.0655(2) Uani 1 1 d . . . . .
Cl0_10 Cl 0.04930(16) -0.5447(3) 0.25827(19) 0.104(2) Uani 1 1 d . . . . .
P0_10 P 0.10698(10) -0.56549(18) 0.35412(16) 0.0666(14) Uani 1 1 d . . . . .
C7_10 C 0.1160(4) -0.6236(6) 0.3463(6) 0.087(7) Uani 1 1 d D U . . .
C8_10 C 0.1318(4) -0.6466(6) 0.3724(6) 0.097(7) Uani 1 1 d D U . . .
H8_10 H 0.135977 -0.634108 0.392863 0.117 Uiso 1 1 calc R . . . .
C9_10 C 0.1409(5) -0.6922(7) 0.3631(7) 0.136(11) Uani 1 1 d D U . . .
H9_10 H 0.155081 -0.707178 0.376169 0.163 Uiso 1 1 calc R . . . .
C10_10 C 0.1284(5) -0.7138(7) 0.3348(7) 0.115(9) Uani 1 1 d D U . . .
H10_10 H 0.131993 -0.744002 0.330999 0.138 Uiso 1 1 calc R . . . .
C11_10 C 0.1115(4) -0.6902(6) 0.3141(7) 0.095(7) Uani 1 1 d D U . . .
H11_10 H 0.104055 -0.703069 0.294768 0.114 Uiso 1 1 calc R . . . .
C12_10 C 0.1050(4) -0.6466(6) 0.3212(6) 0.081(6) Uani 1 1 d D U . . .
N0_10 N 0.0871(3) -0.6229(5) 0.2958(5) 0.074(5) Uani 1 1 d . . . . .
C13_10 C 0.0999(5) -0.6236(9) 0.2632(7) 0.118(10) Uani 1 1 d . . . . .
H13A_10 H 0.088742 -0.604120 0.248591 0.177 Uiso 1 1 calc GR . . . .
H13B_10 H 0.099387 -0.653622 0.254794 0.177 Uiso 1 1 calc GR . . . .
H13C_10 H 0.119893 -0.613319 0.265444 0.177 Uiso 1 1 calc GR . . . .
C14_10 C 0.0574(5) -0.6492(9) 0.2961(8) 0.109(8) Uani 1 1 d . . . . .
H14A_10 H 0.051677 -0.651772 0.318029 0.163 Uiso 1 1 calc GR . . . .
H14B_10 H 0.059840 -0.678693 0.287160 0.163 Uiso 1 1 calc GR . . . .
H14C_10 H 0.042510 -0.633356 0.283237 0.163 Uiso 1 1 calc GR . . . .
C15_10 C 0.0824(4) -0.5639(7) 0.3889(5) 0.080(6) Uani 1 1 d D U . . .
C16_10 C 0.0533(4) -0.5860(8) 0.3769(5) 0.089(6) Uani 1 1 d D U . . .
H16A_10 H 0.056695 -0.617089 0.371065 0.107 Uiso 1 1 calc R . . . .
H16B_10 H 0.045041 -0.570418 0.357817 0.107 Uiso 1 1 calc R . . . .
C17_10 C 0.0320(4) -0.5836(9) 0.4046(6) 0.138(10) Uani 1 1 d D U . . .
H17_10 H 0.012785 -0.595739 0.397088 0.165 Uiso 1 1 calc R . . . .
C18_10 C 0.0290(5) -0.5297(10) 0.4136(7) 0.139(11) Uani 1 1 d D U . . .
H18A_10 H 0.022297 -0.513093 0.394316 0.166 Uiso 1 1 calc R . . . .
H18B_10 H 0.014669 -0.525919 0.429815 0.166 Uiso 1 1 calc R . . . .
C19_10 C 0.0569(5) -0.5128(9) 0.4259(6) 0.130(10) Uani 1 1 d D U . . .
C20_10 C 0.0784(5) -0.5137(7) 0.3988(5) 0.110(8) Uani 1 1 d D U . . .
H20A_10 H 0.097071 -0.500890 0.406509 0.132 Uiso 1 1 calc R . . . .
H20B_10 H 0.070655 -0.496374 0.380289 0.132 Uiso 1 1 calc R . . . .
C21_10 C 0.0929(4) -0.5922(8) 0.4171(5) 0.099(7) Uani 1 1 d D U . . .
H21A_10 H 0.112172 -0.581845 0.424914 0.119 Uiso 1 1 calc R . . . .
H21B_10 H 0.094856 -0.622910 0.409698 0.119 Uiso 1 1 calc R . . . .
C22_10 C 0.0732(5) -0.5917(10) 0.4447(6) 0.155(11) Uani 1 1 d D U . . .
H22_10 H 0.081287 -0.609732 0.463040 0.186 Uiso 1 1 calc R . . . .
C23_10 C 0.0439(5) -0.6088(11) 0.4324(6) 0.167(12) Uani 1 1 d D U . . .
H23A_10 H 0.045653 -0.640141 0.426436 0.201 Uiso 1 1 calc R . . . .
H23B_10 H 0.030396 -0.606982 0.449689 0.201 Uiso 1 1 calc R . . . .
C24_10 C 0.0691(5) -0.5405(10) 0.4549(5) 0.150(12) Uani 1 1 d D U . . .
H24A_10 H 0.055841 -0.538684 0.472368 0.180 Uiso 1 1 calc R . . . .
H24B_10 H 0.087934 -0.528222 0.462872 0.180 Uiso 1 1 calc R . . . .
C25_10 C 0.1428(3) -0.5347(5) 0.3576(5) 0.082(6) Uani 1 1 d D U . . .
C26_10 C 0.1387(3) -0.4867(6) 0.3550(7) 0.120(9) Uani 1 1 d D U . . .
H26A_10 H 0.127148 -0.476526 0.372493 0.144 Uiso 1 1 calc R . . . .
H26B_10 H 0.127856 -0.479972 0.334588 0.144 Uiso 1 1 calc R . . . .
C27_10 C 0.1684(4) -0.4605(7) 0.3564(7) 0.126(9) Uani 1 1 d D U . . .
H27_10 H 0.165179 -0.427980 0.355316 0.151 Uiso 1 1 calc R . . . .
C28_10 C 0.1849(5) -0.4777(8) 0.3269(7) 0.136(10) Uani 1 1 d D U . . .
H28A_10 H 0.173630 -0.470393 0.306890 0.164 Uiso 1 1 calc R . . . .
H28B_10 H 0.203743 -0.462587 0.326551 0.164 Uiso 1 1 calc R . . . .
C29_10 C 0.1894(4) -0.5233(8) 0.3285(6) 0.121(8) Uani 1 1 d D U . . .
H29_10 H 0.200129 -0.533159 0.309878 0.146 Uiso 1 1 calc R . . . .
C30_10 C 0.1573(4) -0.5466(8) 0.3270(6) 0.131(10) Uani 1 1 d D U . . .
H30A_10 H 0.145590 -0.535812 0.308195 0.157 Uiso 1 1 calc R . . . .
H30B_10 H 0.159256 -0.578911 0.325257 0.157 Uiso 1 1 calc R . . . .
C31_10 C 0.1611(4) -0.5490(9) 0.3879(6) 0.130(10) Uani 1 1 d D U . . .
H31A_10 H 0.166142 -0.580596 0.386912 0.156 Uiso 1 1 calc R . . . .
H31B_10 H 0.150548 -0.543749 0.407291 0.156 Uiso 1 1 calc R . . . .
C32_10 C 0.1901(4) -0.5185(8) 0.3883(6) 0.121(9) Uani 1 1 d D U . . .
H32_10 H 0.201801 -0.524588 0.408589 0.145 Uiso 1 1 calc R . . . .
C33_10 C 0.1845(5) -0.4736(9) 0.3870(6) 0.143(11) Uani 1 1 d D U . . .
H33A_10 H 0.202917 -0.457292 0.389095 0.172 Uiso 1 1 calc R . . . .
H33B_10 H 0.173088 -0.465312 0.405157 0.172 Uiso 1 1 calc R . . . .
C34_10 C 0.2069(3) -0.5358(8) 0.3606(6) 0.128(9) Uani 1 1 d D U . . .
H34A_10 H 0.209207 -0.568096 0.362194 0.153 Uiso 1 1 calc R . . . .
H34B_10 H 0.226279 -0.522228 0.361162 0.153 Uiso 1 1 calc R . . . .
O0_11 O 0.0537(2) -0.2435(4) 0.3184(4) 0.081(5) Uani 1 1 d . . . . .
C0_11 C 0.0690(4) -0.2034(8) 0.3284(7) 0.102(8) Uani 1 1 d . U . . .
H0A_11 H 0.072490 -0.202638 0.351858 0.123 Uiso 1 1 calc R . . . .
H0B_11 H 0.057858 -0.176997 0.321537 0.123 Uiso 1 1 calc R . . . .
C1_11 C 0.0985(3) -0.2052(6) 0.3117(5) 0.066(5) Uani 1 1 d . U . . .
C2_11 C 0.1134(4) -0.2423(7) 0.3048(6) 0.082(6) Uani 1 1 d . . . . .
H2_11 H 0.105454 -0.270169 0.309570 0.098 Uiso 1 1 calc R . . . .
C3_11 C 0.1389(4) -0.2408(6) 0.2915(6) 0.084(7) Uani 1 1 d . . . . .
H3_11 H 0.150051 -0.266861 0.290020 0.101 Uiso 1 1 calc R . . . .
C4_11 C 0.1494(4) -0.2003(5) 0.2795(6) 0.070(6) Uani 1 1 d . . . . .
C5_11 C 0.1360(3) -0.1604(6) 0.2872(7) 0.101(9) Uani 1 1 d . . . . .
H5_11 H 0.144257 -0.132592 0.282914 0.121 Uiso 1 1 calc R . . . .
C6_11 C 0.1080(4) -0.1646(8) 0.3025(7) 0.101(8) Uani 1 1 d . . . . .
H6_11 H 0.096849 -0.139133 0.306006 0.122 Uiso 1 1 calc R . . . .
Au0_11 Au 0.18477(2) -0.19669(3) 0.25154(2) 0.0683(2) Uani 1 1 d . . . . .
Cl0_11 Cl 0.14831(14) -0.1891(3) 0.2095(2) 0.116(3) Uani 1 1 d . . . . .
P0_11 P 0.22280(9) -0.19905(16) 0.29133(16) 0.0652(15) Uani 1 1 d . . . . .
C7_11 C 0.2536(4) -0.1947(6) 0.2679(6) 0.067(5) Uani 1 1 d . U . . .
C8_11 C 0.2832(4) -0.1938(6) 0.2794(6) 0.077(6) Uani 1 1 d . U . . .
H8_11 H 0.287136 -0.194960 0.301809 0.093 Uiso 1 1 calc R . . . .
C9_11 C 0.3056(6) -0.1916(8) 0.2614(8) 0.099(8) Uani 1 1 d . U . . .
H9_11 H 0.324674 -0.190214 0.270792 0.119 Uiso 1 1 calc R . . . .
C10_11 C 0.3011(5) -0.1913(10) 0.2320(10) 0.131(10) Uani 1 1 d . U . . .
H10_11 H 0.317695 -0.190666 0.219954 0.157 Uiso 1 1 calc R . . . .
C11_11 C 0.2733(5) -0.1917(10) 0.2134(9) 0.120(9) Uani 1 1 d . U . . .
H11_11 H 0.270478 -0.190587 0.190864 0.144 Uiso 1 1 calc R . . . .
C12_11 C 0.2494(5) -0.1943(7) 0.2374(9) 0.110(9) Uani 1 1 d . U . . .
N0_11 N 0.2188(4) -0.1927(7) 0.2153(5) 0.096(6) Uani 1 1 d . . . . .
C13_11 C 0.2128(6) -0.1505(8) 0.1981(8) 0.127(12) Uani 1 1 d . . . . .
H13A_11 H 0.194201 -0.152552 0.185927 0.190 Uiso 1 1 calc GR . . . .
H13B_11 H 0.227967 -0.144732 0.183566 0.190 Uiso 1 1 calc GR . . . .
H13C_11 H 0.212133 -0.126419 0.213563 0.190 Uiso 1 1 calc GR . . . .
C14_11 C 0.2139(7) -0.2330(9) 0.1927(8) 0.123(10) Uani 1 1 d . . . . .
H14A_11 H 0.221434 -0.259646 0.203423 0.184 Uiso 1 1 calc GR . . . .
H14B_11 H 0.223873 -0.228200 0.173194 0.184 Uiso 1 1 calc GR . . . .
H14C_11 H 0.193255 -0.236603 0.187375 0.184 Uiso 1 1 calc GR . . . .
C15_11 C 0.2260(4) -0.2523(6) 0.3115(6) 0.076(6) Uani 1 1 d . . . . .
C16_11 C 0.2208(5) -0.2912(6) 0.2882(5) 0.081(6) Uani 1 1 d . . . . .
H16A_11 H 0.201683 -0.287735 0.276854 0.097 Uiso 1 1 calc R . . . .
H16B_11 H 0.235445 -0.290277 0.272139 0.097 Uiso 1 1 calc R . . . .
C17_11 C 0.2221(5) -0.3360(5) 0.3046(5) 0.081(6) Uani 1 1 d . . . . .
C18_11 C 0.1990(4) -0.3378(7) 0.3326(7) 0.112(10) Uani 1 1 d . . . . .
H18A_11 H 0.179280 -0.334572 0.322812 0.135 Uiso 1 1 calc R . . . .
H18B_11 H 0.200363 -0.366808 0.343300 0.135 Uiso 1 1 calc R . . . .
C19_11 C 0.2042(7) -0.3039(11) 0.3559(10) 0.157(15) Uani 1 1 d . . . . .
C20_11 C 0.2037(3) -0.2552(5) 0.3406(5) 0.064(5) Uani 1 1 d . . . . .
H20A_11 H 0.209396 -0.233362 0.357342 0.077 Uiso 1 1 calc R . . . .
H20B_11 H 0.183911 -0.247996 0.332212 0.077 Uiso 1 1 calc R . . . .
C21_11 C 0.2570(4) -0.2608(7) 0.3286(5) 0.084(6) Uani 1 1 d . . . . .
H21A_11 H 0.271810 -0.257903 0.312889 0.101 Uiso 1 1 calc R . . . .
H21B_11 H 0.260931 -0.238482 0.345470 0.101 Uiso 1 1 calc R . . . .
C22_11 C 0.2587(5) -0.3067(8) 0.3434(7) 0.112(10) Uani 1 1 d . . . . .
H22_11 H 0.278713 -0.312315 0.352341 0.134 Uiso 1 1 calc R . . . .
C23_11 C 0.2495(6) -0.3447(7) 0.3176(9) 0.131(12) Uani 1 1 d . . . . .
H23A_11 H 0.263253 -0.345331 0.300655 0.157 Uiso 1 1 calc R . . . .
H23B_11 H 0.249814 -0.373794 0.328236 0.157 Uiso 1 1 calc R . . . .
C24_11 C 0.2345(8) -0.3085(10) 0.3748(9) 0.146(13) Uani 1 1 d . . . . .
H24A_11 H 0.236049 -0.336763 0.386500 0.175 Uiso 1 1 calc R . . . .
H24B_11 H 0.238001 -0.283912 0.389916 0.175 Uiso 1 1 calc R . . . .
C25_11 C 0.2244(3) -0.1475(5) 0.3173(4) 0.070(6) Uani 1 1 d D . . . .
C26_11 C 0.1962(4) -0.1379(6) 0.3304(6) 0.097(8) Uani 1 1 d D . . . .
H26A_11 H 0.190765 -0.163155 0.343553 0.117 Uiso 1 1 calc R . . . .
H26B_11 H 0.181565 -0.135240 0.312408 0.117 Uiso 1 1 calc R . . . .
C27_11 C 0.1954(4) -0.0950(7) 0.3511(6) 0.139(14) Uani 1 1 d D . . . .
H27_11 H 0.175973 -0.090942 0.359658 0.166 Uiso 1 1 calc R . . . .
C28_11 C 0.2017(5) -0.0574(6) 0.3264(7) 0.112(10) Uani 1 1 d D . . . .
H28A_11 H 0.186525 -0.057507 0.308938 0.135 Uiso 1 1 calc R . . . .
H28B_11 H 0.201235 -0.028473 0.337229 0.135 Uiso 1 1 calc R . . . .
C29_11 C 0.2285(4) -0.0629(6) 0.3137(5) 0.097(8) Uani 1 1 d D . . . .
H29_11 H 0.232552 -0.037936 0.299115 0.116 Uiso 1 1 calc R . . . .
C30_11 C 0.2283(5) -0.1090(5) 0.2946(5) 0.102(8) Uani 1 1 d D . . . .
H30A_11 H 0.212478 -0.108900 0.277777 0.122 Uiso 1 1 calc R . . . .
H30B_11 H 0.246676 -0.112468 0.284146 0.122 Uiso 1 1 calc R . . . .
C31_11 C 0.2483(5) -0.1484(6) 0.3448(6) 0.107(9) Uani 1 1 d D . . . .
H31A_11 H 0.267503 -0.150013 0.336071 0.128 Uiso 1 1 calc R . . . .
H31B_11 H 0.245834 -0.174332 0.358617 0.128 Uiso 1 1 calc R . . . .
C32_11 C 0.2454(4) -0.1036(6) 0.3651(6) 0.108(9) Uani 1 1 d D . . . .
H32_11 H 0.260300 -0.104245 0.383309 0.130 Uiso 1 1 calc R . . . .
C33_11 C 0.2182(5) -0.0996(8) 0.3776(6) 0.174(18) Uani 1 1 d D . . . .
H33A_11 H 0.217935 -0.073409 0.391657 0.209 Uiso 1 1 calc R . . . .
H33B_11 H 0.214219 -0.125863 0.390555 0.209 Uiso 1 1 calc R . . . .
C34_11 C 0.2531(4) -0.0660(7) 0.3422(6) 0.114(10) Uani 1 1 d D . . . .
H34A_11 H 0.271991 -0.072004 0.333409 0.136 Uiso 1 1 calc R . . . .
H34B_11 H 0.254499 -0.037734 0.353883 0.136 Uiso 1 1 calc R . . . .
O0_12 O 0.0148(2) -0.1648(4) 0.3559(4) 0.074(4) Uani 1 1 d . . . . .
C0_12 C 0.0011(5) -0.1389(6) 0.3766(6) 0.086(7) Uani 1 1 d . . . . .
H0A_12 H 0.007664 -0.146956 0.398664 0.103 Uiso 1 1 calc R . . . .
H0B_12 H -0.019835 -0.144753 0.374024 0.103 Uiso 1 1 calc R . . . .
C1_12 C 0.0064(4) -0.0875(6) 0.3717(5) 0.065(5) Uani 1 1 d . . . . .
C2_12 C 0.0317(4) -0.0757(5) 0.3543(6) 0.081(7) Uani 1 1 d . . . . .
H2_12 H 0.044076 -0.097992 0.347122 0.097 Uiso 1 1 calc R . . . .
C3_12 C 0.0375(3) -0.0313(5) 0.3483(5) 0.061(5) Uani 1 1 d . . . . .
H3_12 H 0.053207 -0.023303 0.336161 0.073 Uiso 1 1 calc R . . . .
C4_12 C 0.0198(3) 0.0013(6) 0.3605(4) 0.057(4) Uani 1 1 d . . . . .
C5_12 C -0.0050(4) -0.0081(6) 0.3761(5) 0.067(5) Uani 1 1 d . . . . .
H5_12 H -0.017309 0.014307 0.383184 0.081 Uiso 1 1 calc R . . . .
C6_12 C -0.0111(4) -0.0565(5) 0.3811(6) 0.068(5) Uani 1 1 d . . . . .
H6_12 H -0.027942 -0.064834 0.391195 0.082 Uiso 1 1 calc R . . . .
Au0_12 Au 0.02457(2) 0.06662(2) 0.34860(2) 0.0582(2) Uani 1 1 d . . . . .
Cl0_12 Cl -0.00570(14) 0.0478(2) 0.30376(17) 0.0940(19) Uani 1 1 d . . . . .
P0_12 P 0.05550(10) 0.08852(15) 0.39102(13) 0.0567(12) Uani 1 1 d . . . . .
C7_12 C 0.0607(3) 0.1476(5) 0.3810(5) 0.054(4) Uani 1 1 d . . . . .
C8_12 C 0.0773(4) 0.1755(5) 0.4006(6) 0.085(7) Uani 1 1 d . . . . .
H8_12 H 0.087485 0.165552 0.419409 0.101 Uiso 1 1 calc R . . . .
C9_12 C 0.0780(7) 0.2256(8) 0.3893(10) 0.135(14) Uani 1 1 d . . . . .
H9_12 H 0.089096 0.246895 0.401093 0.162 Uiso 1 1 calc R . . . .
C10_12 C 0.0628(7) 0.2365(10) 0.3632(8) 0.119(11) Uani 1 1 d . . . . .
H10_12 H 0.061794 0.266799 0.357784 0.143 Uiso 1 1 calc R . . . .
C11_12 C 0.0480(5) 0.2071(8) 0.3427(8) 0.097(8) Uani 1 1 d . . . . .
H11_12 H 0.040039 0.215693 0.322342 0.116 Uiso 1 1 calc R . . . .
C12_12 C 0.0456(4) 0.1644(6) 0.3542(6) 0.069(5) Uani 1 1 d . . . . .
N0_12 N 0.0264(3) 0.1365(5) 0.3313(4) 0.064(4) Uani 1 1 d . . . . .
C13_12 C -0.0058(4) 0.1563(8) 0.3282(7) 0.093(7) Uani 1 1 d . . . . .
H13A_12 H -0.017856 0.137905 0.313600 0.140 Uiso 1 1 calc GR . . . .
H13B_12 H -0.005263 0.186353 0.319799 0.140 Uiso 1 1 calc GR . . . .
H13C_12 H -0.013805 0.156606 0.349154 0.140 Uiso 1 1 calc GR . . . .
C14_12 C 0.0366(6) 0.1338(7) 0.2977(7) 0.108(9) Uani 1 1 d . . . . .
H14A_12 H 0.055841 0.120503 0.298424 0.163 Uiso 1 1 calc GR . . . .
H14B_12 H 0.037461 0.163441 0.288675 0.163 Uiso 1 1 calc GR . . . .
H14C_12 H 0.023260 0.115683 0.284474 0.163 Uiso 1 1 calc GR . . . .
C15_12 C 0.0921(4) 0.0629(5) 0.3899(5) 0.059(5) Uani 1 1 d . . . . .
C16_12 C 0.0979(4) 0.0619(7) 0.3521(5) 0.069(5) Uani 1 1 d . . . . .
H16A_12 H 0.082731 0.044846 0.340132 0.083 Uiso 1 1 calc R . . . .
H16B_12 H 0.097994 0.092212 0.343419 0.083 Uiso 1 1 calc R . . . .
C17_12 C 0.1287(5) 0.0392(9) 0.3488(7) 0.100(8) Uani 1 1 d . . . . .
H17_12 H 0.133689 0.038036 0.326080 0.120 Uiso 1 1 calc R . . . .
C18_12 C 0.1267(4) -0.0123(7) 0.3646(7) 0.079(6) Uani 1 1 d . . . . .
H18A_12 H 0.110256 -0.028435 0.354038 0.095 Uiso 1 1 calc R . . . .
H18B_12 H 0.144506 -0.028819 0.360921 0.095 Uiso 1 1 calc R . . . .
C19_12 C 0.1230(5) -0.0093(9) 0.3982(8) 0.100(8) Uani 1 1 d . . . . .
H19_12 H 0.122598 -0.039836 0.407014 0.119 Uiso 1 1 calc R . . . .
C20_12 C 0.0935(4) 0.0137(6) 0.4044(6) 0.074(6) Uani 1 1 d . . . . .
H20A_12 H 0.091117 0.014992 0.427618 0.089 Uiso 1 1 calc R . . . .
H20B_12 H 0.077469 -0.004020 0.394526 0.089 Uiso 1 1 calc R . . . .
C21_12 C 0.1176(4) 0.0878(6) 0.4071(5) 0.067(5) Uani 1 1 d . . . . .
H21A_12 H 0.113482 0.091777 0.429768 0.080 Uiso 1 1 calc R . . . .
H21B_12 H 0.118988 0.117456 0.397563 0.080 Uiso 1 1 calc R . . . .
C22_12 C 0.1473(4) 0.0646(6) 0.4057(5) 0.070(5) Uani 1 1 d . . . . .
H22_12 H 0.162804 0.081286 0.417932 0.084 Uiso 1 1 calc R . . . .
C23_12 C 0.1531(4) 0.0614(8) 0.3702(6) 0.088(7) Uani 1 1 d . . . . .
H23A_12 H 0.171086 0.044516 0.368112 0.106 Uiso 1 1 calc R . . . .
H23B_12 H 0.156295 0.091435 0.361997 0.106 Uiso 1 1 calc R . . . .
C24_12 C 0.1434(5) 0.0181(11) 0.4197(7) 0.118(10) Uani 1 1 d . . . . .
H24A_12 H 0.162348 0.003207 0.422205 0.142 Uiso 1 1 calc R . . . .
H24B_12 H 0.135713 0.020534 0.441078 0.142 Uiso 1 1 calc R . . . .
C25_12 C 0.0379(3) 0.0880(5) 0.4316(4) 0.071(5) Uani 1 1 d D U . . .
C26_12 C 0.0317(5) 0.0436(6) 0.4436(5) 0.092(6) Uani 1 1 d D U . . .
H26A_12 H 0.050164 0.027571 0.447147 0.110 Uiso 1 1 calc R . . . .
H26B_12 H 0.020044 0.027587 0.426890 0.110 Uiso 1 1 calc R . . . .
C27_12 C 0.0154(6) 0.0419(8) 0.4756(5) 0.123(8) Uani 1 1 d D U . . .
H27_12 H 0.012073 0.010901 0.482507 0.147 Uiso 1 1 calc R . . . .
C28_12 C -0.0143(5) 0.0667(9) 0.4667(7) 0.138(10) Uani 1 1 d D U . . .
H28A_12 H -0.025573 0.049810 0.450085 0.166 Uiso 1 1 calc R . . . .
H28B_12 H -0.025696 0.068517 0.485712 0.166 Uiso 1 1 calc R . . . .
C29_12 C -0.0091(5) 0.1089(9) 0.4555(6) 0.137(9) Uani 1 1 d D U . . .
H29_12 H -0.027938 0.124279 0.450938 0.164 Uiso 1 1 calc R . . . .
C30_12 C 0.0078(4) 0.1071(9) 0.4234(5) 0.114(8) Uani 1 1 d D U . . .
H30A_12 H -0.002720 0.088350 0.407387 0.137 Uiso 1 1 calc R . . . .
H30B_12 H 0.009477 0.137042 0.414443 0.137 Uiso 1 1 calc R . . . .
C31_12 C 0.0556(4) 0.1139(8) 0.4583(4) 0.103(7) Uani 1 1 d D U . . .
H31A_12 H 0.057746 0.145066 0.451968 0.124 Uiso 1 1 calc R . . . .
H31B_12 H 0.075043 0.100875 0.461898 0.124 Uiso 1 1 calc R . . . .
C32_12 C 0.0383(5) 0.1104(10) 0.4898(5) 0.141(10) Uani 1 1 d D U . . .
H32_12 H 0.049596 0.126339 0.507256 0.169 Uiso 1 1 calc R . . . .
C33_12 C 0.0347(6) 0.0666(9) 0.4997(5) 0.133(9) Uani 1 1 d D U . . .
H33A_12 H 0.026042 0.066243 0.520680 0.159 Uiso 1 1 calc R . . . .
H33B_12 H 0.053625 0.051832 0.502196 0.159 Uiso 1 1 calc R . . . .
C34_12 C 0.0097(6) 0.1361(8) 0.4825(7) 0.149(11) Uani 1 1 d D U . . .
H34A_12 H 0.013875 0.166053 0.474759 0.179 Uiso 1 1 calc R . . . .
H34B_12 H -0.000950 0.138738 0.502054 0.179 Uiso 1 1 calc R . . . .
O0_13 O 0.0247(4) -0.2666(6) 0.3859(5) 0.108(6) Uani 1 1 d . . . . .
C0_13 C 0.0263(7) -0.2422(8) 0.4109(7) 0.139(11) Uani 1 1 d D U . . .
H0A_13 H 0.006669 -0.234720 0.416899 0.167 Uiso 1 1 calc R . . . .
H0B_13 H 0.036312 -0.214393 0.406178 0.167 Uiso 1 1 calc R . . . .
C1_13 C 0.0417(6) -0.2645(8) 0.4372(7) 0.128(9) Uani 1 1 d D U . . .
C2_13 C 0.0286(7) -0.2941(11) 0.4581(9) 0.183(14) Uani 1 1 d D U . . .
H2_13 H 0.008271 -0.296462 0.457396 0.220 Uiso 1 1 calc R . . . .
C3_13 C 0.0440(7) -0.3178(10) 0.4778(8) 0.176(13) Uani 1 1 d D U . . .
H3_13 H 0.034115 -0.339151 0.489478 0.212 Uiso 1 1 calc R . . . .
C4_13 C 0.0733(6) -0.3155(8) 0.4839(8) 0.146(11) Uani 1 1 d D U . . .
C5_13 C 0.0886(6) -0.2879(10) 0.4637(8) 0.153(11) Uani 1 1 d D U . . .
H5_13 H 0.108962 -0.287473 0.464776 0.184 Uiso 1 1 calc R . . . .
C6_13 C 0.0721(7) -0.2608(12) 0.4418(10) 0.174(13) Uani 1 1 d D U . . .
H6_13 H 0.081835 -0.239639 0.429780 0.209 Uiso 1 1 calc R . . . .
Au0_13 Au 0.09884(3) -0.36026(5) 0.51243(4) 0.0737(4) Uani 0.61 1 d . . P . .
Cl0_13 Cl 0.0895(2) -0.4086(4) 0.4686(3) 0.098(3) Uani 0.6 1 d . . P . .
P0_13 P 0.10809(15) -0.3265(4) 0.5483(4) 0.132(5) Uani 0.6 1 d . . P . .
C7_13 C 0.1316(7) -0.3620(10) 0.5831(5) 0.081(9) Uani 0.6 1 d D U P . .
C8_13 C 0.1423(7) -0.3523(10) 0.6161(6) 0.099(9) Uani 0.6 1 d D U P . .
H8_13 H 0.138122 -0.325407 0.626288 0.118 Uiso 0.6 1 calc R . P . .
C9_13 C 0.1597(8) -0.3869(11) 0.6323(7) 0.109(11) Uani 0.6 1 d D U P . .
H9_13 H 0.167563 -0.382206 0.653437 0.131 Uiso 0.6 1 calc R . P . .
C10_13 C 0.1650(7) -0.4279(11) 0.6163(8) 0.098(9) Uani 0.6 1 d D U P . .
H10_13 H 0.177661 -0.449491 0.625551 0.118 Uiso 0.6 1 calc R . P . .
C11_13 C 0.1513(7) -0.4339(11) 0.5878(8) 0.103(10) Uani 0.6 1 d D U P . .
H11_13 H 0.152219 -0.462260 0.578480 0.123 Uiso 0.6 1 calc R . P . .
C12_13 C 0.1361(6) -0.4022(11) 0.5712(7) 0.083(9) Uani 0.6 1 d D U P . .
N0_13 N 0.1253(6) -0.4129(7) 0.5379(5) 0.068(7) Uani 0.6 1 d D . P . .
C13_13 C 0.1482(6) -0.4246(10) 0.5168(9) 0.083(9) Uani 0.6 1 d D . P . .
H13A_13 H 0.139686 -0.430221 0.495330 0.124 Uiso 0.6 1 calc GR . P . .
H13B_13 H 0.158125 -0.451022 0.524973 0.124 Uiso 0.6 1 calc GR . P . .
H13C_13 H 0.161890 -0.400195 0.516186 0.124 Uiso 0.6 1 calc GR . P . .
C14_13 C 0.1033(8) -0.4504(13) 0.5385(10) 0.112(15) Uani 0.6 1 d D . P . .
H14A_13 H 0.113326 -0.478065 0.543876 0.168 Uiso 0.6 1 calc GR . P . .
H14B_13 H 0.093186 -0.453136 0.517463 0.168 Uiso 0.6 1 calc GR . P . .
H14C_13 H 0.089462 -0.444098 0.554459 0.168 Uiso 0.6 1 calc GR . P . .
C15_13 C 0.0755(6) -0.3100(12) 0.5816(8) 0.137(7) Uani 0.6 1 d D U P . .
C16_13 C 0.0650(7) -0.3573(11) 0.5906(9) 0.146(8) Uani 0.6 1 d D U P . .
H16A_13 H 0.059950 -0.374383 0.571048 0.175 Uiso 0.6 1 calc R . P . .
H16B_13 H 0.080594 -0.373042 0.603026 0.175 Uiso 0.6 1 calc R . P . .
C17_13 C 0.0381(7) -0.3528(11) 0.6110(8) 0.147(7) Uani 0.6 1 d D U P . .
H17_13 H 0.030638 -0.382773 0.615756 0.177 Uiso 0.6 1 calc R . P . .
C18_13 C 0.0126(6) -0.3251(12) 0.5878(9) 0.145(8) Uani 0.6 1 d D U P . .
H18A_13 H 0.009060 -0.340254 0.567056 0.173 Uiso 0.6 1 calc R . P . .
H18B_13 H -0.005660 -0.323686 0.598493 0.173 Uiso 0.6 1 calc R . P . .
C19_13 C 0.0239(6) -0.2799(12) 0.5828(7) 0.140(7) Uani 0.6 1 d D U P . .
H19_13 H 0.008982 -0.261740 0.570791 0.168 Uiso 0.6 1 calc R . P . .
C20_13 C 0.0503(7) -0.2852(12) 0.5627(7) 0.124(8) Uani 0.6 1 d D U P . .
H20A_13 H 0.057039 -0.255815 0.556368 0.149 Uiso 0.6 1 calc R . P . .
H20B_13 H 0.044631 -0.301869 0.543096 0.149 Uiso 0.6 1 calc R . P . .
C21_13 C 0.0839(6) -0.2893(14) 0.6146(8) 0.146(8) Uani 0.6 1 d D U P . .
H21A_13 H 0.092214 -0.259735 0.611456 0.175 Uiso 0.6 1 calc R . P . .
H21B_13 H 0.098841 -0.307721 0.625826 0.175 Uiso 0.6 1 calc R . P . .
C22_13 C 0.0577(7) -0.2852(12) 0.6354(7) 0.146(7) Uani 0.6 1 d D U P . .
H22_13 H 0.063315 -0.270623 0.656217 0.176 Uiso 0.6 1 calc R . P . .
C23_13 C 0.0444(8) -0.3294(12) 0.6406(8) 0.149(8) Uani 0.6 1 d D U P . .
H23A_13 H 0.057775 -0.347253 0.654538 0.179 Uiso 0.6 1 calc R . P . .
H23B_13 H 0.026456 -0.325418 0.651650 0.179 Uiso 0.6 1 calc R . P . .
C24_13 C 0.0331(7) -0.2569(12) 0.6154(8) 0.145(8) Uani 0.6 1 d D U P . .
H24A_13 H 0.016115 -0.253781 0.628164 0.174 Uiso 0.6 1 calc R . P . .
H24B_13 H 0.040610 -0.227100 0.611238 0.174 Uiso 0.6 1 calc R . P . .
C25_13 C 0.1337(5) -0.2694(8) 0.5505(6) 0.083(6) Uani 0.6 1 d D U P . .
C26_13 C 0.1185(5) -0.2340(9) 0.5331(7) 0.089(7) Uani 0.6 1 d D U P . .
H26A_13 H 0.102228 -0.224067 0.545371 0.107 Uiso 0.6 1 calc R . P . .
H26B_13 H 0.110461 -0.245500 0.512394 0.107 Uiso 0.6 1 calc R . P . .
C27_13 C 0.1387(6) -0.1932(9) 0.5269(8) 0.115(9) Uani 0.6 1 d D U P . .
H27_13 H 0.127910 -0.169237 0.515036 0.138 Uiso 0.6 1 calc R . P . .
C28_13 C 0.1615(7) -0.2153(11) 0.5059(8) 0.126(10) Uani 0.6 1 d D U P . .
H28A_13 H 0.151406 -0.226677 0.486211 0.151 Uiso 0.6 1 calc R . P . .
H28B_13 H 0.175113 -0.192331 0.499575 0.151 Uiso 0.6 1 calc R . P . .
C29_13 C 0.1775(6) -0.2500(10) 0.5206(8) 0.130(10) Uani 0.6 1 d D U P . .
H29_13 H 0.192675 -0.260856 0.506698 0.156 Uiso 0.6 1 calc R . P . .
C30_13 C 0.1549(6) -0.2893(9) 0.5285(8) 0.104(8) Uani 0.6 1 d D U P . .
H30A_13 H 0.144771 -0.300127 0.508696 0.125 Uiso 0.6 1 calc R . P . .
H30B_13 H 0.165281 -0.314234 0.539144 0.125 Uiso 0.6 1 calc R . P . .
C31_13 C 0.1476(8) -0.2505(13) 0.5829(7) 0.143(11) Uani 0.6 1 d D U P . .
H31A_13 H 0.158867 -0.273614 0.594572 0.172 Uiso 0.6 1 calc R . P . .
H31B_13 H 0.132455 -0.239821 0.596482 0.172 Uiso 0.6 1 calc R . P . .
C32_13 C 0.1681(8) -0.2107(12) 0.5736(9) 0.158(12) Uani 0.6 1 d D U P . .
H32_13 H 0.177839 -0.198556 0.593528 0.189 Uiso 0.6 1 calc R . P . .
C33_13 C 0.1513(8) -0.1773(11) 0.5586(10) 0.152(12) Uani 0.6 1 d D U P . .
H33A_13 H 0.163314 -0.150953 0.555559 0.182 Uiso 0.6 1 calc R . P . .
H33B_13 H 0.135605 -0.168900 0.572309 0.182 Uiso 0.6 1 calc R . P . .
C34_13 C 0.1910(7) -0.2333(14) 0.5539(9) 0.160(12) Uani 0.6 1 d D U P . .
H34A_13 H 0.199328 -0.258669 0.566094 0.192 Uiso 0.6 1 calc R . P . .
H34B_13 H 0.206688 -0.212283 0.550435 0.192 Uiso 0.6 1 calc R . P . .
Sb1_14 Sb -0.15596(4) -0.66362(8) 0.36831(6) 0.1166(7) Uani 1 1 d D . . . .
F1_14 F -0.1835(2) -0.7063(4) 0.3597(3) 0.1166(7) Uani 1 1 d D . . . .
F2_14 F -0.1265(2) -0.7003(4) 0.3813(3) 0.1166(7) Uani 1 1 d D . . . .
F3_14 F -0.1439(2) -0.6686(5) 0.3260(3) 0.1166(7) Uani 1 1 d D . . . .
F4_14 F -0.1816(2) -0.6193(4) 0.3527(3) 0.1166(7) Uani 1 1 d D . . . .
F5_14 F -0.1694(2) -0.6515(4) 0.4079(3) 0.1166(7) Uani 1 1 d D . . . .
F6_14 F -0.1316(2) -0.6138(4) 0.3726(4) 0.1166(7) Uani 1 1 d D . . . .
Sb1_15 Sb 0.12808(4) 0.16346(8) 0.27830(5) 0.0996(6) Uani 0.94 1 d D . P . .
F1_15 F 0.0993(4) 0.1197(8) 0.2727(7) 0.256(14) Uani 0.94 1 d D . P . .
F2_15 F 0.1578(4) 0.1240(7) 0.2816(8) 0.36(3) Uani 0.94 1 d D . P . .
F3_15 F 0.1253(5) 0.1617(9) 0.2351(4) 0.246(13) Uani 0.94 1 d D . P . .
F4_15 F 0.1015(5) 0.2090(8) 0.2789(7) 0.33(2) Uani 0.94 1 d D . P . .
F5_15 F 0.1256(8) 0.1668(9) 0.3225(4) 0.35(2) Uani 0.94 1 d D . P . .
F6_15 F 0.1549(5) 0.2077(7) 0.2796(8) 0.295(17) Uani 0.94 1 d D . P . .
Sb1_16 Sb -0.18876(6) 0.06279(10) 0.14160(7) 0.1067(7) Uani 0.76 1 d . . P . .
F1_16 F -0.2093(3) 0.0212(5) 0.1144(4) 0.1067(7) Uani 0.76 1 d . . P . .
F2_16 F -0.1664(3) 0.0190(6) 0.1641(4) 0.1067(7) Uani 0.76 1 d . . P . .
F3_16 F -0.1671(3) 0.0443(5) 0.1060(4) 0.1067(7) Uani 0.76 1 d . . P . .
F4_16 F -0.2015(3) 0.1087(6) 0.1120(4) 0.1067(7) Uani 0.76 1 d . . P . .
F5_16 F -0.2218(3) 0.0674(5) 0.1642(4) 0.1067(7) Uani 0.76 1 d . . P . .
F6_16 F -0.1723(3) 0.1088(5) 0.1687(4) 0.1067(7) Uani 0.76 1 d . . P . .
Sb1_17 Sb -0.20432(5) 0.07443(8) 0.41816(5) 0.0795(5) Uani 0.7 1 d . . P . .
F1_17 F -0.2355(5) 0.0442(8) 0.4015(6) 0.146(10) Uani 0.7 1 d . . P . .
F2_17 F -0.2075(8) 0.0376(6) 0.4536(5) 0.188(15) Uani 0.7 1 d . . P . .
F3_17 F -0.1793(4) 0.0352(5) 0.4008(4) 0.094(5) Uani 0.7 1 d . . P . .
F4_17 F -0.2009(5) 0.1107(6) 0.3818(4) 0.103(6) Uani 0.7 1 d . . P . .
F5_17 F -0.2266(5) 0.1196(7) 0.4366(6) 0.137(9) Uani 0.7 1 d . . P . .
F6_17 F -0.1695(3) 0.1020(6) 0.4362(4) 0.106(6) Uani 0.7 1 d . . P . .
Sb1_18 Sb -0.00346(9) 0.24400(10) 0.23505(8) 0.2086(18) Uani 1 1 d . U . . .
F1_18 F -0.0101(9) 0.1886(6) 0.2321(11) 0.36(2) Uani 1 1 d . U . . .
F2_18 F -0.0119(10) 0.2351(15) 0.2703(9) 0.40(2) Uani 1 1 d . U . . .
F3_18 F 0.0318(8) 0.2243(15) 0.2453(12) 0.364(19) Uani 1 1 d . U . . .
F4_18 F 0.0041(7) 0.2512(14) 0.1951(8) 0.320(16) Uani 1 1 d . U . . .
F5_18 F -0.0378(7) 0.2695(12) 0.2259(10) 0.326(18) Uani 1 1 d . U . . .
F6_18 F 0.0154(13) 0.3033(11) 0.2404(15) 0.48(3) Uani 1 1 d . U . . .
Sb1_19 Sb -0.02775(7) -0.74772(9) 0.40932(7) 0.1084(8) Uani 0.71 1 d D U P . .
F1_19 F -0.0426(6) -0.8051(6) 0.4103(7) 0.225(15) Uani 0.71 1 d D U P . .
F2_19 F -0.0243(7) -0.7442(10) 0.4532(4) 0.239(18) Uani 0.71 1 d D U P . .
F3_19 F 0.0080(4) -0.7752(7) 0.4112(7) 0.174(11) Uani 0.71 1 d D U P . .
F4_19 F -0.0299(7) -0.7534(7) 0.3656(4) 0.225(16) Uani 0.71 1 d D U P . .
F5_19 F -0.0624(6) -0.7169(10) 0.4066(7) 0.260(19) Uani 0.71 1 d D U P . .
F6_19 F -0.0076(6) -0.6965(8) 0.4051(7) 0.31(2) Uani 0.71 1 d D U P . .
Sb1_20 Sb 0.16109(6) -0.56228(11) 0.50464(7) 0.1088(8) Uani 0.75 1 d D . P . .
F1_20 F 0.1289(3) -0.5585(5) 0.5295(4) 0.1088(8) Uani 0.75 1 d D . P . .
F2_20 F 0.1832(3) -0.5987(5) 0.5316(4) 0.1088(8) Uani 0.75 1 d D . P . .
F3_20 F 0.1356(3) -0.6063(5) 0.4916(4) 0.1088(8) Uani 0.75 1 d D . P . .
F4_20 F 0.1453(3) -0.5237(5) 0.4750(4) 0.1088(8) Uani 0.75 1 d D . P . .
F5_20 F 0.1844(3) -0.5134(5) 0.5171(4) 0.1088(8) Uani 0.75 1 d D . P . .
F6_20 F 0.1850(3) -0.5756(5) 0.4716(3) 0.1088(8) Uani 0.75 1 d D . P . .
Sb1_21 Sb 0.1413(2) -0.1529(3) 0.00883(16) 0.209(3) Uani 0.47 1 d D U P . .
F1_21 F 0.1164(8) -0.1860(11) 0.0323(8) 0.236(17) Uani 0.47 1 d D U P . .
F2_21 F 0.1623(9) -0.1283(13) 0.0431(7) 0.28(2) Uani 0.47 1 d D U P . .
F3_21 F 0.1146(7) -0.1081(9) 0.0128(8) 0.217(14) Uani 0.47 1 d D U P . .
F4_21 F 0.1201(4) -0.1736(7) -0.0251(4) 0.113(7) Uani 0.47 1 d D U P . .
F5_21 F 0.1661(8) -0.1992(11) 0.0035(8) 0.258(19) Uani 0.47 1 d D U P . .
F6_21 F 0.1614(8) -0.1191(12) -0.0183(6) 0.223(15) Uani 0.47 1 d D U P . .
Sb1_22 Sb 0.11777(17) -0.0228(3) 0.51951(13) 0.235(3) Uani 0.68 1 d D U P . .
F1_22 F 0.0827(6) -0.0147(12) 0.5404(8) 0.27(2) Uani 0.68 1 d D U P . .
F2_22 F 0.1405(9) -0.0139(19) 0.5571(7) 0.40(3) Uani 0.68 1 d D U P . .
F3_22 F 0.1110(11) -0.0804(8) 0.5305(12) 0.45(4) Uani 0.68 1 d D U P . .
F4_22 F 0.0967(9) -0.0299(16) 0.4819(7) 0.42(3) Uani 0.68 1 d D U P . .
F5_22 F 0.1197(9) 0.0374(7) 0.5113(10) 0.31(2) Uani 0.68 1 d D U P . .
F6_22 F 0.1496(7) -0.0333(15) 0.4976(10) 0.40(3) Uani 0.68 1 d D U P . .
Sb1_23 Sb -0.14608(13) -0.4847(3) 0.12683(13) 0.174(3) Uani 0.41 1 d D U P . .
F1_23 F -0.1793(6) -0.5050(13) 0.1463(8) 0.182(16) Uani 0.41 1 d D U P . .
F2_23 F -0.1252(7) -0.5287(12) 0.1469(10) 0.23(3) Uani 0.41 1 d D U P . .
F3_23 F -0.1398(11) -0.4486(14) 0.1619(8) 0.33(4) Uani 0.41 1 d D U P . .
F4_23 F -0.1700(9) -0.4407(13) 0.1085(9) 0.27(3) Uani 0.41 1 d D U P . .
F5_23 F -0.1552(8) -0.5190(11) 0.0909(6) 0.194(19) Uani 0.41 1 d D U P . .
F6_23 F -0.1170(7) -0.4589(14) 0.1062(11) 0.24(3) Uani 0.41 1 d D U P . .
Sb1_24 Sb -0.2183(4) -0.4201(8) 0.5249(9) 0.399(18) Uani 0.25 1 d D U P A 1
F1_24 F -0.2223(18) -0.414(3) 0.4805(10) 0.42(4) Uani 0.25 1 d D U P A 1
F2_24 F -0.1871(11) -0.382(2) 0.529(2) 0.39(4) Uani 0.25 1 d D U P A 1
F3_24 F -0.1939(15) -0.466(2) 0.516(2) 0.44(4) Uani 0.25 1 d D U P A 1
F4_24 F -0.2494(12) -0.458(2) 0.524(2) 0.47(4) Uani 0.25 1 d D U P A 1
F5_24 F -0.2439(12) -0.3758(19) 0.5342(18) 0.34(3) Uani 0.25 1 d D U P A 1
F6_24 F -0.2134(13) -0.435(2) 0.5678(11) 0.33(3) Uani 0.25 1 d D U P A 1
Sb1_25 Sb -0.2645(6) -0.4148(5) 0.0716(9) 0.353(9) Uani 0.25 1 d D U P . .
F1_25 F -0.2681(16) -0.458(2) 0.0394(18) 0.353(9) Uani 0.25 1 d D U P . .
F2_25 F -0.3034(8) -0.403(2) 0.0675(17) 0.353(9) Uani 0.25 1 d D U P . .
F3_25 F -0.2575(15) -0.377(2) 0.0386(16) 0.353(9) Uani 0.25 1 d D U P . .
F4_25 F -0.2257(8) -0.426(2) 0.0778(17) 0.353(9) Uani 0.25 1 d D U P . .
F5_25 F -0.2686(15) -0.457(2) 0.1036(18) 0.353(9) Uani 0.25 1 d D U P . .
F6_25 F -0.2579(15) -0.372(2) 0.1020(17) 0.353(9) Uani 0.25 1 d D U P . .
Sb1_26 Sb -0.31656(16) -0.1739(3) 0.4616(2) 0.152(3) Uani 0.25 1 d D U P B 1
F1_26 F -0.3219(9) -0.2310(8) 0.4765(9) 0.143(19) Uani 0.25 1 d D U P B 1
F2_26 F -0.3333(11) -0.1488(14) 0.4961(9) 0.20(3) Uani 0.25 1 d D U P B 1
F3_26 F -0.2814(6) -0.1787(11) 0.4850(10) 0.21(3) Uani 0.25 1 d D U P B 1
F4_26 F -0.2997(5) -0.1931(11) 0.4256(6) 0.112(15) Uani 0.25 1 d D U P B 1
F5_26 F -0.3508(6) -0.1710(17) 0.4365(10) 0.23(3) Uani 0.25 1 d D U P B 1
F6_26 F -0.3069(11) -0.1182(9) 0.4475(12) 0.23(2) Uani 0.25 1 d D U P B 1
Sb1_27 Sb -0.3033(5) -0.4083(13) 0.6057(4) 0.221(11) Uani 0.12 1 d D U P C 1
F1_27 F -0.3142(17) -0.426(3) 0.6459(10) 0.221(11) Uani 0.12 1 d D U P C 1
F2_27 F -0.3400(9) -0.415(3) 0.5866(16) 0.221(11) Uani 0.12 1 d D U P C 1
F3_27 F -0.3132(19) -0.3525(18) 0.619(2) 0.221(11) Uani 0.12 1 d D U P C 1
F4_27 F -0.2660(8) -0.401(3) 0.6221(17) 0.221(11) Uani 0.12 1 d D U P C 1
F5_27 F -0.2927(19) -0.4644(18) 0.593(2) 0.221(11) Uani 0.12 1 d D U P C 1
F6_27 F -0.2905(17) -0.385(3) 0.5682(11) 0.221(11) Uani 0.12 1 d D U P C 1
Sb1_28 Sb 0.17638(6) -0.57663(8) 0.22596(7) 0.1283(8) Uani 0.97 1 d D . P . .
F1_28 F 0.1747(4) -0.6119(6) 0.2626(4) 0.162(8) Uani 0.97 1 d D . P . .
F2_28 F 0.1517(4) -0.5350(6) 0.2442(5) 0.199(11) Uani 0.97 1 d D . P . .
F3_28 F 0.2076(4) -0.5475(9) 0.2450(6) 0.227(13) Uani 0.97 1 d D . P . .
F4_28 F 0.2003(5) -0.6142(7) 0.2070(6) 0.211(11) Uani 0.97 1 d D . P . .
F5_28 F 0.1458(4) -0.6043(6) 0.2055(5) 0.30(2) Uani 0.97 1 d D . P . .
F6_28 F 0.1776(3) -0.5408(6) 0.1898(4) 0.156(7) Uani 0.97 1 d D . P . .
Sb1_29 Sb -0.16719(19) -0.3441(3) 0.6368(2) 0.111(3) Uani 0.2 1 d D U P . .
F1_29 F -0.1515(6) -0.3477(11) 0.6800(3) 0.111(3) Uani 0.2 1 d DG U P . .
F2_29 F -0.1300(3) -0.3570(10) 0.6218(7) 0.111(3) Uani 0.2 1 d DG U P . .
F3_29 F -0.1582(6) -0.2827(4) 0.6365(8) 0.111(3) Uani 0.2 1 d DG U P . .
F4_29 F -0.2044(3) -0.3312(10) 0.6518(7) 0.111(3) Uani 0.2 1 d DG U P . .
F5_29 F -0.1761(7) -0.4055(4) 0.6372(8) 0.111(3) Uani 0.2 1 d DG U P . .
F6_29 F -0.1829(6) -0.3405(10) 0.5938(3) 0.111(3) Uani 0.2 1 d DG U P . .
Sb1_30 Sb -0.2579(3) -0.3095(3) 0.5811(4) 0.202(7) Uani 0.25 1 d D U P D 2
F1_30 F -0.2801(10) -0.2934(16) 0.5446(9) 0.202(7) Uani 0.25 1 d D U P D 2
F2_30 F -0.2542(11) -0.3671(8) 0.5686(13) 0.202(7) Uani 0.25 1 d D U P D 2
F3_30 F -0.2934(7) -0.3224(15) 0.5972(13) 0.202(7) Uani 0.25 1 d D U P D 2
F4_30 F -0.2614(11) -0.2531(8) 0.5969(12) 0.202(7) Uani 0.25 1 d D U P D 2
F5_30 F -0.2236(8) -0.2923(15) 0.5658(13) 0.202(7) Uani 0.25 1 d D U P D 2
F6_30 F -0.2402(11) -0.3210(15) 0.6211(8) 0.202(7) Uani 0.25 1 d D U P D 2

loop_
_atom_site_aniso_label
_atom_site_aniso_U_11
_atom_site_aniso_U_22
_atom_site_aniso_U_33
_atom_site_aniso_U_23
_atom_site_aniso_U_13
_atom_site_aniso_U_12
B000_1 0.047(9) 0.052(10) 0.113(15) -0.009(10) 0.023(10) 0.015(8)
B050_1 0.049(9) 0.056(10) 0.098(13) -0.004(10) 0.028(9) 0.013(8)
B100_1 0.035(7) 0.033(8) 0.105(13) 0.003(8) 0.025(8) -0.008(6)
B150_1 0.050(9) 0.024(7) 0.126(15) -0.008(9) 0.038(9) -0.009(6)
B200_1 0.058(10) 0.039(9) 0.119(15) -0.002(10) 0.049(10) 0.015(8)
B250_1 0.042(8) 0.040(9) 0.123(15) -0.003(10) 0.035(9) 0.014(7)
B300_1 0.045(8) 0.058(10) 0.091(13) -0.002(9) 0.023(8) 0.014(7)
B350_1 0.040(8) 0.039(9) 0.120(15) 0.002(10) 0.018(9) -0.015(7)
B400_1 0.045(9) 0.037(8) 0.119(15) 0.005(9) 0.030(10) -0.009(7)
B450_1 0.026(7) 0.032(8) 0.143(16) -0.003(9) 0.031(9) -0.014(6)
B500_1 0.044(9) 0.054(10) 0.130(16) -0.018(11) 0.028(10) 0.012(7)
B550_1 0.046(9) 0.048(9) 0.106(14) 0.009(10) 0.020(9) -0.005(7)
O0_2 0.100(10) 0.065(8) 0.107(12) -0.004(8) 0.004(9) -0.007(7)
C0_2 0.17(3) 0.26(4) 0.15(3) 0.00(3) -0.10(2) 0.00(3)
C1_2 0.14(2) 0.24(3) 0.12(2) 0.067(19) -0.057(17) -0.03(2)
C2_2 0.118(17) 0.21(3) 0.078(13) 0.030(16) -0.014(13) 0.028(18)
C3_2 0.122(19) 0.24(3) 0.105(17) 0.065(19) -0.040(15) -0.05(2)
C4_2 0.134(18) 0.18(2) 0.15(2) 0.098(18) -0.084(16) -0.065(16)
C5_2 0.086(14) 0.20(3) 0.22(3) 0.10(2) -0.051(16) -0.056(15)
C6_2 0.110(16) 0.19(3) 0.21(3) 0.10(2) -0.075(18) -0.063(16)
Au0_2 0.0864(9) 0.0713(8) 0.0767(9) 0.0101(7) 0.0126(7) -0.0011(7)
Cl0_2 0.235(14) 0.101(8) 0.104(8) -0.018(7) -0.013(9) -0.014(8)
P0_2 0.107(5) 0.061(3) 0.042(3) -0.009(2) 0.027(3) -0.017(3)
C7_2 0.17(3) 0.11(3) 0.12(3) 0.02(2) 0.01(2) -0.02(2)
C8_2 0.30(4) 0.10(2) 0.18(3) 0.07(2) -0.07(3) -0.05(3)
C9_2 0.30(4) 0.11(3) 0.14(3) 0.04(2) -0.09(3) -0.03(3)
C10_2 0.26(4) 0.13(3) 0.11(3) 0.04(2) -0.07(3) -0.01(3)
C11_2 0.19(3) 0.13(3) 0.13(3) 0.05(2) -0.08(2) 0.00(2)
C12_2 0.17(3) 0.11(2) 0.11(2) 0.06(2) -0.05(2) -0.06(2)
N0_2 0.10(2) 0.09(2) 0.18(4) 0.04(2) 0.03(2) 0.012(17)
C13_2 0.13(3) 0.050(15) 0.17(4) -0.008(19) 0.05(2) -0.021(16)
C14_2 0.13(3) 0.28(6) 0.12(3) 0.05(4) 0.04(3) 0.10(4)
C15_2 0.29(3) 0.14(2) 0.09(2) 0.028(18) -0.044(19) -0.13(2)
C16_2 0.30(4) 0.19(3) 0.11(3) 0.03(2) -0.04(2) -0.12(2)
C17_2 0.31(4) 0.23(3) 0.14(3) 0.05(2) 0.00(2) -0.13(2)
C18_2 0.38(4) 0.19(3) 0.16(3) 0.05(2) 0.02(3) -0.12(3)
C19_2 0.37(4) 0.13(2) 0.14(3) 0.02(2) 0.00(2) -0.13(2)
C20_2 0.38(3) 0.070(15) 0.060(15) 0.028(12) -0.066(19) -0.126(18)
C21_2 0.32(4) 0.19(3) 0.10(2) 0.04(2) -0.04(2) -0.15(3)
C22_2 0.33(4) 0.18(3) 0.16(3) 0.01(2) -0.02(2) -0.16(3)
C23_2 0.29(4) 0.24(4) 0.21(3) 0.01(3) -0.01(2) -0.16(3)
C24_2 0.34(4) 0.16(3) 0.18(3) 0.01(2) -0.01(3) -0.16(2)
C25_2 0.141(18) 0.14(2) 0.095(17) -0.037(15) 0.053(13) -0.048(15)
C26_2 0.108(16) 0.20(2) 0.054(13) -0.088(14) 0.020(11) -0.025(16)
C27_2 0.15(2) 0.29(3) 0.20(3) -0.08(3) 0.06(2) 0.00(2)
C28_2 0.15(2) 0.32(4) 0.27(4) -0.08(3) 0.09(3) -0.07(2)
C29_2 0.15(2) 0.26(3) 0.23(3) -0.08(2) 0.11(2) -0.10(2)
C30_2 0.15(2) 0.17(2) 0.22(3) -0.05(2) 0.11(2) -0.091(17)
C31_2 0.17(2) 0.20(3) 0.087(17) -0.043(19) 0.049(15) -0.05(2)
C32_2 0.17(3) 0.27(3) 0.16(3) -0.10(2) 0.071(19) -0.07(2)
C33_2 0.18(3) 0.29(3) 0.20(3) -0.11(2) 0.09(2) -0.01(3)
C34_2 0.20(3) 0.28(3) 0.22(3) -0.09(3) 0.11(2) -0.08(3)
O0_3 0.041(6) 0.050(7) 0.22(2) -0.020(10) 0.046(9) -0.001(5)
C0_3 0.044(9) 0.088(15) 0.18(3) -0.046(15) 0.026(12) 0.007(9)
C1_3 0.061(11) 0.048(10) 0.15(2) -0.004(12) 0.026(12) -0.005(8)
C2_3 0.042(9) 0.036(8) 0.17(2) -0.015(10) 0.001(11) -0.001(7)
C3_3 0.052(10) 0.052(10) 0.116(16) 0.016(10) -0.006(10) -0.004(7)
C4_3 0.017(6) 0.067(11) 0.140(19) 0.007(11) -0.004(8) 0.003(6)
C5_3 0.042(8) 0.057(9) 0.081(11) -0.001(8) 0.025(7) -0.020(7)
C6_3 0.052(9) 0.035(8) 0.138(18) -0.012(9) 0.009(10) 0.002(6)
Au0_3 0.0412(4) 0.0566(4) 0.1101(7) 0.0107(5) 0.0167(4) -0.0026(3)
Cl0_3 0.074(4) 0.128(6) 0.132(6) 0.045(5) -0.016(4) -0.025(3)
P0_3 0.037(2) 0.041(2) 0.120(5) -0.001(3) 0.018(3) -0.0015(17)
C7_3 0.031(7) 0.055(10) 0.145(18) 0.013(11) 0.036(9) -0.011(6)
C8_3 0.031(8) 0.066(11) 0.20(2) 0.002(13) 0.031(11) 0.004(7)
C9_3 0.033(8) 0.071(12) 0.19(2) -0.001(14) 0.029(12) -0.001(8)
C10_3 0.070(12) 0.093(14) 0.16(2) 0.006(14) 0.067(13) 0.005(10)
C11_3 0.088(14) 0.099(16) 0.119(17) -0.001(14) 0.058(13) -0.021(12)
C12_3 0.060(9) 0.050(9) 0.113(14) 0.019(9) 0.043(9) -0.007(7)
N0_3 0.049(7) 0.050(8) 0.139(16) 0.004(9) 0.025(9) 0.000(6)
C13_3 0.078(13) 0.12(2) 0.15(2) -0.022(19) 0.044(14) -0.003(13)
C14_3 0.087(15) 0.16(3) 0.13(2) 0.07(2) 0.011(15) 0.009(15)
C15_3 0.040(8) 0.042(9) 0.131(18) -0.006(10) 0.035(10) 0.001(7)
C16_3 0.064(10) 0.077(13) 0.118(18) 0.021(12) 0.016(11) 0.006(9)
C17_3 0.112(18) 0.042(11) 0.15(3) -0.005(13) 0.018(18) 0.004(11)
C18_3 0.057(10) 0.075(13) 0.136(19) -0.019(13) 0.014(11) 0.010(9)
C19_3 0.069(12) 0.078(14) 0.14(2) -0.024(14) 0.047(13) 0.013(10)
C20_3 0.055(9) 0.091(14) 0.14(2) -0.020(13) 0.052(11) -0.016(9)
C21_3 0.046(9) 0.061(11) 0.115(17) -0.010(11) 0.013(10) 0.003(7)
C22_3 0.056(9) 0.082(13) 0.121(16) -0.025(12) -0.020(10) -0.006(8)
C23_3 0.086(15) 0.060(12) 0.12(2) -0.003(12) 0.033(14) -0.010(10)
C24_3 0.112(17) 0.080(14) 0.112(18) -0.012(12) -0.005(14) 0.017(12)
C25_3 0.036(7) 0.036(8) 0.109(15) 0.018(9) 0.016(8) -0.006(6)
C26_3 0.096(15) 0.056(12) 0.14(2) 0.022(12) -0.017(14) 0.002(10)
C27_3 0.051(7) 0.060(9) 0.091(12) -0.005(8) 0.012(7) -0.003(6)
C28_3 0.14(2) 0.065(14) 0.106(18) 0.032(13) -0.018(16) -0.011(13)
C29_3 0.096(16) 0.070(14) 0.18(3) 0.014(16) 0.050(17) 0.022(12)
C30_3 0.043(7) 0.044(9) 0.15(2) -0.002(11) 0.019(10) -0.006(6)
C31_3 0.046(9) 0.032(8) 0.22(3) 0.007(12) -0.037(12) -0.002(7)
C32_3 0.075(13) 0.067(12) 0.13(2) 0.016(12) -0.053(14) -0.007(10)
C33_3 0.062(9) 0.088(14) 0.120(17) 0.032(12) -0.009(10) 0.001(9)
C34_3 0.073(11) 0.039(9) 0.141(19) 0.011(10) -0.019(12) 0.006(8)
O0_4 0.064(8) 0.043(7) 0.154(15) -0.017(8) 0.043(9) -0.010(6)
C0_4 0.067(10) 0.048(9) 0.122(18) -0.002(10) 0.037(11) 0.017(7)
C1_4 0.076(12) 0.047(10) 0.075(12) -0.017(9) -0.004(10) 0.001(8)
C2_4 0.061(12) 0.096(17) 0.112(19) -0.012(13) 0.036(12) -0.001(11)
C3_4 0.058(9) 0.036(8) 0.15(2) -0.029(10) 0.042(11) -0.007(7)
C4_4 0.060(10) 0.030(8) 0.106(15) -0.028(8) 0.014(9) 0.003(7)
C5_4 0.061(11) 0.084(13) 0.111(16) -0.060(12) 0.019(10) -0.026(9)
C6_4 0.045(8) 0.056(10) 0.089(13) -0.001(9) 0.017(9) -0.008(7)
Au0_4 0.0520(4) 0.0446(4) 0.0774(5) -0.0014(4) 0.0044(4) -0.0016(3)
Cl0_4 0.087(4) 0.099(4) 0.103(5) 0.009(4) -0.024(3) -0.020(3)
P0_4 0.048(2) 0.044(2) 0.066(3) -0.003(2) 0.003(2) -0.0055(17)
C7_4 0.075(12) 0.061(11) 0.089(15) -0.018(11) 0.021(11) -0.010(9)
C8_4 0.081(11) 0.090(14) 0.069(11) -0.053(10) 0.013(9) -0.017(10)
C9_4 0.072(9) 0.041(9) 0.099(13) -0.008(8) 0.008(9) -0.002(7)
C10_4 0.090(12) 0.036(9) 0.18(2) -0.018(11) 0.029(14) -0.033(9)
C11_4 0.097(14) 0.040(9) 0.093(14) 0.009(9) 0.010(11) -0.012(9)
C12_4 0.053(9) 0.056(10) 0.080(13) 0.010(9) 0.018(9) 0.001(8)
N0_4 0.066(9) 0.054(9) 0.090(12) 0.015(8) -0.008(8) 0.003(7)
C13_4 0.078(11) 0.084(13) 0.068(12) -0.008(10) 0.022(9) -0.028(9)
C14_4 0.068(10) 0.054(10) 0.136(19) 0.004(11) 0.007(11) 0.015(8)
C15_4 0.069(9) 0.068(10) 0.068(10) 0.012(8) 0.009(8) 0.009(7)
C16_4 0.077(11) 0.111(14) 0.107(14) 0.012(11) 0.038(10) 0.034(10)
C17_4 0.082(12) 0.188(19) 0.133(17) 0.033(15) 0.058(11) 0.024(13)
C18_4 0.099(13) 0.21(2) 0.098(16) 0.030(15) 0.040(12) -0.026(14)
C19_4 0.124(14) 0.115(15) 0.112(15) 0.011(11) 0.063(11) -0.006(12)
C20_4 0.154(19) 0.069(10) 0.118(16) 0.005(11) 0.067(14) 0.001(11)
C21_4 0.112(14) 0.153(19) 0.094(14) -0.032(13) 0.035(10) -0.060(14)
C22_4 0.139(15) 0.178(18) 0.094(14) -0.028(14) 0.043(12) -0.063(14)
C23_4 0.177(19) 0.17(2) 0.136(18) -0.025(16) 0.101(15) 0.005(15)
C24_4 0.115(15) 0.20(2) 0.090(15) 0.028(14) 0.031(12) -0.017(15)
C25_4 0.048(9) 0.065(11) 0.070(12) -0.009(9) 0.016(8) -0.018(8)
C26_4 0.055(9) 0.069(11) 0.088(14) 0.001(10) 0.012(9) 0.005(8)
C27_4 0.069(11) 0.061(11) 0.13(2) 0.015(12) -0.001(12) 0.032(9)
C28_4 0.108(18) 0.094(18) 0.13(2) -0.006(16) 0.027(16) 0.018(14)
C29_4 0.053(10) 0.075(13) 0.092(15) 0.002(11) 0.013(9) 0.005(9)
C30_4 0.072(12) 0.084(13) 0.058(11) -0.014(10) 0.003(9) -0.002(9)
C31_4 0.060(11) 0.101(17) 0.13(2) -0.045(15) 0.013(12) 0.004(11)
C32_4 0.051(11) 0.16(3) 0.17(3) -0.04(2) -0.034(14) 0.025(13)
C33_4 0.068(11) 0.096(14) 0.093(14) 0.002(11) 0.023(10) -0.007(10)
C34_4 0.059(11) 0.111(17) 0.121(18) -0.012(13) 0.028(11) 0.028(10)
O0_5 0.073(8) 0.051(7) 0.111(12) -0.009(7) 0.033(8) -0.023(6)
C0_5 0.076(10) 0.031(7) 0.108(14) -0.003(7) 0.044(9) 0.009(6)
C1_5 0.049(9) 0.071(12) 0.092(15) -0.005(11) 0.029(9) 0.000(8)
C2_5 0.066(11) 0.042(9) 0.121(17) -0.002(10) 0.049(11) -0.005(8)
C3_5 0.087(14) 0.078(15) 0.11(2) 0.006(13) 0.019(13) 0.007(11)
C4_5 0.081(13) 0.053(11) 0.130(19) -0.011(12) 0.045(13) -0.003(10)
C5_5 0.061(11) 0.083(14) 0.26(3) -0.046(17) 0.088(15) -0.007(10)
C6_5 0.110(15) 0.036(8) 0.134(19) -0.008(10) 0.082(14) -0.017(9)
Au0_5 0.0462(4) 0.0567(5) 0.0858(7) -0.0098(5) 0.0140(4) 0.0034(4)
Cl0_5 0.086(4) 0.094(5) 0.107(6) -0.025(4) -0.010(4) 0.014(3)
P0_5 0.039(2) 0.059(3) 0.104(5) -0.012(3) 0.021(3) 0.003(2)
C7_5 0.045(9) 0.063(12) 0.098(16) -0.003(11) 0.022(10) 0.018(8)
C8_5 0.076(13) 0.060(11) 0.106(17) -0.014(11) 0.036(12) 0.005(10)
C9_5 0.13(2) 0.075(13) 0.16(2) 0.006(15) 0.095(18) 0.039(14)
C10_5 0.083(16) 0.115(19) 0.21(3) 0.00(2) 0.070(19) 0.030(15)
C11_5 0.050(11) 0.082(14) 0.20(3) 0.024(16) 0.037(14) 0.035(10)
C12_5 0.055(11) 0.071(13) 0.096(16) 0.009(11) 0.022(11) 0.004(9)
N0_5 0.042(8) 0.074(11) 0.109(16) -0.001(11) 0.014(9) -0.014(7)
C13_5 0.18(3) 0.11(2) 0.088(17) -0.011(15) 0.012(18) 0.09(2)
C14_5 0.031(9) 0.12(2) 0.19(3) -0.04(2) 0.002(13) -0.003(10)
C15_5 0.061(9) 0.069(11) 0.091(11) 0.000(10) 0.018(9) 0.010(7)
C16_5 0.081(11) 0.099(15) 0.145(18) 0.037(14) -0.001(13) -0.017(10)
C17_5 0.128(15) 0.105(16) 0.154(18) 0.047(14) 0.012(15) -0.014(12)
C18_5 0.18(2) 0.098(17) 0.13(2) -0.003(16) 0.008(17) 0.019(12)
C19_5 0.115(14) 0.104(15) 0.109(15) 0.006(12) 0.034(13) 0.051(11)
C20_5 0.066(10) 0.114(15) 0.111(16) 0.015(13) 0.012(11) 0.025(10)
C21_5 0.119(17) 0.095(14) 0.083(12) 0.020(10) 0.028(11) 0.019(11)
C22_5 0.157(17) 0.080(12) 0.089(13) 0.008(10) 0.043(12) 0.024(10)
C23_5 0.152(17) 0.113(18) 0.149(17) 0.045(16) 0.055(17) 0.003(13)
C24_5 0.153(17) 0.111(18) 0.104(14) -0.001(13) 0.008(15) 0.035(14)
C25_5 0.059(9) 0.066(12) 0.090(13) -0.013(8) 0.020(10) -0.012(8)
C26_5 0.054(9) 0.090(13) 0.108(17) -0.004(11) 0.008(10) -0.010(8)
C27_5 0.084(13) 0.140(19) 0.17(2) -0.002(13) -0.010(14) -0.061(12)
C28_5 0.101(14) 0.097(18) 0.17(2) 0.005(14) 0.013(16) -0.052(12)
C29_5 0.112(14) 0.070(13) 0.158(18) -0.001(11) 0.036(14) -0.046(10)
C30_5 0.069(12) 0.083(14) 0.114(15) 0.012(12) 0.010(12) -0.018(10)
C31_5 0.096(14) 0.126(18) 0.104(15) -0.048(13) 0.020(14) -0.018(12)
C32_5 0.142(16) 0.15(2) 0.167(19) -0.060(14) -0.003(17) -0.078(14)
C33_5 0.108(13) 0.18(2) 0.17(2) -0.033(16) -0.019(16) -0.092(14)
C34_5 0.17(2) 0.108(19) 0.20(2) -0.038(13) 0.045(19) -0.062(15)
O0_6 0.088(8) 0.028(5) 0.137(13) 0.009(6) 0.057(8) 0.001(5)
C0_6 0.048(8) 0.037(8) 0.127(17) 0.016(9) 0.028(9) -0.001(6)
C1_6 0.091(12) 0.052(10) 0.062(11) 0.006(8) 0.000(9) 0.020(9)
C2_6 0.111(15) 0.053(10) 0.081(13) 0.000(9) 0.053(11) 0.004(10)
C3_6 0.070(10) 0.065(11) 0.062(11) 0.000(9) 0.025(9) 0.000(9)
C4_6 0.069(11) 0.053(10) 0.098(14) 0.037(9) -0.016(10) -0.016(8)
C5_6 0.073(11) 0.061(11) 0.083(13) -0.002(9) 0.031(10) 0.003(9)
C6_6 0.085(14) 0.053(10) 0.118(19) -0.004(11) 0.038(13) 0.021(9)
Au0_6 0.0661(5) 0.0524(4) 0.0733(6) 0.0004(4) 0.0102(4) -0.0056(3)
Cl0_6 0.147(6) 0.094(4) 0.079(4) 0.014(4) -0.015(4) -0.005(4)
P0_6 0.061(3) 0.070(3) 0.074(4) -0.003(3) 0.016(2) -0.004(2)
C7_6 0.070(10) 0.078(13) 0.125(18) 0.019(12) 0.041(11) 0.006(9)
C8_6 0.100(15) 0.117(17) 0.120(19) -0.021(15) 0.036(14) 0.010(13)
C9_6 0.14(2) 0.16(2) 0.14(2) 0.006(19) 0.073(18) -0.008(19)
C10_6 0.13(2) 0.15(2) 0.17(3) 0.04(2) 0.057(19) 0.011(17)
C11_6 0.067(12) 0.21(3) 0.15(2) 0.04(2) 0.031(13) -0.040(15)
C12_6 0.048(9) 0.121(18) 0.120(17) 0.010(14) 0.028(10) -0.019(10)
N0_6 0.068(11) 0.089(13) 0.125(18) -0.002(12) 0.013(11) -0.010(9)
C13_6 0.058(9) 0.112(16) 0.14(2) 0.005(14) 0.010(11) 0.015(10)
C14_6 0.17(3) 0.15(3) 0.11(2) -0.042(19) -0.029(19) -0.08(2)
C15_6 0.063(9) 0.081(12) 0.102(14) 0.003(9) 0.008(10) 0.016(8)
C16_6 0.122(14) 0.086(14) 0.176(19) -0.033(13) -0.053(15) 0.037(11)
C17_6 0.137(14) 0.094(15) 0.145(17) -0.016(12) -0.010(14) 0.048(11)
C18_6 0.146(17) 0.13(2) 0.135(18) -0.014(14) 0.036(16) 0.032(15)
C19_6 0.109(14) 0.124(16) 0.125(16) -0.001(11) 0.039(13) 0.037(11)
C20_6 0.067(10) 0.075(11) 0.145(19) -0.006(11) 0.020(11) -0.005(8)
C21_6 0.136(17) 0.113(16) 0.120(15) 0.037(12) 0.043(13) 0.070(13)
C22_6 0.173(18) 0.124(17) 0.123(16) 0.035(12) 0.040(15) 0.078(14)
C23_6 0.19(2) 0.120(19) 0.16(2) 0.011(12) 0.046(17) 0.051(16)
C24_6 0.149(16) 0.16(2) 0.135(17) 0.016(15) 0.021(15) 0.081(15)
C25_6 0.089(12) 0.058(10) 0.078(12) -0.014(9) 0.001(10) 0.006(8)
C26_6 0.123(17) 0.081(14) 0.123(19) -0.040(13) 0.013(15) -0.029(12)
C27_6 0.088(13) 0.108(17) 0.20(2) -0.080(17) 0.008(16) -0.017(12)
C28_6 0.20(3) 0.082(17) 0.21(3) -0.049(19) 0.01(2) 0.035(17)
C29_6 0.114(15) 0.087(14) 0.17(2) -0.059(15) 0.041(16) 0.030(12)
C30_6 0.120(16) 0.088(14) 0.112(17) -0.037(13) 0.013(14) 0.032(12)
C31_6 0.128(18) 0.119(19) 0.114(19) -0.014(16) -0.004(15) 0.006(15)
C32_6 0.128(17) 0.126(19) 0.109(17) -0.026(15) -0.001(14) 0.013(14)
C33_6 0.17(2) 0.14(2) 0.16(2) -0.10(2) -0.03(2) 0.007(18)
C34_6 0.135(19) 0.16(2) 0.18(2) -0.07(2) 0.057(19) -0.004(17)
O0_7 0.038(5) 0.039(6) 0.177(15) -0.002(8) 0.043(7) 0.015(5)
C0_7 0.065(11) 0.047(10) 0.22(3) -0.019(14) 0.030(14) 0.026(9)
C1_7 0.059(10) 0.047(9) 0.139(18) 0.016(11) 0.026(11) 0.033(8)
C2_7 0.042(8) 0.063(11) 0.16(2) 0.023(12) 0.039(10) 0.014(7)
C3_7 0.054(8) 0.055(10) 0.150(18) 0.038(11) 0.033(10) 0.007(7)
C4_7 0.069(10) 0.030(7) 0.120(15) 0.001(8) 0.030(9) 0.025(7)
C5_7 0.037(7) 0.049(9) 0.080(11) 0.004(8) 0.019(7) -0.001(6)
C6_7 0.053(10) 0.050(10) 0.123(17) 0.003(11) 0.036(11) 0.012(8)
Au0_7 0.0572(4) 0.0502(4) 0.0921(7) 0.0019(4) 0.0207(4) 0.0146(3)
Cl0_7 0.105(5) 0.124(6) 0.088(4) -0.007(4) -0.008(4) 0.039(4)
P0_7 0.047(2) 0.051(3) 0.106(5) 0.008(3) 0.015(3) 0.006(2)
C7_7 0.052(9) 0.050(9) 0.104(14) 0.022(9) 0.019(9) -0.010(7)
C8_7 0.086(13) 0.056(11) 0.142(18) 0.032(12) 0.000(12) -0.002(9)
C9_7 0.086(13) 0.074(14) 0.15(2) 0.032(13) -0.039(14) 0.021(11)
C10_7 0.084(13) 0.053(11) 0.22(3) 0.030(14) -0.009(16) 0.034(10)
C11_7 0.096(15) 0.057(12) 0.20(3) -0.008(15) 0.030(16) 0.010(11)
C12_7 0.056(10) 0.044(9) 0.132(17) 0.008(10) 0.028(11) -0.011(7)
N0_7 0.092(12) 0.060(10) 0.117(16) -0.029(10) 0.030(11) 0.003(9)
C13_7 0.093(14) 0.054(10) 0.134(19) -0.001(11) 0.022(13) -0.010(9)
C14_7 0.19(3) 0.12(2) 0.09(2) 0.000(17) 0.05(2) 0.06(2)
C15_7 0.063(9) 0.059(8) 0.080(10) 0.003(8) 0.022(7) -0.003(7)
C16_7 0.066(9) 0.099(12) 0.103(12) 0.010(10) 0.043(8) 0.000(8)
C17_7 0.090(12) 0.130(14) 0.134(15) -0.027(14) 0.042(11) -0.021(11)
C18_7 0.118(17) 0.113(13) 0.159(18) 0.019(14) 0.027(14) -0.047(12)
C19_7 0.103(14) 0.074(12) 0.184(19) -0.003(13) 0.023(12) -0.016(10)
C20_7 0.094(11) 0.052(8) 0.152(18) -0.003(10) 0.011(11) -0.003(8)
C21_7 0.075(11) 0.091(12) 0.105(12) -0.002(11) -0.008(9) -0.015(9)
C22_7 0.079(11) 0.108(13) 0.137(15) 0.003(13) 0.008(11) -0.008(10)
C23_7 0.098(14) 0.094(14) 0.164(17) 0.001(14) 0.028(10) -0.011(12)
C24_7 0.125(17) 0.093(12) 0.170(18) -0.049(13) 0.000(13) -0.036(11)
C25_7 0.062(12) 0.100(16) 0.103(17) 0.012(13) 0.014(11) -0.009(10)
C26_7 0.056(10) 0.103(15) 0.119(18) -0.046(14) 0.032(11) 0.000(10)
C27_7 0.097(15) 0.105(15) 0.093(16) 0.017(13) 0.021(13) 0.008(12)
C28_7 0.063(11) 0.134(19) 0.11(2) -0.018(16) 0.025(12) 0.003(12)
C29_7 0.073(12) 0.094(13) 0.091(15) 0.002(11) 0.016(11) -0.013(9)
C30_7 0.064(10) 0.081(11) 0.079(13) 0.010(9) 0.011(9) 0.019(8)
C31_7 0.076(13) 0.119(18) 0.106(17) -0.006(14) 0.007(12) -0.001(12)
C32_7 0.073(11) 0.101(13) 0.071(12) 0.010(10) 0.008(9) 0.015(9)
C33_7 0.096(18) 0.31(5) 0.15(3) -0.12(3) -0.018(18) 0.07(2)
C34_7 0.073(13) 0.14(2) 0.12(2) 0.015(16) 0.021(13) -0.012(13)
O0_8 0.073(8) 0.051(7) 0.129(13) -0.016(8) 0.052(8) 0.011(6)
C0_8 0.095(13) 0.054(10) 0.17(2) -0.011(12) 0.086(14) -0.020(9)
C1_8 0.079(12) 0.040(9) 0.113(17) -0.014(10) 0.043(12) -0.006(8)
C2_8 0.044(8) 0.091(15) 0.117(18) -0.015(13) 0.018(9) 0.005(8)
C3_8 0.090(12) 0.047(8) 0.057(9) 0.002(7) 0.023(8) 0.002(8)
C4_8 0.056(9) 0.074(12) 0.056(10) -0.022(9) 0.000(7) 0.010(8)
C5_8 0.043(8) 0.050(9) 0.123(18) -0.016(10) 0.035(9) -0.009(7)
C6_8 0.081(14) 0.073(13) 0.103(17) -0.026(12) 0.028(12) 0.001(11)
Au0_8 0.0555(4) 0.0647(5) 0.0991(7) -0.0147(5) 0.0145(4) 0.0036(4)
Cl0_8 0.102(5) 0.132(6) 0.109(6) -0.040(5) 0.002(4) 0.015(4)
P0_8 0.067(3) 0.061(3) 0.074(3) -0.002(3) 0.022(3) 0.008(2)
C7_8 0.077(13) 0.066(12) 0.113(17) -0.020(12) 0.036(12) -0.007(10)
C8_8 0.096(15) 0.124(18) 0.111(18) -0.003(15) 0.048(14) 0.035(13)
C9_8 0.103(16) 0.14(2) 0.13(2) -0.012(17) 0.039(15) 0.019(15)
C10_8 0.077(13) 0.20(3) 0.13(2) -0.007(19) 0.040(13) 0.053(15)
C11_8 0.105(18) 0.20(3) 0.109(18) -0.020(18) 0.027(15) 0.043(17)
C12_8 0.055(11) 0.110(16) 0.14(2) -0.025(15) 0.041(12) 0.017(11)
N0_8 0.062(9) 0.077(10) 0.124(15) -0.024(10) 0.012(9) 0.031(8)
C13_8 0.097(17) 0.100(17) 0.16(3) 0.007(17) 0.013(17) -0.037(13)
C14_8 0.053(9) 0.083(13) 0.16(2) 0.016(13) -0.010(11) 0.002(8)
C15_8 0.077(12) 0.098(16) 0.086(14) -0.019(11) 0.014(11) -0.010(11)
C16_8 0.078(12) 0.064(12) 0.120(17) -0.001(11) 0.020(12) 0.002(9)
C17_8 0.091(13) 0.13(2) 0.086(14) 0.007(13) 0.005(11) -0.006(13)
C18_8 0.073(13) 0.14(2) 0.15(2) 0.013(19) 0.009(14) -0.040(14)
C19_8 0.065(11) 0.20(3) 0.101(17) 0.000(18) 0.006(11) -0.035(14)
C20_8 0.067(12) 0.20(3) 0.098(18) 0.017(18) 0.005(12) -0.008(15)
C21_8 0.20(3) 0.12(2) 0.13(2) -0.052(17) 0.08(2) -0.08(2)
C22_8 0.112(18) 0.19(3) 0.098(18) -0.036(18) 0.027(14) 0.011(18)
C23_8 0.131(19) 0.12(2) 0.13(2) -0.010(17) 0.032(16) -0.054(16)
C24_8 0.24(4) 0.20(4) 0.10(2) -0.02(2) 0.00(2) -0.11(3)
C25_8 0.102(12) 0.067(10) 0.087(11) 0.000(9) 0.019(10) 0.018(7)
C26_8 0.120(13) 0.084(12) 0.118(15) 0.036(11) 0.043(13) 0.047(10)
C27_8 0.170(17) 0.099(15) 0.144(17) 0.047(13) 0.027(17) 0.041(12)
C28_8 0.20(2) 0.072(14) 0.16(2) 0.056(14) 0.024(17) 0.024(11)
C29_8 0.148(17) 0.111(16) 0.20(2) 0.067(15) 0.019(18) -0.007(12)
C30_8 0.119(13) 0.064(11) 0.156(17) 0.023(11) 0.037(13) -0.005(9)
C31_8 0.154(19) 0.108(14) 0.093(13) -0.015(10) 0.025(12) 0.042(12)
C32_8 0.167(18) 0.17(2) 0.109(15) 0.041(13) 0.031(15) 0.050(14)
C33_8 0.168(18) 0.16(2) 0.119(15) 0.061(14) 0.040(16) 0.054(14)
C34_8 0.162(17) 0.16(2) 0.171(18) 0.079(17) 0.056(19) 0.050(15)
O0_9 0.079(8) 0.050(7) 0.121(12) -0.004(7) 0.058(8) 0.010(6)
C0_9 0.105(15) 0.055(11) 0.086(14) -0.004(10) 0.042(12) 0.005(10)
C1_9 0.080(11) 0.035(8) 0.115(16) 0.007(9) 0.058(11) -0.009(8)
C2_9 0.083(13) 0.042(9) 0.121(18) 0.005(10) 0.046(12) -0.019(8)
C3_9 0.079(12) 0.041(9) 0.131(19) -0.008(10) 0.045(12) -0.003(8)
C4_9 0.081(12) 0.045(9) 0.075(12) -0.021(8) 0.043(9) -0.002(8)
C5_9 0.107(15) 0.030(8) 0.104(16) 0.003(9) 0.044(13) -0.006(9)
C6_9 0.074(10) 0.034(7) 0.086(13) -0.010(7) 0.032(9) 0.007(7)
Au0_9 0.0631(4) 0.0509(4) 0.0749(6) -0.0010(4) 0.0101(4) -0.0047(3)
Cl0_9 0.130(5) 0.070(3) 0.095(5) -0.001(3) -0.018(4) 0.005(3)
P0_9 0.068(3) 0.058(3) 0.068(3) 0.006(2) 0.015(2) 0.002(2)
C7_9 0.095(11) 0.096(14) 0.076(11) -0.006(10) 0.035(9) -0.032(11)
C8_9 0.094(12) 0.113(18) 0.114(16) 0.002(14) 0.025(10) -0.013(13)
C9_9 0.093(13) 0.16(2) 0.138(19) -0.015(15) 0.034(13) -0.028(14)
C10_9 0.132(18) 0.23(3) 0.16(2) 0.017(19) 0.079(15) -0.05(2)
C11_9 0.17(2) 0.22(3) 0.12(2) 0.06(2) 0.067(15) -0.06(2)
C12_9 0.139(17) 0.16(2) 0.083(13) 0.025(14) 0.052(12) -0.031(16)
N0_9 0.060(9) 0.096(13) 0.090(13) -0.011(10) 0.008(9) -0.013(8)
C13_9 0.082(13) 0.088(15) 0.17(3) 0.002(16) 0.007(15) -0.034(12)
C14_9 0.13(3) 0.27(5) 0.18(4) -0.01(3) 0.00(2) 0.07(3)
C15_9 0.074(11) 0.117(15) 0.075(11) -0.019(11) 0.007(10) 0.011(9)
C16_9 0.083(11) 0.104(15) 0.104(15) -0.022(11) 0.018(11) 0.007(9)
C17_9 0.177(19) 0.125(18) 0.096(13) -0.039(13) -0.009(15) 0.015(14)
C18_9 0.18(2) 0.074(15) 0.19(2) -0.043(15) -0.042(17) -0.009(11)
C19_9 0.17(2) 0.103(17) 0.16(2) -0.033(15) -0.028(19) -0.001(13)
C20_9 0.071(9) 0.084(13) 0.119(16) -0.013(11) -0.003(11) -0.001(9)
C21_9 0.24(3) 0.107(17) 0.068(12) -0.026(12) 0.010(14) 0.017(16)
C22_9 0.22(2) 0.119(19) 0.092(15) -0.043(13) -0.026(16) 0.039(15)
C23_9 0.24(3) 0.16(2) 0.092(13) -0.051(14) -0.016(16) 0.08(2)
C24_9 0.22(2) 0.14(3) 0.158(19) -0.040(19) -0.05(2) 0.021(19)
C25_9 0.083(11) 0.055(9) 0.057(10) -0.001(7) 0.013(8) -0.005(8)
C26_9 0.111(17) 0.083(14) 0.110(18) -0.003(12) 0.018(14) 0.039(12)
C27_9 0.062(11) 0.112(19) 0.23(4) -0.05(2) 0.027(17) 0.027(11)
C28_9 0.111(16) 0.091(15) 0.105(17) -0.013(13) 0.002(13) 0.050(13)
C29_9 0.129(17) 0.056(10) 0.103(15) -0.010(10) 0.019(13) 0.006(10)
C30_9 0.085(11) 0.063(11) 0.092(13) -0.009(9) 0.025(10) 0.000(8)
C31_9 0.20(3) 0.14(2) 0.091(18) 0.027(16) 0.021(19) -0.03(2)
C32_9 0.18(3) 0.15(3) 0.088(17) 0.047(17) 0.031(18) 0.09(2)
C33_9 0.15(2) 0.11(2) 0.15(3) -0.028(18) -0.08(2) 0.069(19)
C34_9 0.123(18) 0.048(11) 0.23(3) 0.006(15) 0.04(2) 0.022(11)
O0_10 0.075(8) 0.042(7) 0.130(13) 0.002(7) 0.047(8) 0.004(6)
C0_10 0.040(8) 0.055(10) 0.140(18) 0.022(11) 0.028(9) -0.001(7)
C1_10 0.046(8) 0.045(9) 0.138(18) -0.008(11) 0.032(10) -0.002(7)
C2_10 0.044(9) 0.044(10) 0.15(2) 0.003(11) 0.023(11) 0.003(7)
C3_10 0.067(12) 0.042(10) 0.17(2) 0.006(12) 0.023(13) 0.017(8)
C4_10 0.050(8) 0.056(9) 0.077(11) 0.004(8) 0.019(7) 0.007(7)
C5_10 0.079(12) 0.062(11) 0.121(16) 0.007(11) 0.055(12) 0.036(9)
C6_10 0.063(10) 0.050(10) 0.121(17) 0.018(10) 0.024(10) 0.021(8)
Au0_10 0.0563(4) 0.0521(4) 0.0897(6) 0.0013(4) 0.0182(4) 0.0133(3)
Cl0_10 0.104(5) 0.105(5) 0.103(5) 0.007(4) 0.012(4) 0.024(4)
P0_10 0.046(2) 0.059(3) 0.095(4) 0.006(3) 0.011(3) 0.008(2)
C7_10 0.051(9) 0.043(9) 0.17(2) 0.008(12) 0.013(12) 0.021(7)
C8_10 0.044(8) 0.074(12) 0.18(2) 0.033(13) 0.019(10) 0.027(8)
C9_10 0.075(14) 0.092(17) 0.24(3) 0.067(19) 0.043(17) 0.002(12)
C10_10 0.083(13) 0.059(11) 0.20(3) -0.010(14) 0.022(15) -0.013(10)
C11_10 0.062(10) 0.054(11) 0.17(2) 0.002(12) 0.015(12) 0.012(8)
C12_10 0.066(11) 0.064(12) 0.116(16) 0.014(11) 0.024(11) 0.026(9)
N0_10 0.060(8) 0.046(8) 0.118(15) 0.006(9) 0.019(9) 0.005(6)
C13_10 0.106(18) 0.098(19) 0.16(3) -0.039(18) 0.055(18) 0.013(14)
C14_10 0.068(12) 0.099(17) 0.16(2) -0.009(15) -0.018(13) -0.021(11)
C15_10 0.050(10) 0.103(14) 0.088(14) -0.004(12) 0.011(10) -0.003(9)
C16_10 0.058(10) 0.120(16) 0.089(14) 0.004(12) 0.014(9) -0.030(10)
C17_10 0.063(12) 0.24(3) 0.114(19) 0.033(19) 0.023(13) -0.035(16)
C18_10 0.084(16) 0.23(3) 0.11(2) -0.02(2) 0.032(15) 0.019(19)
C19_10 0.076(14) 0.21(3) 0.110(19) -0.042(18) 0.021(14) 0.001(15)
C20_10 0.106(17) 0.13(2) 0.091(17) 0.007(15) -0.007(14) 0.009(15)
C21_10 0.047(9) 0.153(19) 0.095(14) 0.035(14) -0.016(9) -0.017(10)
C22_10 0.103(17) 0.25(3) 0.110(19) 0.04(2) -0.002(15) 0.00(2)
C23_10 0.095(18) 0.31(3) 0.101(19) 0.07(2) 0.028(15) -0.03(2)
C24_10 0.096(17) 0.26(3) 0.100(19) 0.02(2) 0.037(14) -0.04(2)
C25_10 0.036(8) 0.059(10) 0.151(18) -0.012(11) 0.012(9) 0.002(7)
C26_10 0.046(8) 0.073(12) 0.24(3) -0.026(15) 0.023(12) -0.011(8)
C27_10 0.060(10) 0.077(13) 0.24(3) -0.012(16) -0.002(15) -0.018(9)
C28_10 0.077(13) 0.117(18) 0.22(3) 0.010(19) 0.027(15) -0.034(13)
C29_10 0.086(13) 0.133(17) 0.149(19) -0.005(16) 0.038(13) -0.071(13)
C30_10 0.091(14) 0.131(19) 0.17(2) -0.046(17) 0.036(15) -0.068(13)
C31_10 0.052(10) 0.16(2) 0.18(2) 0.036(19) 0.001(13) -0.025(12)
C32_10 0.053(10) 0.142(19) 0.16(2) 0.025(18) -0.020(12) -0.036(12)
C33_10 0.071(13) 0.17(2) 0.19(3) -0.05(2) 0.031(15) -0.057(15)
C34_10 0.027(7) 0.115(17) 0.24(3) -0.032(18) 0.005(12) -0.006(9)
O0_11 0.036(6) 0.043(6) 0.168(15) -0.009(8) 0.037(7) -0.007(5)
C0_11 0.047(10) 0.096(15) 0.17(2) -0.029(15) 0.039(12) -0.047(10)
C1_11 0.017(6) 0.059(10) 0.122(16) -0.017(10) 0.013(8) -0.003(6)
C2_11 0.051(9) 0.088(14) 0.109(16) 0.009(11) 0.030(10) -0.038(9)
C3_11 0.048(9) 0.056(10) 0.15(2) -0.003(11) 0.007(11) 0.017(8)
C4_11 0.053(9) 0.042(9) 0.120(17) -0.005(9) 0.037(10) -0.006(7)
C5_11 0.031(7) 0.048(10) 0.23(3) 0.006(13) 0.051(11) -0.005(6)
C6_11 0.033(8) 0.103(16) 0.17(2) -0.002(15) 0.049(11) -0.002(9)
Au0_11 0.0415(4) 0.0538(4) 0.1110(7) 0.0095(5) 0.0168(4) -0.0046(3)
Cl0_11 0.070(4) 0.141(6) 0.137(6) 0.028(5) 0.006(4) -0.009(4)
P0_11 0.035(2) 0.048(3) 0.115(5) 0.005(3) 0.021(2) 0.0013(17)
C7_11 0.051(9) 0.055(10) 0.094(13) -0.018(9) 0.008(9) 0.008(7)
C8_11 0.054(9) 0.040(8) 0.140(17) -0.006(10) 0.032(10) -0.006(7)
C9_11 0.080(14) 0.064(12) 0.16(2) -0.027(15) 0.039(16) -0.025(10)
C10_11 0.057(11) 0.104(17) 0.24(3) -0.04(2) 0.046(18) -0.023(11)
C11_11 0.081(14) 0.111(19) 0.17(2) 0.008(18) 0.050(16) 0.005(13)
C12_11 0.063(12) 0.050(11) 0.22(3) -0.001(16) 0.058(16) 0.000(9)
N0_11 0.075(11) 0.132(17) 0.085(12) 0.011(11) 0.035(9) -0.011(10)
C13_11 0.096(15) 0.087(15) 0.21(3) 0.068(18) 0.080(18) 0.011(12)
C14_11 0.13(2) 0.103(19) 0.14(2) -0.044(17) 0.011(17) -0.026(16)
C15_11 0.053(10) 0.063(12) 0.114(17) -0.001(11) 0.011(10) 0.014(8)
C16_11 0.103(15) 0.059(11) 0.080(14) 0.006(10) 0.008(11) 0.000(10)
C17_11 0.091(14) 0.033(8) 0.117(17) 0.005(9) -0.016(12) -0.015(8)
C18_11 0.066(11) 0.057(12) 0.22(3) 0.030(16) 0.026(14) -0.028(10)
C19_11 0.13(2) 0.13(2) 0.21(4) 0.10(2) -0.03(2) -0.049(18)
C20_11 0.039(7) 0.054(9) 0.103(13) 0.002(9) 0.030(8) 0.004(6)
C21_11 0.050(9) 0.094(15) 0.110(16) 0.007(12) 0.020(10) 0.005(9)
C22_11 0.073(13) 0.086(17) 0.18(3) 0.027(17) 0.028(14) 0.036(11)
C23_11 0.13(2) 0.045(11) 0.22(3) -0.008(16) 0.06(2) 0.003(12)
C24_11 0.18(3) 0.093(19) 0.17(3) 0.049(18) 0.06(2) 0.010(18)
C25_11 0.047(9) 0.037(9) 0.125(18) -0.004(10) -0.003(10) -0.005(7)
C26_11 0.058(10) 0.067(12) 0.17(2) -0.020(13) 0.018(12) 0.003(8)
C27_11 0.066(13) 0.12(2) 0.23(4) -0.10(2) 0.025(18) -0.031(14)
C28_11 0.091(15) 0.044(10) 0.20(3) -0.013(14) 0.019(16) 0.012(10)
C29_11 0.109(17) 0.045(11) 0.14(2) 0.010(12) 0.020(16) 0.021(11)
C30_11 0.122(18) 0.040(10) 0.15(2) -0.023(12) 0.033(16) -0.005(10)
C31_11 0.102(17) 0.052(12) 0.16(3) -0.005(14) -0.016(17) 0.012(11)
C32_11 0.078(12) 0.057(11) 0.19(3) -0.025(14) 0.042(14) -0.009(9)
C33_11 0.20(3) 0.095(19) 0.24(4) -0.08(2) 0.14(3) -0.06(2)
C34_11 0.064(13) 0.077(16) 0.20(3) -0.048(17) 0.007(16) -0.020(11)
O0_12 0.043(6) 0.044(7) 0.137(13) -0.023(7) 0.026(7) -0.004(5)
C0_12 0.097(14) 0.044(9) 0.118(18) -0.011(10) 0.029(13) -0.034(9)
C1_12 0.050(9) 0.045(9) 0.101(15) -0.005(9) 0.011(9) -0.010(7)
C2_12 0.070(12) 0.028(8) 0.15(2) -0.026(10) 0.021(12) 0.003(7)
C3_12 0.046(8) 0.041(8) 0.098(13) 0.022(8) 0.019(8) -0.001(6)
C4_12 0.047(8) 0.053(9) 0.069(11) 0.012(8) -0.005(8) -0.011(7)
C5_12 0.071(11) 0.043(9) 0.088(13) 0.004(8) 0.003(9) -0.001(7)
C6_12 0.062(10) 0.030(8) 0.115(17) -0.011(9) 0.018(10) -0.015(7)
Au0_12 0.0518(4) 0.0442(4) 0.0787(6) -0.0017(4) 0.0045(4) -0.0021(3)
Cl0_12 0.096(4) 0.076(4) 0.105(5) -0.008(3) -0.028(4) -0.009(3)
P0_12 0.054(2) 0.042(2) 0.076(3) -0.005(2) 0.020(2) -0.0009(18)
C7_12 0.036(7) 0.028(7) 0.099(14) -0.007(8) 0.018(8) -0.005(5)
C8_12 0.071(10) 0.027(7) 0.161(19) 0.012(9) 0.051(11) -0.004(7)
C9_12 0.14(2) 0.052(12) 0.23(4) -0.055(18) 0.10(2) -0.054(14)
C10_12 0.16(3) 0.086(18) 0.12(2) 0.046(16) 0.052(19) 0.013(17)
C11_12 0.087(14) 0.059(12) 0.15(2) 0.009(14) 0.019(14) -0.011(11)
C12_12 0.071(11) 0.038(9) 0.100(16) -0.014(10) 0.019(11) -0.001(8)
N0_12 0.061(8) 0.048(8) 0.085(11) 0.012(7) 0.031(8) 0.010(6)
C13_12 0.057(10) 0.106(16) 0.118(17) 0.036(14) 0.011(10) 0.008(10)
C14_12 0.14(2) 0.067(13) 0.12(2) 0.047(13) 0.004(16) 0.023(12)
C15_12 0.052(9) 0.044(9) 0.082(13) 0.014(8) 0.011(9) 0.010(7)
C16_12 0.049(9) 0.074(12) 0.086(14) 0.013(10) 0.021(8) 0.013(8)
C17_12 0.096(16) 0.108(18) 0.101(18) -0.031(15) 0.046(14) 0.000(14)
C18_12 0.061(10) 0.059(10) 0.119(17) -0.004(10) 0.021(10) 0.012(8)
C19_12 0.068(12) 0.082(15) 0.15(3) 0.027(16) 0.018(15) 0.009(11)
C20_12 0.058(9) 0.043(9) 0.121(17) 0.022(10) -0.001(10) -0.005(7)
C21_12 0.053(9) 0.063(11) 0.084(13) -0.006(9) 0.004(9) -0.013(8)
C22_12 0.059(10) 0.058(10) 0.093(13) -0.007(9) 0.010(9) -0.006(7)
C23_12 0.050(10) 0.090(14) 0.125(19) -0.008(12) 0.015(10) -0.016(9)
C24_12 0.057(10) 0.18(3) 0.117(19) 0.015(17) -0.013(12) 0.052(14)
C25_12 0.065(9) 0.066(10) 0.085(12) -0.015(9) 0.032(9) -0.023(8)
C26_12 0.122(15) 0.080(12) 0.078(12) 0.015(10) 0.037(11) -0.026(11)
C27_12 0.15(2) 0.122(18) 0.099(16) 0.010(14) 0.063(15) -0.029(16)
C28_12 0.111(17) 0.17(2) 0.14(2) -0.026(18) 0.060(16) -0.053(17)
C29_12 0.126(18) 0.17(2) 0.123(19) 0.011(17) 0.053(15) 0.067(17)
C30_12 0.099(15) 0.14(2) 0.107(17) 0.017(15) 0.051(13) 0.020(14)
C31_12 0.096(13) 0.16(2) 0.062(12) -0.027(13) 0.029(10) -0.033(13)
C32_12 0.138(18) 0.20(2) 0.092(16) -0.047(18) 0.051(14) -0.056(19)
C33_12 0.16(2) 0.18(2) 0.065(14) -0.017(16) 0.018(14) 0.02(2)
C34_12 0.20(3) 0.093(16) 0.17(2) -0.018(16) 0.11(2) 0.015(16)
O0_13 0.101(11) 0.070(9) 0.151(17) -0.009(10) 0.003(11) 0.033(8)
C0_13 0.20(3) 0.076(13) 0.14(2) -0.018(14) 0.018(19) 0.080(16)
C1_13 0.15(2) 0.074(13) 0.16(2) 0.016(14) 0.026(18) 0.046(14)
C2_13 0.18(3) 0.15(2) 0.22(3) -0.02(2) 0.01(2) 0.09(2)
C3_13 0.19(3) 0.12(2) 0.22(3) 0.00(2) 0.08(2) 0.08(2)
C4_13 0.14(2) 0.085(15) 0.22(3) 0.027(16) 0.09(2) 0.041(15)
C5_13 0.121(18) 0.112(18) 0.23(3) 0.058(19) 0.070(19) 0.040(15)
C6_13 0.15(2) 0.12(2) 0.25(3) 0.05(2) 0.02(2) -0.025(19)
Au0_13 0.0779(9) 0.0781(10) 0.0653(9) 0.0053(8) 0.0067(7) 0.0003(7)
Cl0_13 0.116(7) 0.094(7) 0.082(6) -0.011(5) -0.009(5) 0.013(5)
P0_13 0.042(3) 0.126(8) 0.227(14) 0.112(9) 0.009(5) -0.004(4)
C7_13 0.106(19) 0.10(2) 0.033(13) 0.027(13) -0.009(12) -0.029(16)
C8_13 0.13(2) 0.10(2) 0.067(17) 0.030(16) -0.018(15) -0.020(17)
C9_13 0.12(2) 0.13(3) 0.074(19) 0.048(19) -0.028(16) -0.01(2)
C10_13 0.095(19) 0.10(2) 0.10(2) 0.023(18) 0.011(17) -0.008(16)
C11_13 0.10(2) 0.13(3) 0.08(2) 0.026(19) 0.006(17) -0.040(19)
C12_13 0.077(16) 0.10(2) 0.073(19) -0.003(17) 0.028(15) -0.015(16)
N0_13 0.11(2) 0.046(12) 0.047(12) 0.010(10) 0.001(12) 0.012(12)
C13_13 0.071(17) 0.067(17) 0.11(3) 0.000(17) 0.007(17) 0.007(13)
C14_13 0.11(3) 0.13(3) 0.09(3) 0.05(2) -0.02(2) -0.04(2)
C15_13 0.134(14) 0.164(17) 0.121(14) 0.003(13) 0.070(12) 0.043(13)
C16_13 0.143(15) 0.172(17) 0.129(15) 0.016(14) 0.065(13) 0.034(14)
C17_13 0.140(14) 0.174(17) 0.134(14) 0.018(13) 0.063(12) 0.033(13)
C18_13 0.128(15) 0.174(17) 0.139(15) 0.008(14) 0.060(12) 0.038(13)
C19_13 0.131(14) 0.168(16) 0.129(14) -0.002(13) 0.072(12) 0.046(13)
C20_13 0.121(14) 0.156(17) 0.103(14) -0.018(13) 0.073(12) 0.063(13)
C21_13 0.145(15) 0.176(17) 0.124(15) -0.001(14) 0.070(12) 0.038(14)
C22_13 0.147(14) 0.175(17) 0.126(14) -0.001(13) 0.071(12) 0.039(13)
C23_13 0.148(15) 0.179(17) 0.128(15) 0.013(14) 0.065(13) 0.035(14)
C24_13 0.146(15) 0.168(17) 0.129(15) -0.005(13) 0.069(13) 0.040(13)
C25_13 0.094(15) 0.092(16) 0.066(15) 0.020(12) 0.015(11) -0.033(11)
C26_13 0.077(13) 0.097(17) 0.095(19) 0.026(14) 0.020(12) -0.022(10)
C27_13 0.116(18) 0.094(18) 0.14(2) 0.035(16) 0.026(15) -0.026(13)
C28_13 0.112(19) 0.12(2) 0.14(2) 0.047(18) 0.041(15) -0.034(15)
C29_13 0.079(16) 0.16(2) 0.15(2) 0.046(18) 0.020(15) -0.026(13)
C30_13 0.091(16) 0.116(19) 0.11(2) 0.021(16) 0.025(15) -0.012(13)
C31_13 0.16(3) 0.16(3) 0.11(2) -0.013(18) -0.014(16) -0.06(2)
C32_13 0.15(2) 0.16(3) 0.16(3) 0.00(2) -0.031(18) -0.063(17)
C33_13 0.14(3) 0.14(3) 0.18(3) -0.01(2) 0.01(2) -0.045(18)
C34_13 0.12(2) 0.16(3) 0.20(3) 0.04(2) -0.023(17) -0.036(18)
Sb1_14 0.0767(10) 0.1324(17) 0.1406(18) 0.0005(14) 0.0060(11) 0.0044(10)
F1_14 0.0767(10) 0.1324(17) 0.1406(18) 0.0005(14) 0.0060(11) 0.0044(10)
F2_14 0.0767(10) 0.1324(17) 0.1406(18) 0.0005(14) 0.0060(11) 0.0044(10)
F3_14 0.0767(10) 0.1324(17) 0.1406(18) 0.0005(14) 0.0060(11) 0.0044(10)
F4_14 0.0767(10) 0.1324(17) 0.1406(18) 0.0005(14) 0.0060(11) 0.0044(10)
F5_14 0.0767(10) 0.1324(17) 0.1406(18) 0.0005(14) 0.0060(11) 0.0044(10)
F6_14 0.0767(10) 0.1324(17) 0.1406(18) 0.0005(14) 0.0060(11) 0.0044(10)
Sb1_15 0.0625(9) 0.1257(16) 0.1103(15) -0.0075(12) 0.0019(9) -0.0027(9)
F1_15 0.117(13) 0.34(3) 0.31(3) -0.14(3) 0.001(16) -0.071(17)
F2_15 0.094(12) 0.23(2) 0.76(8) -0.24(4) -0.06(2) 0.024(13)
F3_15 0.169(17) 0.36(4) 0.21(2) 0.08(2) -0.022(16) -0.07(2)
F4_15 0.31(3) 0.26(3) 0.38(4) -0.15(3) -0.20(3) 0.14(3)
F5_15 0.67(7) 0.25(3) 0.137(18) -0.012(19) 0.10(3) 0.15(4)
F6_15 0.24(2) 0.19(2) 0.45(5) 0.00(2) -0.04(3) -0.159(19)
Sb1_16 0.0931(15) 0.1257(19) 0.1011(17) 0.0013(14) 0.0035(12) 0.0071(13)
F1_16 0.0931(15) 0.1257(19) 0.1011(17) 0.0013(14) 0.0035(12) 0.0071(13)
F2_16 0.0931(15) 0.1257(19) 0.1011(17) 0.0013(14) 0.0035(12) 0.0071(13)
F3_16 0.0931(15) 0.1257(19) 0.1011(17) 0.0013(14) 0.0035(12) 0.0071(13)
F4_16 0.0931(15) 0.1257(19) 0.1011(17) 0.0013(14) 0.0035(12) 0.0071(13)
F5_16 0.0931(15) 0.1257(19) 0.1011(17) 0.0013(14) 0.0035(12) 0.0071(13)
F6_16 0.0931(15) 0.1257(19) 0.1011(17) 0.0013(14) 0.0035(12) 0.0071(13)
Sb1_17 0.0884(14) 0.0824(14) 0.0683(12) -0.0018(11) 0.0086(10) -0.0007(11)
F1_17 0.118(17) 0.16(2) 0.16(2) 0.025(17) -0.022(15) -0.065(15)
F2_17 0.42(4) 0.074(11) 0.077(13) 0.006(10) 0.075(19) -0.059(18)
F3_17 0.133(14) 0.077(10) 0.069(9) 0.016(8) -0.010(9) 0.007(9)
F4_17 0.151(17) 0.087(12) 0.071(10) 0.018(9) 0.019(10) 0.030(11)
F5_17 0.134(16) 0.119(14) 0.16(2) -0.040(14) 0.047(14) 0.064(12)
F6_17 0.071(8) 0.132(14) 0.114(12) 0.015(10) -0.001(8) -0.056(9)
Sb1_18 0.328(4) 0.138(2) 0.168(3) 0.0341(19) 0.078(3) 0.138(3)
F1_18 0.43(4) 0.076(10) 0.61(5) -0.013(18) 0.23(4) 0.037(16)
F2_18 0.55(5) 0.41(4) 0.28(3) 0.12(3) 0.23(3) 0.26(4)
F3_18 0.25(2) 0.38(4) 0.46(5) 0.11(4) 0.06(3) 0.19(2)
F4_18 0.28(3) 0.43(4) 0.27(3) 0.09(2) 0.17(2) 0.00(3)
F5_18 0.29(3) 0.28(3) 0.42(4) 0.13(3) 0.18(3) 0.17(2)
F6_18 0.65(6) 0.16(2) 0.60(7) 0.08(3) -0.24(6) -0.09(3)
Sb1_19 0.1425(19) 0.0839(15) 0.0984(17) -0.0051(13) 0.0030(14) 0.0399(13)
F1_19 0.24(3) 0.19(3) 0.23(3) 0.01(2) -0.12(3) 0.01(2)
F2_19 0.31(4) 0.31(4) 0.091(15) -0.073(19) -0.026(19) 0.16(3)
F3_19 0.161(19) 0.122(16) 0.25(3) 0.028(17) 0.108(19) 0.063(14)
F4_19 0.45(5) 0.117(16) 0.097(14) -0.027(12) -0.05(2) 0.08(2)
F5_19 0.35(4) 0.23(3) 0.20(3) 0.06(2) 0.00(3) 0.18(3)
F6_19 0.23(3) 0.35(5) 0.35(4) -0.26(4) 0.05(3) -0.11(3)
Sb1_20 0.0863(14) 0.130(2) 0.1108(18) 0.0072(15) 0.0091(12) 0.0071(13)
F1_20 0.0863(14) 0.130(2) 0.1108(18) 0.0072(15) 0.0091(12) 0.0071(13)
F2_20 0.0863(14) 0.130(2) 0.1108(18) 0.0072(15) 0.0091(12) 0.0071(13)
F3_20 0.0863(14) 0.130(2) 0.1108(18) 0.0072(15) 0.0091(12) 0.0071(13)
F4_20 0.0863(14) 0.130(2) 0.1108(18) 0.0072(15) 0.0091(12) 0.0071(13)
F5_20 0.0863(14) 0.130(2) 0.1108(18) 0.0072(15) 0.0091(12) 0.0071(13)
F6_20 0.0863(14) 0.130(2) 0.1108(18) 0.0072(15) 0.0091(12) 0.0071(13)
Sb1_21 0.297(9) 0.227(8) 0.105(4) 0.004(5) 0.025(5) 0.080(7)
F1_21 0.35(4) 0.18(3) 0.19(3) 0.07(3) 0.09(3) -0.01(3)
F2_21 0.40(5) 0.26(4) 0.17(3) 0.05(3) -0.06(3) -0.02(4)
F3_21 0.35(4) 0.15(2) 0.15(3) 0.00(2) 0.03(3) 0.02(3)
F4_21 0.114(14) 0.120(16) 0.108(15) 0.051(12) 0.031(12) 0.045(12)
F5_21 0.27(4) 0.36(4) 0.13(3) 0.04(3) -0.03(2) 0.15(4)
F6_21 0.28(4) 0.27(4) 0.12(2) -0.04(2) -0.01(2) -0.07(3)
Sb1_22 0.316(8) 0.261(7) 0.130(4) -0.004(4) 0.020(4) 0.089(6)
F1_22 0.31(4) 0.30(4) 0.20(3) -0.01(3) 0.10(3) 0.14(3)
F2_22 0.33(6) 0.60(9) 0.27(5) -0.08(6) -0.03(5) -0.01(6)
F3_22 0.64(9) 0.27(5) 0.43(7) 0.17(5) -0.05(7) 0.04(6)
F4_22 0.37(6) 0.47(7) 0.39(6) -0.05(6) -0.25(5) 0.05(5)
F5_22 0.29(4) 0.25(4) 0.42(6) -0.13(4) 0.17(4) 0.00(3)
F6_22 0.40(6) 0.40(7) 0.41(7) 0.10(6) 0.09(6) 0.18(5)
Sb1_23 0.137(4) 0.310(10) 0.075(3) 0.054(4) 0.006(3) -0.006(5)
F1_23 0.19(4) 0.21(4) 0.14(3) 0.01(3) 0.05(3) 0.02(3)
F2_23 0.14(3) 0.34(6) 0.22(4) 0.16(4) -0.02(3) 0.01(4)
F3_23 0.37(8) 0.42(8) 0.19(6) 0.08(6) 0.01(6) -0.04(7)
F4_23 0.36(7) 0.36(7) 0.10(3) 0.00(4) 0.02(4) 0.08(6)
F5_23 0.26(5) 0.23(5) 0.10(3) 0.01(3) 0.08(3) 0.05(4)
F6_23 0.20(4) 0.24(5) 0.29(6) -0.02(5) 0.10(5) 0.02(4)
Sb1_24 0.165(13) 0.36(3) 0.67(6) 0.13(3) 0.01(3) -0.011(15)
F1_24 0.24(8) 0.30(9) 0.74(8) 0.10(7) 0.06(6) 0.08(6)
F2_24 0.19(5) 0.43(7) 0.58(10) 0.12(8) 0.19(6) 0.03(6)
F3_24 0.27(7) 0.43(7) 0.62(10) 0.12(8) -0.03(8) 0.01(6)
F4_24 0.28(6) 0.46(7) 0.68(11) 0.07(9) 0.04(7) -0.02(7)
F5_24 0.11(4) 0.43(7) 0.47(9) 0.19(6) -0.07(5) -0.03(5)
F6_24 0.09(3) 0.19(6) 0.73(8) 0.16(6) 0.05(5) 0.03(4)
Sb1_25 0.327(13) 0.272(14) 0.49(2) -0.03(2) 0.309(15) -0.01(2)
F1_25 0.327(13) 0.272(14) 0.49(2) -0.03(2) 0.309(15) -0.01(2)
F2_25 0.327(13) 0.272(14) 0.49(2) -0.03(2) 0.309(15) -0.01(2)
F3_25 0.327(13) 0.272(14) 0.49(2) -0.03(2) 0.309(15) -0.01(2)
F4_25 0.327(13) 0.272(14) 0.49(2) -0.03(2) 0.309(15) -0.01(2)
F5_25 0.327(13) 0.272(14) 0.49(2) -0.03(2) 0.309(15) -0.01(2)
F6_25 0.327(13) 0.272(14) 0.49(2) -0.03(2) 0.309(15) -0.01(2)
Sb1_26 0.110(4) 0.141(6) 0.206(9) 0.057(6) 0.010(5) 0.005(4)
F1_26 0.14(4) 0.17(5) 0.12(3) 0.08(3) 0.01(3) 0.04(3)
F2_26 0.22(6) 0.11(4) 0.29(8) 0.01(5) 0.10(6) 0.00(4)
F3_26 0.30(7) 0.03(2) 0.32(7) -0.01(3) 0.12(6) 0.04(3)
F4_26 0.033(13) 0.18(4) 0.12(3) 0.06(3) -0.012(16) -0.050(18)
F5_26 0.14(5) 0.27(7) 0.28(7) 0.15(6) 0.02(5) -0.04(5)
F6_26 0.23(5) 0.15(4) 0.31(5) 0.08(4) 0.04(5) -0.03(4)
Sb1_27 0.138(13) 0.43(3) 0.095(10) -0.012(15) 0.016(9) -0.089(18)
F1_27 0.138(13) 0.43(3) 0.095(10) -0.012(15) 0.016(9) -0.089(18)
F2_27 0.138(13) 0.43(3) 0.095(10) -0.012(15) 0.016(9) -0.089(18)
F3_27 0.138(13) 0.43(3) 0.095(10) -0.012(15) 0.016(9) -0.089(18)
F4_27 0.138(13) 0.43(3) 0.095(10) -0.012(15) 0.016(9) -0.089(18)
F5_27 0.138(13) 0.43(3) 0.095(10) -0.012(15) 0.016(9) -0.089(18)
F6_27 0.138(13) 0.43(3) 0.095(10) -0.012(15) 0.016(9) -0.089(18)
Sb1_28 0.1172(16) 0.1098(16) 0.161(2) 0.0167(16) 0.0343(15) 0.0099(13)
F1_28 0.128(13) 0.146(16) 0.21(2) 0.058(15) 0.021(13) 0.039(12)
F2_28 0.174(17) 0.161(17) 0.28(3) 0.053(17) 0.127(18) 0.051(14)
F3_28 0.099(14) 0.36(4) 0.22(3) -0.04(3) -0.015(15) -0.011(17)
F4_28 0.168(19) 0.27(3) 0.20(2) 0.06(2) 0.068(17) 0.007(18)
F5_28 0.57(5) 0.20(2) 0.108(13) -0.058(14) -0.07(2) 0.21(3)
F6_28 0.126(11) 0.23(2) 0.119(13) -0.003(13) 0.024(10) -0.038(12)
Sb1_29 0.114(5) 0.134(7) 0.089(6) 0.015(5) 0.029(4) 0.036(5)
F1_29 0.114(5) 0.134(7) 0.089(6) 0.015(5) 0.029(4) 0.036(5)
F2_29 0.114(5) 0.134(7) 0.089(6) 0.015(5) 0.029(4) 0.036(5)
F3_29 0.114(5) 0.134(7) 0.089(6) 0.015(5) 0.029(4) 0.036(5)
F4_29 0.114(5) 0.134(7) 0.089(6) 0.015(5) 0.029(4) 0.036(5)
F5_29 0.114(5) 0.134(7) 0.089(6) 0.015(5) 0.029(4) 0.036(5)
F6_29 0.114(5) 0.134(7) 0.089(6) 0.015(5) 0.029(4) 0.036(5)
Sb1_30 0.259(15) 0.105(5) 0.251(16) -0.017(7) 0.100(13) -0.036(7)
F1_30 0.259(15) 0.105(5) 0.251(16) -0.017(7) 0.100(13) -0.036(7)
F2_30 0.259(15) 0.105(5) 0.251(16) -0.017(7) 0.100(13) -0.036(7)
F3_30 0.259(15) 0.105(5) 0.251(16) -0.017(7) 0.100(13) -0.036(7)
F4_30 0.259(15) 0.105(5) 0.251(16) -0.017(7) 0.100(13) -0.036(7)
F5_30 0.259(15) 0.105(5) 0.251(16) -0.017(7) 0.100(13) -0.036(7)
F6_30 0.259(15) 0.105(5) 0.251(16) -0.017(7) 0.100(13) -0.036(7)

loop_
_atom_type_symbol
_atom_type_description
_atom_type_scat_dispersion_real
_atom_type_scat_dispersion_imag
_atom_type_scat_source
C C 0.0008 0.0007 'International Tables Vol C Tables 4.2.6.8 and 6.1.1.4'
H H 0.0000 0.0000 'International Tables Vol C Tables 4.2.6.8 and 6.1.1.4'
Au Au -2.0133 8.8022 'International Tables Vol C Tables 4.2.6.8 and 6.1.1.4'
B B 0.0001 0.0003 'International Tables Vol C Tables 4.2.6.8 and 6.1.1.4'
Cl Cl 0.1484 0.1585 'International Tables Vol C Tables 4.2.6.8 and 6.1.1.4'
F F 0.0071 0.0046 'International Tables Vol C Tables 4.2.6.8 and 6.1.1.4'
N N 0.0020 0.0014 'International Tables Vol C Tables 4.2.6.8 and 6.1.1.4'
O O 0.0042 0.0027 'International Tables Vol C Tables 4.2.6.8 and 6.1.1.4'
P P 0.0533 0.0459 'International Tables Vol C Tables 4.2.6.8 and 6.1.1.4'
Sb Sb -0.5866 1.5461 'International Tables Vol C Tables 4.2.6.8 and 6.1.1.4'

loop_
_geom_angle_atom_site_label_1
_geom_angle_atom_site_label_2
_geom_angle_atom_site_label_3
_geom_angle
_geom_angle_site_symmetry_1
B050_1 B000_1 B100_1 64.4(13) .
B050_1 B000_1 B150_1 114.3(18) .
B050_1 B000_1 B200_1 107.0(19) .
B050_1 B000_1 B250_1 57.7(13) .
B100_1 B000_1 B150_1 61.4(10) .
B100_1 B000_1 B200_1 108.5(15) .
B100_1 B000_1 B250_1 109.8(19) .
B200_1 B000_1 B150_1 61.3(10) .
B250_1 B000_1 B150_1 111.7(16) .
B250_1 B000_1 B200_1 59.9(12) .
O0_2 B000_1 B050_1 123.8(16) .
O0_2 B000_1 B100_1 130.6(18) .
O0_2 B000_1 B150_1 118.9(19) .
O0_2 B000_1 B200_1 112.9(18) .
O0_2 B000_1 B250_1 113.6(15) .
B000_1 B050_1 B100_1 59.0(11) .
B000_1 B050_1 B350_1 106.6(14) .
B250_1 B050_1 B000_1 62.6(14) .
B250_1 B050_1 B100_1 109.4(13) .
B250_1 B050_1 B350_1 110.6(15) .
B300_1 B050_1 B000_1 108.7(16) .
B300_1 B050_1 B100_1 105.6(14) .
B300_1 B050_1 B250_1 60.9(15) .
B300_1 B050_1 B350_1 60.7(13) .
B350_1 B050_1 B100_1 57.4(12) .
O0_3 B050_1 B000_1 121(2) .
O0_3 B050_1 B100_1 120.4(16) .
O0_3 B050_1 B250_1 122.1(15) .
O0_3 B050_1 B300_1 124.0(18) .
O0_3 B050_1 B350_1 120.0(17) .
B000_1 B100_1 B050_1 56.5(12) .
B000_1 B100_1 B150_1 61.0(10) .
B150_1 B100_1 B050_1 107.6(12) .
B350_1 B100_1 B000_1 106.7(15) .
B350_1 B100_1 B050_1 60.0(12) .
B350_1 B100_1 B150_1 112.4(14) .
B400_1 B100_1 B000_1 110.1(13) .
B400_1 B100_1 B050_1 107.9(16) .
B400_1 B100_1 B150_1 64.0(12) .
B400_1 B100_1 B350_1 60.6(13) .
O0_4 B100_1 B000_1 117.7(18) .
O0_4 B100_1 B050_1 118.3(13) .
O0_4 B100_1 B150_1 120.8(17) .
O0_4 B100_1 B350_1 122.0(15) .
O0_4 B100_1 B400_1 126.1(15) .
B000_1 B150_1 B100_1 57.5(11) .
B000_1 B150_1 B200_1 58.5(11) .
B000_1 B150_1 B400_1 100.6(15) .
B000_1 B150_1 B450_1 102.7(14) .
B100_1 B150_1 B200_1 103.3(13) .
B100_1 B150_1 B400_1 55.3(11) .
B100_1 B150_1 B450_1 101.8(16) .
B200_1 B150_1 B400_1 103.0(17) .
B200_1 B150_1 B450_1 57.9(12) .
B450_1 B150_1 B400_1 58.5(12) .
O0_5 B150_1 B000_1 126(2) .
O0_5 B150_1 B100_1 122.2(14) .
O0_5 B150_1 B200_1 127.8(16) .
O0_5 B150_1 B400_1 122.6(15) .
O0_5 B150_1 B450_1 125.9(14) .
B000_1 B200_1 B150_1 60.1(11) .
B000_1 B200_1 B450_1 107.1(14) .
B000_1 B200_1 B500_1 107.4(16) .
B150_1 B200_1 B500_1 110.3(16) .
B250_1 B200_1 B000_1 59.1(12) .
B250_1 B200_1 B150_1 110.0(14) .
B250_1 B200_1 B450_1 108.3(17) .
B250_1 B200_1 B500_1 61.5(13) .
B450_1 B200_1 B150_1 62.1(12) .
B450_1 B200_1 B500_1 58.7(13) .
O0_6 B200_1 B000_1 126(2) .
O0_6 B200_1 B150_1 111.9(16) .
O0_6 B200_1 B250_1 130.5(15) .
O0_6 B200_1 B450_1 113.8(14) .
O0_6 B200_1 B500_1 123.0(18) .
B000_1 B250_1 B200_1 61.0(12) .
B000_1 B250_1 B500_1 109.1(13) .
B050_1 B250_1 B000_1 59.7(13) .
B050_1 B250_1 B200_1 109.4(14) .
B050_1 B250_1 B300_1 58.9(14) .
B050_1 B250_1 B500_1 107.5(16) .
B200_1 B250_1 B500_1 61.9(13) .
B300_1 B250_1 B000_1 105.0(15) .
B300_1 B250_1 B200_1 106.5(14) .
B300_1 B250_1 B500_1 57.7(13) .
O0_7 B250_1 B000_1 123(2) .
O0_7 B250_1 B050_1 128.3(14) .
O0_7 B250_1 B200_1 114.1(16) .
O0_7 B250_1 B300_1 127.8(19) .
O0_7 B250_1 B500_1 116.7(16) .
B050_1 B300_1 B250_1 60.2(14) .
B050_1 B300_1 B350_1 63.9(13) .
B050_1 B300_1 B500_1 115.9(19) .
B050_1 B300_1 B550_1 113.7(16) .
B250_1 B300_1 B350_1 112.7(18) .
B250_1 B300_1 B500_1 66.4(14) .
B250_1 B300_1 B550_1 114.8(15) .
B350_1 B300_1 B550_1 60.2(11) .
B500_1 B300_1 B350_1 111.9(13) .
B500_1 B300_1 B550_1 61.1(11) .
O0_8 B300_1 B050_1 121.1(15) .
O0_8 B300_1 B250_1 118.6(15) .
O0_8 B300_1 B350_1 120.8(17) .
O0_8 B300_1 B500_1 114.1(17) .
O0_8 B300_1 B550_1 116.5(18) .
B100_1 B350_1 B050_1 62.7(13) .
B100_1 B350_1 B550_1 109.1(15) .
B300_1 B350_1 B050_1 55.4(12) .
B300_1 B350_1 B100_1 105.6(16) .
B300_1 B350_1 B400_1 107.2(13) .
B300_1 B350_1 B550_1 61.0(11) .
B400_1 B350_1 B050_1 108.6(17) .
B400_1 B350_1 B100_1 58.9(13) .
B400_1 B350_1 B550_1 61.4(12) .
B550_1 B350_1 B050_1 107.4(14) .
O0_9 B350_1 B050_1 123.1(14) .
O0_9 B350_1 B100_1 124.1(15) .
O0_9 B350_1 B300_1 122.3(18) .
O0_9 B350_1 B400_1 122.0(15) .
O0_9 B350_1 B550_1 118.1(19) .
B100_1 B400_1 B150_1 60.7(12) .
B100_1 B400_1 B350_1 60.5(12) .
B100_1 B400_1 B450_1 107.7(15) .
B100_1 B400_1 B550_1 109.0(14) .
B350_1 B400_1 B150_1 109.7(15) .
B350_1 B400_1 B450_1 107.1(14) .
B350_1 B400_1 B550_1 59.7(12) .
B450_1 B400_1 B150_1 60.6(12) .
B550_1 B400_1 B150_1 110.6(14) .
B550_1 B400_1 B450_1 60.3(12) .
O0_10 B400_1 B100_1 119.6(17) .
O0_10 B400_1 B150_1 119.6(18) .
O0_10 B400_1 B350_1 120.9(16) .
O0_10 B400_1 B450_1 124.0(14) .
O0_10 B400_1 B550_1 122(2) .
B200_1 B450_1 B150_1 60.0(12) .
B200_1 B450_1 B400_1 106.5(14) .
B200_1 B450_1 B550_1 108.1(13) .
B400_1 B450_1 B150_1 60.9(12) .
B500_1 B450_1 B150_1 111.8(14) .
B500_1 B450_1 B200_1 62.7(13) .
B500_1 B450_1 B400_1 106.7(13) .
B500_1 B450_1 B550_1 58.9(13) .
B550_1 B450_1 B150_1 109.7(12) .
B550_1 B450_1 B400_1 58.8(12) .
O0_11 B450_1 B150_1 112.2(17) .
O0_11 B450_1 B200_1 123.2(17) .
O0_11 B450_1 B400_1 116.7(14) .
O0_11 B450_1 B500_1 128.8(16) .
O0_11 B450_1 B550_1 125(2) .
B250_1 B500_1 B200_1 56.6(13) .
B300_1 B500_1 B200_1 100.8(16) .
B300_1 B500_1 B250_1 55.8(12) .
B300_1 B500_1 B450_1 106.2(14) .
B300_1 B500_1 B550_1 61.2(12) .
B450_1 B500_1 B200_1 58.7(13) .
B450_1 B500_1 B250_1 104.3(17) .
B550_1 B500_1 B200_1 106.9(16) .
B550_1 B500_1 B250_1 106.4(15) .
B550_1 B500_1 B450_1 61.3(12) .
O0_12 B500_1 B200_1 114.9(19) .
O0_12 B500_1 B250_1 120.3(16) .
O0_12 B500_1 B300_1 132.0(18) .
O0_12 B500_1 B450_1 119.3(14) .
O0_12 B500_1 B550_1 129(2) .
B300_1 B550_1 B400_1 103.7(17) .
B300_1 B550_1 B450_1 102.4(16) .
B350_1 B550_1 B300_1 58.9(12) .
B350_1 B550_1 B400_1 58.8(12) .
B350_1 B550_1 B450_1 106.9(18) .
B350_1 B550_1 B500_1 107.9(16) .
B400_1 B550_1 B450_1 60.9(12) .
B500_1 B550_1 B300_1 57.7(12) .
B500_1 B550_1 B400_1 109.1(18) .
B500_1 B550_1 B450_1 59.8(12) .
O0_13 B550_1 B300_1 132(2) .
O0_13 B550_1 B350_1 127.3(19) .
O0_13 B550_1 B400_1 119.7(18) .
O0_13 B550_1 B450_1 116.3(17) .
O0_13 B550_1 B500_1 119.1(19) .
C0_2 O0_2 B000_1 117(2) .
O0_2 C0_2 C1_2 102(3) .
C2_2 C1_2 C0_2 118(3) .
C2_2 C1_2 C6_2 125(3) .
C6_2 C1_2 C0_2 117(3) .
C1_2 C2_2 C3_2 116(3) .
C4_2 C3_2 C2_2 123(3) .
C3_2 C4_2 C5_2 120(2) .
C3_2 C4_2 Au0_2 125(2) .
C5_2 C4_2 Au0_2 114.0(19) .
C6_2 C5_2 C4_2 114(3) .
C1_2 C6_2 C5_2 121(2) .
C4_2 Au0_2 Cl0_2 82.6(12) .
C4_2 Au0_2 P0_2 101.8(11) .
C4_2 Au0_2 N0_2 172.9(16) .
Cl0_2 Au0_2 P0_2 175.6(4) .
N0_2 Au0_2 Cl0_2 92.3(12) .
N0_2 Au0_2 P0_2 83.3(11) .
C7_2 P0_2 Au0_2 96.1(14) .
C7_2 P0_2 C15_2 113.3(19) .
C7_2 P0_2 C25_2 108.5(19) .
C15_2 P0_2 Au0_2 111.4(11) .
C15_2 P0_2 C25_2 115.7(15) .
C25_2 P0_2 Au0_2 110.0(8) .
C8_2 C7_2 P0_2 109(3) .
C12_2 C7_2 P0_2 128(3) .
C12_2 C7_2 C8_2 123(3) .
C9_2 C8_2 C7_2 112(2) .
C10_2 C9_2 C8_2 121(3) .
C11_2 C10_2 C9_2 119(3) .
C10_2 C11_2 C12_2 122(3) .
C7_2 C12_2 C11_2 122(3) .
C7_2 C12_2 N0_2 116(3) .
C11_2 C12_2 N0_2 122(3) .
C12_2 N0_2 Au0_2 116(2) .
C12_2 N0_2 C13_2 112(3) .
C12_2 N0_2 C14_2 109(3) .
C13_2 N0_2 Au0_2 110(3) .
C13_2 N0_2 C14_2 105(3) .
C14_2 N0_2 Au0_2 104(2) .
C16_2 C15_2 P0_2 104(2) .
C16_2 C15_2 C20_2 117(2) .
C20_2 C15_2 P0_2 105.9(17) .
C21_2 C15_2 P0_2 113(2) .
C21_2 C15_2 C16_2 105(2) .
C21_2 C15_2 C20_2 112(2) .
C15_2 C16_2 C17_2 108(2) .
C16_2 C17_2 C18_2 106(2) .
C23_2 C17_2 C16_2 112(2) .
C23_2 C17_2 C18_2 107(3) .
C19_2 C18_2 C17_2 111(2) .
C18_2 C19_2 C20_2 112(2) .
C18_2 C19_2 C24_2 107(2) .
C24_2 C19_2 C20_2 113(2) .
C19_2 C20_2 C15_2 102.1(19) .
C15_2 C21_2 C22_2 113(2) .
C21_2 C22_2 C24_2 102(2) .
C23_2 C22_2 C21_2 111(2) .
C23_2 C22_2 C24_2 108(2) .
C17_2 C23_2 C22_2 113(2) .
C19_2 C24_2 C22_2 110(2) .
C26_2 C25_2 P0_2 119.5(19) .
C26_2 C25_2 C30_2 98(2) .
C26_2 C25_2 C31_2 109(2) .
C30_2 C25_2 P0_2 103.7(16) .
C30_2 C25_2 C31_2 114(2) .
C31_2 C25_2 P0_2 112.3(17) .
C25_2 C26_2 C27_2 127(2) .
C26_2 C27_2 C28_2 95(2) .
C33_2 C27_2 C26_2 104(2) .
C33_2 C27_2 C28_2 115(3) .
C29_2 C28_2 C27_2 108(2) .
C28_2 C29_2 C30_2 111(3) .
C28_2 C29_2 C34_2 116(3) .
C34_2 C29_2 C30_2 104(2) .
C25_2 C30_2 C29_2 107.5(18) .
C25_2 C31_2 C32_2 104.1(17) .
C33_2 C32_2 C31_2 117(3) .
C33_2 C32_2 C34_2 111(3) .
C34_2 C32_2 C31_2 104(2) .
C32_2 C33_2 C27_2 113(2) .
C32_2 C34_2 C29_2 110(2) .
C0_3 O0_3 B050_1 127.6(15) .
O0_3 C0_3 C1_3 114.2(18) .
C2_3 C1_3 C0_3 125.9(18) .
C2_3 C1_3 C6_3 114.0(16) .
C6_3 C1_3 C0_3 120.1(17) .
C3_3 C2_3 C1_3 123.9(17) .
C2_3 C3_3 C4_3 124.8(18) .
C3_3 C4_3 C5_3 118.9(15) .
C3_3 C4_3 Au0_3 121.3(14) .
C5_3 C4_3 Au0_3 116.8(13) .
C4_3 C5_3 C6_3 116.5(15) .
C5_3 C6_3 C1_3 121.1(15) .
C4_3 Au0_3 Cl0_3 84.4(6) .
C4_3 Au0_3 P0_3 99.5(6) .
C4_3 Au0_3 N0_3 176.6(7) .
P0_3 Au0_3 Cl0_3 175.6(2) .
N0_3 Au0_3 Cl0_3 92.5(5) .
N0_3 Au0_3 P0_3 83.6(5) .
C7_3 P0_3 Au0_3 98.4(7) .
C7_3 P0_3 C15_3 108.1(7) .
C7_3 P0_3 C25_3 106.6(7) .
C15_3 P0_3 Au0_3 111.8(5) .
C15_3 P0_3 C25_3 115.4(8) .
C25_3 P0_3 Au0_3 114.8(5) .
C8_3 C7_3 P0_3 115.9(15) .
C12_3 C7_3 P0_3 122.8(12) .
C12_3 C7_3 C8_3 121.0(15) .
C7_3 C8_3 C9_3 114.5(19) .
C10_3 C9_3 C8_3 120.4(17) .
C11_3 C10_3 C9_3 118.1(17) .
C10_3 C11_3 C12_3 125(2) .
C7_3 C12_3 N0_3 115.1(14) .
C11_3 C12_3 C7_3 120.4(18) .
C11_3 C12_3 N0_3 124(2) .
C12_3 N0_3 Au0_3 119.9(13) .
C12_3 N0_3 C13_3 106.9(16) .
C12_3 N0_3 C14_3 103.7(15) .
C13_3 N0_3 Au0_3 108.3(12) .
C13_3 N0_3 C14_3 107.4(17) .
C14_3 N0_3 Au0_3 110.0(13) .
C16_3 C15_3 P0_3 107.8(12) .
C16_3 C15_3 C20_3 112.1(13) .
C20_3 C15_3 P0_3 109.4(10) .
C21_3 C15_3 P0_3 113.2(10) .
C21_3 C15_3 C16_3 108.2(12) .
C21_3 C15_3 C20_3 106.3(14) .
C17_3 C16_3 C15_3 109.1(14) .
C16_3 C17_3 C18_3 106.5(14) .
C23_3 C17_3 C16_3 111.9(16) .
C23_3 C17_3 C18_3 111.8(17) .
C19_3 C18_3 C17_3 106.6(13) .
C18_3 C19_3 C20_3 115.8(16) .
C18_3 C19_3 C24_3 107.6(15) .
C20_3 C19_3 C24_3 109.8(15) .
C19_3 C20_3 C15_3 106.3(12) .
C22_3 C21_3 C15_3 112.1(12) .
C21_3 C22_3 C24_3 105.3(13) .
C23_3 C22_3 C21_3 111.3(15) .
C23_3 C22_3 C24_3 106.9(14) .
C17_3 C23_3 C22_3 112.2(15) .
C19_3 C24_3 C22_3 110.0(14) .
C26_3 C25_3 P0_3 110.2(10) .
C26_3 C25_3 C30_3 107.9(13) .
C26_3 C25_3 C31_3 111.7(16) .
C30_3 C25_3 P0_3 104.8(11) .
C31_3 C25_3 P0_3 112.5(9) .
C31_3 C25_3 C30_3 109.5(13) .
C25_3 C26_3 C27_3 111.8(13) .
C26_3 C27_3 C28_3 105.7(14) .
C33_3 C27_3 C26_3 106.8(13) .
C33_3 C27_3 C28_3 110.4(14) .
C29_3 C28_3 C27_3 110.1(16) .
C28_3 C29_3 C30_3 106.7(15) .
C28_3 C29_3 C34_3 115(2) .
C34_3 C29_3 C30_3 106.7(14) .
C25_3 C30_3 C29_3 107.4(14) .
C25_3 C31_3 C32_3 108.8(12) .
C33_3 C32_3 C31_3 111.0(16) .
C33_3 C32_3 C34_3 112.3(16) .
C34_3 C32_3 C31_3 104.1(15) .
C32_3 C33_3 C27_3 114.0(15) .
C32_3 C34_3 C29_3 109.2(14) .
B100_1 O0_4 C0_4 118.3(13) .
C1_4 C0_4 O0_4 108.1(16) .
C2_4 C1_4 C0_4 115.2(18) .
C6_4 C1_4 C0_4 128.3(17) .
C6_4 C1_4 C2_4 116.5(18) .
C3_4 C2_4 C1_4 120.4(19) .
C2_4 C3_4 C4_4 123.5(17) .
C3_4 C4_4 Au0_4 121.2(11) .
C5_4 C4_4 C3_4 115.1(16) .
C5_4 C4_4 Au0_4 123.0(15) .
C4_4 C5_4 C6_4 121.5(18) .
C1_4 C6_4 C5_4 122.8(18) .
C4_4 Au0_4 Cl0_4 83.9(6) .
C4_4 Au0_4 P0_4 97.9(6) .
C4_4 Au0_4 N0_4 176.4(7) .
P0_4 Au0_4 Cl0_4 177.8(2) .
N0_4 Au0_4 Cl0_4 93.0(5) .
N0_4 Au0_4 P0_4 85.2(5) .
C7_4 P0_4 Au0_4 96.5(8) .
C7_4 P0_4 C15_4 108.8(9) .
C7_4 P0_4 C25_4 109.0(9) .
C15_4 P0_4 Au0_4 111.0(6) .
C15_4 P0_4 C25_4 118.5(8) .
C25_4 P0_4 Au0_4 110.8(6) .
C8_4 C7_4 P0_4 118.4(18) .
C12_4 C7_4 P0_4 124.5(16) .
C12_4 C7_4 C8_4 117(2) .
C9_4 C8_4 C7_4 121(2) .
C8_4 C9_4 C10_4 121.7(18) .
C11_4 C10_4 C9_4 117.8(18) .
C10_4 C11_4 C12_4 122(2) .
C7_4 C12_4 C11_4 121(2) .
C7_4 C12_4 N0_4 117.5(17) .
C11_4 C12_4 N0_4 121.6(19) .
C12_4 N0_4 Au0_4 116.1(12) .
C12_4 N0_4 C13_4 106.0(14) .
C13_4 N0_4 Au0_4 106.1(12) .
C14_4 N0_4 Au0_4 106.2(12) .
C14_4 N0_4 C12_4 109.6(16) .
C14_4 N0_4 C13_4 113.0(17) .
C16_4 C15_4 P0_4 105.8(11) .
C16_4 C15_4 C20_4 112.2(15) .
C20_4 C15_4 P0_4 111.4(12) .
C21_4 C15_4 P0_4 113.9(12) .
C21_4 C15_4 C16_4 104.9(16) .
C21_4 C15_4 C20_4 108.5(16) .
C17_4 C16_4 C15_4 110.8(14) .
C16_4 C17_4 C18_4 104.7(16) .
C23_4 C17_4 C16_4 110.2(18) .
C23_4 C17_4 C18_4 112(2) .
C19_4 C18_4 C17_4 109.7(16) .
C18_4 C19_4 C20_4 110.9(18) .
C18_4 C19_4 C24_4 109.2(18) .
C20_4 C19_4 C24_4 112.3(17) .
C19_4 C20_4 C15_4 106.7(14) .
C15_4 C21_4 C22_4 112.9(15) .
C21_4 C22_4 C24_4 104.3(17) .
C23_4 C22_4 C21_4 113.5(19) .
C23_4 C22_4 C24_4 109.2(18) .
C17_4 C23_4 C22_4 110.3(18) .
C19_4 C24_4 C22_4 107.3(16) .
C26_4 C25_4 P0_4 107.8(11) .
C26_4 C25_4 C30_4 109.1(17) .
C26_4 C25_4 C31_4 110.6(19) .
C30_4 C25_4 P0_4 106.9(14) .
C30_4 C25_4 C31_4 110.7(16) .
C31_4 C25_4 P0_4 111.6(13) .
C25_4 C26_4 C27_4 106.5(16) .
C26_4 C27_4 C28_4 110.7(18) .
C26_4 C27_4 C33_4 114.7(19) .
C33_4 C27_4 C28_4 101.3(19) .
C29_4 C28_4 C27_4 110(2) .
C28_4 C29_4 C30_4 112(2) .
C28_4 C29_4 C34_4 117(2) .
C30_4 C29_4 C34_4 105.3(17) .
C25_4 C30_4 C29_4 112.9(18) .
C25_4 C31_4 C32_4 102.0(18) .
C33_4 C32_4 C31_4 114(3) .
C33_4 C32_4 C34_4 116(2) .
C34_4 C32_4 C31_4 112(2) .
C32_4 C33_4 C27_4 102.4(19) .
C29_4 C34_4 C32_4 100(2) .
C0_5 O0_5 B150_1 123.6(14) .
O0_5 C0_5 C1_5 116.6(15) .
C2_5 C1_5 C0_5 119.8(17) .
C6_5 C1_5 C0_5 121.2(16) .
C6_5 C1_5 C2_5 118.6(17) .
C1_5 C2_5 C3_5 117.8(18) .
C4_5 C3_5 C2_5 118(2) .
C3_5 C4_5 Au0_5 114.2(16) .
C5_5 C4_5 C3_5 122(2) .
C5_5 C4_5 Au0_5 122.0(17) .
C4_5 C5_5 C6_5 121(2) .
C5_5 C6_5 C1_5 121.4(18) .
C4_5 Au0_5 Cl0_5 84.2(8) .
C4_5 Au0_5 P0_5 98.7(7) .
C4_5 Au0_5 N0_5 174.5(8) .
P0_5 Au0_5 Cl0_5 175.2(3) .
N0_5 Au0_5 Cl0_5 91.4(6) .
N0_5 Au0_5 P0_5 86.0(6) .
C7_5 P0_5 Au0_5 100.8(8) .
C7_5 P0_5 C15_5 105.2(10) .
C7_5 P0_5 C25_5 106.6(10) .
C15_5 P0_5 Au0_5 114.9(7) .
C15_5 P0_5 C25_5 118.9(9) .
C25_5 P0_5 Au0_5 108.5(7) .
C8_5 C7_5 P0_5 126.1(18) .
C8_5 C7_5 C12_5 117.7(18) .
C12_5 C7_5 P0_5 116.2(17) .
C7_5 C8_5 C9_5 126(3) .
C8_5 C9_5 C10_5 117(3) .
C11_5 C10_5 C9_5 123(3) .
C10_5 C11_5 C12_5 121(3) .
C11_5 C12_5 C7_5 115(2) .
N0_5 C12_5 C7_5 126.8(19) .
N0_5 C12_5 C11_5 118(2) .
C12_5 N0_5 Au0_5 110.2(14) .
C12_5 N0_5 C13_5 110(2) .
C12_5 N0_5 C14_5 110.2(19) .
C13_5 N0_5 Au0_5 106.8(15) .
C13_5 N0_5 C14_5 119(2) .
C14_5 N0_5 Au0_5 99.8(12) .
C16_5 C15_5 P0_5 103.4(13) .
C16_5 C15_5 C20_5 113.0(16) .
C20_5 C15_5 P0_5 109.6(13) .
C21_5 C15_5 P0_5 118.5(13) .
C21_5 C15_5 C16_5 105.5(17) .
C21_5 C15_5 C20_5 107.1(16) .
C17_5 C16_5 C15_5 112.4(16) .
C16_5 C17_5 C18_5 107.4(18) .
C23_5 C17_5 C16_5 108(2) .
C23_5 C17_5 C18_5 109(2) .
C19_5 C18_5 C17_5 107.6(16) .
C18_5 C19_5 C20_5 116.5(19) .
C18_5 C19_5 C24_5 107.7(19) .
C20_5 C19_5 C24_5 107.8(18) .
C19_5 C20_5 C15_5 108.5(14) .
C15_5 C21_5 C22_5 109.3(16) .
C21_5 C22_5 C24_5 108.1(17) .
C23_5 C22_5 C21_5 113.3(19) .
C23_5 C22_5 C24_5 109.4(19) .
C17_5 C23_5 C22_5 111.5(19) .
C19_5 C24_5 C22_5 107.3(16) .
C26_5 C25_5 P0_5 113.1(13) .
C26_5 C25_5 C30_5 109.8(16) .
C26_5 C25_5 C31_5 106.6(17) .
C30_5 C25_5 P0_5 105.9(12) .
C30_5 C25_5 C31_5 111.5(17) .
C31_5 C25_5 P0_5 110.0(13) .
C25_5 C26_5 C27_5 113.7(16) .
C28_5 C27_5 C26_5 105.7(17) .
C33_5 C27_5 C26_5 103.1(18) .
C33_5 C27_5 C28_5 116(2) .
C29_5 C28_5 C27_5 111(2) .
C28_5 C29_5 C30_5 110.9(18) .
C28_5 C29_5 C34_5 110(2) .
C34_5 C29_5 C30_5 107.2(17) .
C25_5 C30_5 C29_5 107.2(15) .
C25_5 C31_5 C32_5 104.1(15) .
C33_5 C32_5 C31_5 115(2) .
C33_5 C32_5 C34_5 113(2) .
C34_5 C32_5 C31_5 106(2) .
C32_5 C33_5 C27_5 109.5(19) .
C32_5 C34_5 C29_5 108.9(19) .
B200_1 O0_6 C0_6 118.3(14) .
O0_6 C0_6 C1_6 106.1(13) .
C2_6 C1_6 C0_6 120.5(17) .
C2_6 C1_6 C6_6 115(2) .
C6_6 C1_6 C0_6 124.4(17) .
C3_6 C2_6 C1_6 129(2) .
C2_6 C3_6 C4_6 113.6(18) .
C3_6 C4_6 Au0_6 122.1(14) .
C5_6 C4_6 C3_6 120.5(17) .
C5_6 C4_6 Au0_6 117.0(16) .
C4_6 C5_6 C6_6 120.1(19) .
C5_6 C6_6 C1_6 121.4(19) .
C4_6 Au0_6 Cl0_6 84.7(6) .
C4_6 Au0_6 P0_6 97.7(6) .
C4_6 Au0_6 N0_6 172.3(8) .
P0_6 Au0_6 Cl0_6 176.7(2) .
N0_6 Au0_6 Cl0_6 90.6(7) .
N0_6 Au0_6 P0_6 87.3(6) .
C7_6 P0_6 Au0_6 100.4(9) .
C7_6 P0_6 C15_6 106.1(9) .
C7_6 P0_6 C25_6 104.0(11) .
C15_6 P0_6 Au0_6 112.1(7) .
C15_6 P0_6 C25_6 118.5(8) .
C25_6 P0_6 Au0_6 113.3(6) .
C8_6 C7_6 P0_6 124(2) .
C8_6 C7_6 C12_6 119(2) .
C12_6 C7_6 P0_6 115.7(18) .
C9_6 C8_6 C7_6 121(3) .
C8_6 C9_6 C10_6 118(3) .
C11_6 C10_6 C9_6 121(3) .
C12_6 C11_6 C10_6 117(3) .
C11_6 C12_6 C7_6 118(3) .
C11_6 C12_6 N0_6 121(3) .
N0_6 C12_6 C7_6 120.5(18) .
C12_6 N0_6 Au0_6 114.9(14) .
C12_6 N0_6 C13_6 108(2) .
C12_6 N0_6 C14_6 101(2) .
C13_6 N0_6 Au0_6 111.8(15) .
C13_6 N0_6 C14_6 115(2) .
C14_6 N0_6 Au0_6 105.3(16) .
C16_6 C15_6 P0_6 105.5(12) .
C16_6 C15_6 C20_6 110.9(16) .
C20_6 C15_6 P0_6 109.0(12) .
C21_6 C15_6 P0_6 116.4(12) .
C21_6 C15_6 C16_6 107.9(17) .
C21_6 C15_6 C20_6 107.2(15) .
C15_6 C16_6 C17_6 109.7(15) .
C16_6 C17_6 C18_6 106.7(17) .
C23_6 C17_6 C16_6 109.8(19) .
C23_6 C17_6 C18_6 111(2) .
C19_6 C18_6 C17_6 107.4(17) .
C18_6 C19_6 C20_6 111.5(19) .
C18_6 C19_6 C24_6 109.4(19) .
C20_6 C19_6 C24_6 112.3(17) .
C19_6 C20_6 C15_6 107.4(14) .
C15_6 C21_6 C22_6 112.6(15) .
C21_6 C22_6 C24_6 105.2(17) .
C23_6 C22_6 C21_6 111(2) .
C23_6 C22_6 C24_6 109.4(19) .
C17_6 C23_6 C22_6 111.6(19) .
C19_6 C24_6 C22_6 108.6(17) .
C26_6 C25_6 P0_6 111.4(12) .
C26_6 C25_6 C30_6 105.9(16) .
C26_6 C25_6 C31_6 108.6(16) .
C30_6 C25_6 P0_6 104.7(12) .
C30_6 C25_6 C31_6 111.9(16) .
C31_6 C25_6 P0_6 114.0(12) .
C25_6 C26_6 C27_6 113.1(15) .
C26_6 C27_6 C28_6 104.2(16) .
C33_6 C27_6 C26_6 106.0(17) .
C33_6 C27_6 C28_6 115.2(19) .
C29_6 C28_6 C27_6 109.6(18) .
C28_6 C29_6 C30_6 106.0(17) .
C28_6 C29_6 C34_6 112(2) .
C34_6 C29_6 C30_6 108.8(18) .
C25_6 C30_6 C29_6 109.2(14) .
C25_6 C31_6 C32_6 107.6(15) .
C33_6 C32_6 C31_6 113.6(18) .
C33_6 C32_6 C34_6 112(2) .
C34_6 C32_6 C31_6 103.3(18) .
C32_6 C33_6 C27_6 109.9(18) .
C32_6 C34_6 C29_6 112.1(16) .
C0_7 O0_7 B250_1 118.5(14) .
O0_7 C0_7 C1_7 104.6(16) .
C2_7 C1_7 C0_7 115.5(19) .
C6_7 C1_7 C0_7 126.4(17) .
C6_7 C1_7 C2_7 118.0(18) .
C3_7 C2_7 C1_7 123.6(19) .
C2_7 C3_7 C4_7 113.3(17) .
C3_7 C4_7 Au0_7 115.2(13) .
C5_7 C4_7 C3_7 120.7(15) .
C5_7 C4_7 Au0_7 120.8(14) .
C4_7 C5_7 C6_7 121.9(16) .
C1_7 C6_7 C5_7 120.8(16) .
C4_7 Au0_7 Cl0_7 87.4(7) .
C4_7 Au0_7 P0_7 96.6(7) .
C4_7 Au0_7 N0_7 175.9(8) .
Cl0_7 Au0_7 P0_7 174.2(3) .
N0_7 Au0_7 Cl0_7 89.0(6) .
N0_7 Au0_7 P0_7 86.9(6) .
C7_7 P0_7 Au0_7 100.4(7) .
C7_7 P0_7 C15_7 108.0(7) .
C7_7 P0_7 C25_7 107.3(10) .
C15_7 P0_7 Au0_7 115.9(6) .
C15_7 P0_7 C25_7 114.3(9) .
C25_7 P0_7 Au0_7 109.7(7) .
C8_7 C7_7 P0_7 124.7(16) .
C8_7 C7_7 C12_7 116.2(18) .
C12_7 C7_7 P0_7 117.1(13) .
C9_7 C8_7 C7_7 126(2) .
C8_7 C9_7 C10_7 116(2) .
C9_7 C10_7 C11_7 123(2) .
C10_7 C11_7 C12_7 126(3) .
C7_7 C12_7 N0_7 122.5(16) .
C11_7 C12_7 C7_7 109(2) .
C11_7 C12_7 N0_7 127(2) .
C12_7 N0_7 Au0_7 111.6(12) .
C12_7 N0_7 C14_7 106.5(18) .
C13_7 N0_7 Au0_7 108.5(13) .
C13_7 N0_7 C12_7 115.3(18) .
C13_7 N0_7 C14_7 109.8(19) .
C14_7 N0_7 Au0_7 104.6(15) .
C16_7 C15_7 P0_7 107.1(11) .
C16_7 C15_7 C20_7 112.4(14) .
C20_7 C15_7 P0_7 109.0(11) .
C21_7 C15_7 P0_7 114.5(11) .
C21_7 C15_7 C16_7 106.4(14) .
C21_7 C15_7 C20_7 107.6(15) .
C17_7 C16_7 C15_7 110.2(14) .
C16_7 C17_7 C18_7 106.0(16) .
C23_7 C17_7 C16_7 111.1(18) .
C23_7 C17_7 C18_7 110.8(18) .
C19_7 C18_7 C17_7 107.6(16) .
C18_7 C19_7 C20_7 114.7(18) .
C18_7 C19_7 C24_7 107.9(18) .
C20_7 C19_7 C24_7 110.5(17) .
C19_7 C20_7 C15_7 106.7(14) .
C15_7 C21_7 C22_7 112.5(14) .
C21_7 C22_7 C24_7 106.5(15) .
C23_7 C22_7 C21_7 110.5(17) .
C23_7 C22_7 C24_7 107.4(18) .
C17_7 C23_7 C22_7 112.4(17) .
C19_7 C24_7 C22_7 108.7(15) .
C26_7 C25_7 P0_7 112.5(15) .
C26_7 C25_7 C30_7 109.3(17) .
C26_7 C25_7 C31_7 108(2) .
C30_7 C25_7 P0_7 105.4(16) .
C30_7 C25_7 C31_7 109.4(17) .
C31_7 C25_7 P0_7 112.4(15) .
C25_7 C26_7 C27_7 112.9(18) .
C28_7 C27_7 C26_7 110(2) .
C28_7 C27_7 C33_7 110(2) .
C33_7 C27_7 C26_7 104(2) .
C29_7 C28_7 C27_7 108.9(18) .
C28_7 C29_7 C30_7 107.9(17) .
C28_7 C29_7 C34_7 114(2) .
C30_7 C29_7 C34_7 109.6(17) .
C25_7 C30_7 C29_7 110.5(17) .
C25_7 C31_7 C32_7 105.6(17) .
C33_7 C32_7 C31_7 110(2) .
C33_7 C32_7 C34_7 113.1(19) .
C34_7 C32_7 C31_7 108.9(18) .
C32_7 C33_7 C27_7 111(2) .
C32_7 C34_7 C29_7 106.1(18) .
B300_1 O0_8 C0_8 115.8(15) .
O0_8 C0_8 C1_8 105.4(15) .
C2_8 C1_8 C0_8 124.1(17) .
C6_8 C1_8 C0_8 118.5(17) .
C6_8 C1_8 C2_8 117.3(19) .
C1_8 C2_8 C3_8 120.7(18) .
C4_8 C3_8 C2_8 117.1(16) .
C3_8 C4_8 Au0_8 121.8(14) .
C5_8 C4_8 C3_8 117.7(15) .
C5_8 C4_8 Au0_8 119.7(13) .
C6_8 C5_8 C4_8 120.3(18) .
C5_8 C6_8 C1_8 127(2) .
C4_8 Au0_8 Cl0_8 83.9(5) .
C4_8 Au0_8 P0_8 98.2(5) .
C4_8 Au0_8 N0_8 173.1(7) .
P0_8 Au0_8 Cl0_8 175.3(3) .
N0_8 Au0_8 Cl0_8 91.9(6) .
N0_8 Au0_8 P0_8 86.4(5) .
C7_8 P0_8 Au0_8 98.7(7) .
C7_8 P0_8 C15_8 106.5(10) .
C7_8 P0_8 C25_8 108.2(9) .
C15_8 P0_8 Au0_8 110.5(7) .
C25_8 P0_8 Au0_8 110.6(6) .
C25_8 P0_8 C15_8 120.1(10) .
C8_8 C7_8 P0_8 115.6(16) .
C12_8 C7_8 P0_8 123.8(15) .
C12_8 C7_8 C8_8 120.5(18) .
C7_8 C8_8 C9_8 114(2) .
C10_8 C9_8 C8_8 120(2) .
C11_8 C10_8 C9_8 117.9(19) .
C10_8 C11_8 C12_8 123(2) .
C7_8 C12_8 C11_8 124(2) .
C7_8 C12_8 N0_8 118.0(15) .
C11_8 C12_8 N0_8 118(2) .
C12_8 N0_8 Au0_8 113.1(12) .
C13_8 N0_8 Au0_8 112.0(15) .
C13_8 N0_8 C12_8 106.7(19) .
C13_8 N0_8 C14_8 103.6(17) .
C14_8 N0_8 Au0_8 108.6(12) .
C14_8 N0_8 C12_8 112.5(17) .
C16_8 C15_8 P0_8 104.8(14) .
C16_8 C15_8 C20_8 109.2(18) .
C20_8 C15_8 P0_8 107.1(17) .
C21_8 C15_8 P0_8 115.5(16) .
C21_8 C15_8 C16_8 109(2) .
C21_8 C15_8 C20_8 111(2) .
C17_8 C16_8 C15_8 112.4(19) .
C16_8 C17_8 C18_8 104(2) .
C16_8 C17_8 C23_8 112(2) .
C23_8 C17_8 C18_8 112(2) .
C19_8 C18_8 C17_8 109(2) .
C18_8 C19_8 C20_8 116(2) .
C18_8 C19_8 C24_8 105(3) .
C20_8 C19_8 C24_8 113(2) .
C19_8 C20_8 C15_8 99(2) .
C22_8 C21_8 C15_8 111(2) .
C21_8 C22_8 C23_8 119(3) .
C24_8 C22_8 C21_8 108(3) .
C24_8 C22_8 C23_8 106(3) .
C17_8 C23_8 C22_8 107(2) .
C22_8 C24_8 C19_8 107(2) .
C26_8 C25_8 P0_8 114.1(13) .
C26_8 C25_8 C30_8 107.7(16) .
C26_8 C25_8 C31_8 107.1(16) .
C30_8 C25_8 P0_8 106.2(12) .
C30_8 C25_8 C31_8 113.9(17) .
C31_8 C25_8 P0_8 108.0(12) .
C25_8 C26_8 C27_8 114.4(15) .
C28_8 C27_8 C26_8 102.6(16) .
C33_8 C27_8 C26_8 105.3(17) .
C33_8 C27_8 C28_8 112(2) .
C29_8 C28_8 C27_8 111.7(19) .
C28_8 C29_8 C30_8 108.7(18) .
C28_8 C29_8 C34_8 115(2) .
C34_8 C29_8 C30_8 107.2(18) .
C25_8 C30_8 C29_8 105.7(15) .
C25_8 C31_8 C32_8 105.3(15) .
C33_8 C32_8 C31_8 115.3(19) .
C33_8 C32_8 C34_8 112(2) .
C34_8 C32_8 C31_8 104.7(18) .
C32_8 C33_8 C27_8 112.0(19) .
C32_8 C34_8 C29_8 108.8(18) .
C0_9 O0_9 B350_1 124.4(16) .
O0_9 C0_9 C1_9 109.8(16) .
C2_9 C1_9 C0_9 120.4(15) .
C2_9 C1_9 C6_9 120.3(15) .
C6_9 C1_9 C0_9 119.2(15) .
C3_9 C2_9 C1_9 121.7(17) .
C2_9 C3_9 C4_9 120.1(18) .
C3_9 C4_9 Au0_9 117.2(12) .
C5_9 C4_9 C3_9 118.8(17) .
C5_9 C4_9 Au0_9 122.4(13) .
C4_9 C5_9 C6_9 123.8(16) .
C1_9 C6_9 C5_9 114.7(15) .
C4_9 Au0_9 Cl0_9 83.5(6) .
C4_9 Au0_9 P0_9 99.2(6) .
C4_9 Au0_9 N0_9 174.3(8) .
P0_9 Au0_9 Cl0_9 177.2(2) .
N0_9 Au0_9 Cl0_9 92.0(5) .
N0_9 Au0_9 P0_9 85.5(5) .
C7_9 P0_9 Au0_9 98.3(9) .
C7_9 P0_9 C15_9 109.1(10) .
C7_9 P0_9 C25_9 107.4(10) .
C15_9 P0_9 Au0_9 111.9(6) .
C15_9 P0_9 C25_9 118.6(8) .
C25_9 P0_9 Au0_9 109.5(5) .
C8_9 C7_9 P0_9 124(2) .
C8_9 C7_9 C12_9 117(2) .
C12_9 C7_9 P0_9 120(2) .
C7_9 C8_9 C9_9 126(3) .
C7_9 C8_9 N0_9 118(2) .
C9_9 C8_9 N0_9 115(3) .
C8_9 C9_9 C10_9 115(3) .
C11_9 C10_9 C9_9 118(3) .
C10_9 C11_9 C12_9 122(3) .
C7_9 C12_9 C11_9 120(3) .
C8_9 N0_9 Au0_9 113.9(14) .
C8_9 N0_9 C14_9 115(2) .
C13_9 N0_9 Au0_9 108.4(13) .
C13_9 N0_9 C8_9 114(2) .
C13_9 N0_9 C14_9 107(2) .
C14_9 N0_9 Au0_9 96.5(18) .
C16_9 C15_9 P0_9 105.1(12) .
C16_9 C15_9 C20_9 113.0(16) .
C20_9 C15_9 P0_9 110.7(12) .
C21_9 C15_9 P0_9 113.5(14) .
C21_9 C15_9 C16_9 104.0(16) .
C21_9 C15_9 C20_9 110.2(17) .
C17_9 C16_9 C15_9 111.0(15) .
C16_9 C17_9 C18_9 105.7(16) .
C23_9 C17_9 C16_9 113.9(19) .
C23_9 C17_9 C18_9 107(2) .
C19_9 C18_9 C17_9 107.9(17) .
C18_9 C19_9 C20_9 111.2(18) .
C18_9 C19_9 C24_9 110(2) .
C24_9 C19_9 C20_9 113.4(19) .
C19_9 C20_9 C15_9 104.9(15) .
C22_9 C21_9 C15_9 112.1(16) .
C21_9 C22_9 C24_9 105.5(19) .
C23_9 C22_9 C21_9 114.6(19) .
C23_9 C22_9 C24_9 107(2) .
C17_9 C23_9 C22_9 111.0(18) .
C19_9 C24_9 C22_9 106.3(18) .
C26_9 C25_9 P0_9 114.2(11) .
C26_9 C25_9 C30_9 107.1(14) .
C26_9 C25_9 C31_9 105.8(16) .
C30_9 C25_9 P0_9 106.4(11) .
C30_9 C25_9 C31_9 110.3(14) .
C31_9 C25_9 P0_9 113.0(12) .
C25_9 C26_9 C27_9 115.2(15) .
C28_9 C27_9 C26_9 103.2(16) .
C33_9 C27_9 C26_9 107.9(17) .
C33_9 C27_9 C28_9 112.9(18) .
C29_9 C28_9 C27_9 112.5(16) .
C28_9 C29_9 C30_9 109.7(14) .
C28_9 C29_9 C34_9 113.3(18) .
C34_9 C29_9 C30_9 104.0(14) .
C25_9 C30_9 C29_9 108.8(13) .
C25_9 C31_9 C32_9 106.8(15) .
C33_9 C32_9 C31_9 114(2) .
C33_9 C32_9 C34_9 113.7(19) .
C34_9 C32_9 C31_9 106.4(18) .
C32_9 C33_9 C27_9 110.3(16) .
C32_9 C34_9 C29_9 107.1(14) .
C0_10 O0_10 B400_1 124.4(14) .
O0_10 C0_10 C1_10 112.2(14) .
C2_10 C1_10 C0_10 121.1(15) .
C2_10 C1_10 C6_10 118.5(17) .
C6_10 C1_10 C0_10 120.4(16) .
C1_10 C2_10 C3_10 122.3(18) .
C2_10 C3_10 C4_10 118.3(19) .
C3_10 C4_10 Au0_10 117.7(13) .
C5_10 C4_10 C3_10 117.1(17) .
C5_10 C4_10 Au0_10 125.2(13) .
C4_10 C5_10 C6_10 129.6(17) .
C1_10 C6_10 C5_10 113.5(17) .
C4_10 Au0_10 Cl0_10 82.1(6) .
C4_10 Au0_10 P0_10 101.4(6) .
C4_10 Au0_10 N0_10 173.2(8) .
P0_10 Au0_10 Cl0_10 175.1(2) .
N0_10 Au0_10 Cl0_10 91.6(5) .
N0_10 Au0_10 P0_10 85.0(5) .
C7_10 P0_10 Au0_10 97.2(8) .
C7_10 P0_10 C15_10 108.3(10) .
C7_10 P0_10 C25_10 105.9(8) .
C15_10 P0_10 Au0_10 109.3(6) .
C15_10 P0_10 C25_10 119.3(9) .
C25_10 P0_10 Au0_10 114.2(7) .
C8_10 C7_10 P0_10 115.5(16) .
C12_10 C7_10 P0_10 124.0(14) .
C12_10 C7_10 C8_10 119.5(16) .
C7_10 C8_10 C9_10 112.4(19) .
C10_10 C9_10 C8_10 122(2) .
C11_10 C10_10 C9_10 118.7(19) .
C10_10 C11_10 C12_10 120(2) .
C7_10 C12_10 C11_10 125.9(19) .
C7_10 C12_10 N0_10 118.7(16) .
C11_10 C12_10 N0_10 114.8(19) .
C12_10 N0_10 Au0_10 114.6(13) .
C12_10 N0_10 C13_10 113.7(17) .
C12_10 N0_10 C14_10 101.5(16) .
C13_10 N0_10 Au0_10 105.1(13) .
C13_10 N0_10 C14_10 112.9(19) .
C14_10 N0_10 Au0_10 109.3(13) .
C16_10 C15_10 P0_10 106.7(12) .
C16_10 C15_10 C20_10 112.4(15) .
C20_10 C15_10 P0_10 108.1(13) .
C21_10 C15_10 P0_10 113.8(13) .
C21_10 C15_10 C16_10 103.7(15) .
C21_10 C15_10 C20_10 112.0(17) .
C15_10 C16_10 C17_10 108.3(15) .
C16_10 C17_10 C18_10 106.0(17) .
C23_10 C17_10 C16_10 109.8(18) .
C23_10 C17_10 C18_10 111(2) .
C19_10 C18_10 C17_10 109.7(17) .
C18_10 C19_10 C20_10 109.4(19) .
C18_10 C19_10 C24_10 111(2) .
C20_10 C19_10 C24_10 109.9(17) .
C19_10 C20_10 C15_10 107.4(16) .
C15_10 C21_10 C22_10 114.2(16) .
C21_10 C22_10 C24_10 107.1(19) .
C23_10 C22_10 C21_10 107.9(18) .
C23_10 C22_10 C24_10 108(2) .
C17_10 C23_10 C22_10 112.2(18) .
C19_10 C24_10 C22_10 110.5(18) .
C26_10 C25_10 P0_10 111.8(10) .
C26_10 C25_10 C30_10 103.3(17) .
C26_10 C25_10 C31_10 113.6(17) .
C30_10 C25_10 P0_10 104.4(11) .
C30_10 C25_10 C31_10 112.0(16) .
C31_10 C25_10 P0_10 111.1(12) .
C25_10 C26_10 C27_10 112.6(13) .
C28_10 C27_10 C26_10 105.5(16) .
C33_10 C27_10 C26_10 106.7(17) .
C33_10 C27_10 C28_10 109.9(17) .
C29_10 C28_10 C27_10 111.4(17) .
C28_10 C29_10 C30_10 106.9(17) .
C28_10 C29_10 C34_10 110.1(18) .
C34_10 C29_10 C30_10 110.4(15) .
C25_10 C30_10 C29_10 108.3(14) .
C25_10 C31_10 C32_10 105.1(14) .
C33_10 C32_10 C31_10 113.7(17) .
C33_10 C32_10 C34_10 114.1(19) .
C34_10 C32_10 C31_10 104.9(17) .
C32_10 C33_10 C27_10 112.2(18) .
C32_10 C34_10 C29_10 107.8(14) .
B450_1 O0_11 C0_11 115.8(14) .
O0_11 C0_11 C1_11 105.4(16) .
C2_11 C1_11 C0_11 126.1(17) .
C2_11 C1_11 C6_11 120.3(15) .
C6_11 C1_11 C0_11 113.6(16) .
C3_11 C2_11 C1_11 122.3(17) .
C2_11 C3_11 C4_11 120.3(17) .
C3_11 C4_11 Au0_11 122.9(13) .
C5_11 C4_11 C3_11 119.8(16) .
C5_11 C4_11 Au0_11 117.3(12) .
C4_11 C5_11 C6_11 115.7(16) .
C1_11 C6_11 C5_11 120.3(18) .
C4_11 Au0_11 Cl0_11 82.7(7) .
C4_11 Au0_11 P0_11 100.6(7) .
C4_11 Au0_11 N0_11 172.2(8) .
P0_11 Au0_11 Cl0_11 175.2(2) .
N0_11 Au0_11 Cl0_11 89.5(6) .
N0_11 Au0_11 P0_11 87.3(6) .
C7_11 P0_11 Au0_11 101.5(7) .
C7_11 P0_11 C15_11 106.1(9) .
C7_11 P0_11 C25_11 104.4(8) .
C15_11 P0_11 Au0_11 113.1(7) .
C15_11 P0_11 C25_11 117.4(9) .
C25_11 P0_11 Au0_11 112.4(5) .
C8_11 C7_11 P0_11 127.0(18) .
C12_11 C7_11 P0_11 118.0(16) .
C12_11 C7_11 C8_11 115(2) .
C9_11 C8_11 C7_11 126(3) .
C10_11 C9_11 C8_11 118(3) .
C9_11 C10_11 C11_11 128(3) .
C10_11 C11_11 C12_11 107(3) .
C7_11 C12_11 C11_11 125(3) .
C7_11 C12_11 N0_11 129.5(19) .
C11_11 C12_11 N0_11 105(3) .
C12_11 N0_11 Au0_11 103.6(14) .
C13_11 N0_11 Au0_11 104.6(14) .
C13_11 N0_11 C12_11 115(2) .
C13_11 N0_11 C14_11 111(2) .
C14_11 N0_11 Au0_11 106.5(15) .
C14_11 N0_11 C12_11 114(2) .
C16_11 C15_11 P0_11 112.1(15) .
C16_11 C15_11 C20_11 110.4(16) .
C16_11 C15_11 C21_11 105.2(16) .
C20_11 C15_11 P0_11 110.7(11) .
C21_11 C15_11 P0_11 113.5(14) .
C21_11 C15_11 C20_11 104.5(16) .
C17_11 C16_11 C15_11 113.3(17) .
C16_11 C17_11 C18_11 110.1(17) .
C23_11 C17_11 C16_11 111.2(18) .
C23_11 C17_11 C18_11 110(2) .
C19_11 C18_11 C17_11 112.1(17) .
C18_11 C19_11 C20_11 113(3) .
C18_11 C19_11 C24_11 113(3) .
C24_11 C19_11 C20_11 106(2) .
C19_11 C20_11 C15_11 110.3(19) .
C22_11 C21_11 C15_11 110.7(17) .
C21_11 C22_11 C23_11 112(2) .
C21_11 C22_11 C24_11 108.0(17) .
C23_11 C22_11 C24_11 109(2) .
C17_11 C23_11 C22_11 109.2(18) .
C19_11 C24_11 C22_11 102(3) .
C26_11 C25_11 P0_11 111.8(11) .
C26_11 C25_11 C30_11 102.9(14) .
C26_11 C25_11 C31_11 109.6(16) .
C30_11 C25_11 P0_11 105.8(12) .
C30_11 C25_11 C31_11 111.7(14) .
C31_11 C25_11 P0_11 114.4(11) .
C25_11 C26_11 C27_11 115.1(14) .
C26_11 C27_11 C28_11 102.9(16) .
C33_11 C27_11 C26_11 107.2(18) .
C33_11 C27_11 C28_11 113.6(16) .
C29_11 C28_11 C27_11 111.9(15) .
C28_11 C29_11 C30_11 108.5(16) .
C28_11 C29_11 C34_11 109.4(18) .
C34_11 C29_11 C30_11 107.6(14) .
C25_11 C30_11 C29_11 110.5(14) .
C25_11 C31_11 C32_11 107.5(14) .
C33_11 C32_11 C31_11 112.1(16) .
C33_11 C32_11 C34_11 114.6(18) .
C34_11 C32_11 C31_11 105.2(16) .
C32_11 C33_11 C27_11 110.1(18) .
C32_11 C34_11 C29_11 108.9(14) .
C0_12 O0_12 B500_1 119.8(14) .
O0_12 C0_12 C1_12 113.5(17) .
C2_12 C1_12 C0_12 116.1(16) .
C6_12 C1_12 C0_12 123.6(17) .
C6_12 C1_12 C2_12 120.2(16) .
C3_12 C2_12 C1_12 119.5(16) .
C2_12 C3_12 C4_12 119.3(15) .
C3_12 C4_12 Au0_12 121.1(12) .
C5_12 C4_12 C3_12 123.4(15) .
C5_12 C4_12 Au0_12 114.6(13) .
C4_12 C5_12 C6_12 115.5(17) .
C1_12 C6_12 C5_12 121.8(18) .
C4_12 Au0_12 Cl0_12 83.8(5) .
C4_12 Au0_12 P0_12 99.3(5) .
C4_12 Au0_12 N0_12 173.9(7) .
P0_12 Au0_12 Cl0_12 176.6(2) .
N0_12 Au0_12 Cl0_12 90.1(5) .
N0_12 Au0_12 P0_12 86.8(5) .
C7_12 P0_12 Au0_12 100.7(7) .
C7_12 P0_12 C15_12 105.2(7) .
C7_12 P0_12 C25_12 106.0(8) .
C15_12 P0_12 Au0_12 112.5(7) .
C15_12 P0_12 C25_12 116.9(9) .
C25_12 P0_12 Au0_12 113.5(5) .
C8_12 C7_12 P0_12 122.2(16) .
C8_12 C7_12 C12_12 119.5(16) .
C12_12 C7_12 P0_12 118.1(13) .
C7_12 C8_12 C9_12 116(2) .
C10_12 C9_12 C8_12 118(2) .
C9_12 C10_12 C11_12 125(3) .
C12_12 C11_12 C10_12 115(3) .
C7_12 C12_12 C11_12 125(2) .
C7_12 C12_12 N0_12 123.6(15) .
C11_12 C12_12 N0_12 111(2) .
C12_12 N0_12 Au0_12 110.6(12) .
C12_12 N0_12 C13_12 110.5(16) .
C13_12 N0_12 Au0_12 109.0(11) .
C14_12 N0_12 Au0_12 105.7(11) .
C14_12 N0_12 C12_12 114.2(17) .
C14_12 N0_12 C13_12 106.7(17) .
C16_12 C15_12 P0_12 103.9(12) .
C20_12 C15_12 P0_12 113.0(12) .
C20_12 C15_12 C16_12 110.4(16) .
C21_12 C15_12 P0_12 117.1(13) .
C21_12 C15_12 C16_12 107.2(15) .
C21_12 C15_12 C20_12 105.2(15) .
C17_12 C16_12 C15_12 107.2(17) .
C16_12 C17_12 C18_12 107.0(17) .
C23_12 C17_12 C16_12 113.0(19) .
C23_12 C17_12 C18_12 103(2) .
C19_12 C18_12 C17_12 109.6(19) .
C18_12 C19_12 C20_12 110(2) .
C18_12 C19_12 C24_12 121(2) .
C24_12 C19_12 C20_12 100(2) .
C19_12 C20_12 C15_12 111.2(16) .
C15_12 C21_12 C22_12 114.6(16) .
C23_12 C22_12 C21_12 106.1(18) .
C23_12 C22_12 C24_12 110.2(19) .
C24_12 C22_12 C21_12 106.1(15) .
C22_12 C23_12 C17_12 114.8(17) .
C19_12 C24_12 C22_12 111(2) .
C26_12 C25_12 P0_12 114.2(11) .
C26_12 C25_12 C30_12 103.3(15) .
C26_12 C25_12 C31_12 108.8(16) .
C30_12 C25_12 P0_12 103.2(12) .
C30_12 C25_12 C31_12 113.9(16) .
C31_12 C25_12 P0_12 113.1(10) .
C25_12 C26_12 C27_12 115.6(15) .
C26_12 C27_12 C28_12 103.8(16) .
C33_12 C27_12 C26_12 104.9(16) .
C33_12 C27_12 C28_12 113.2(19) .
C29_12 C28_12 C27_12 110.5(17) .
C28_12 C29_12 C30_12 110.9(19) .
C28_12 C29_12 C34_12 109.2(19) .
C30_12 C29_12 C34_12 109.5(18) .
C25_12 C30_12 C29_12 108.3(15) .
C25_12 C31_12 C32_12 106.8(14) .
C33_12 C32_12 C31_12 113(2) .
C33_12 C32_12 C34_12 114.5(19) .
C34_12 C32_12 C31_12 105.8(18) .
C32_12 C33_12 C27_12 110.3(18) .
C32_12 C34_12 C29_12 107.7(15) .
C0_13 O0_13 B550_1 124.6(19) .
O0_13 C0_13 C1_13 110.7(19) .
C2_13 C1_13 C0_13 124(3) .
C2_13 C1_13 C6_13 115(2) .
C6_13 C1_13 C0_13 121(3) .
C3_13 C2_13 C1_13 121(3) .
C2_13 C3_13 C4_13 127(3) .
C3_13 C4_13 C5_13 117(3) .
C3_13 C4_13 Au0_13 126(2) .
C5_13 C4_13 Au0_13 115.7(18) .
C4_13 C5_13 C6_13 118(2) .
C5_13 C6_13 C1_13 122(2) .
C4_13 Au0_13 Cl0_13 83.6(9) .
C4_13 Au0_13 N0_13 173.5(10) .
P0_13 Au0_13 C4_13 101.5(9) .
P0_13 Au0_13 Cl0_13 174.9(4) .
P0_13 Au0_13 N0_13 85.0(6) .
N0_13 Au0_13 Cl0_13 89.9(6) .
Au0_13 P0_13 C7_13 111.9(10) .
Au0_13 P0_13 C15_13 120.8(10) .
Au0_13 P0_13 C25_13 126.5(9) .
C7_13 P0_13 C15_13 91.4(14) .
C7_13 P0_13 C25_13 97.2(12) .
C25_13 P0_13 C15_13 101.4(13) .
C8_13 C7_13 P0_13 134(2) .
C12_13 C7_13 P0_13 107.3(19) .
C12_13 C7_13 C8_13 119(2) .
C9_13 C8_13 C7_13 116(2) .
C10_13 C9_13 C8_13 120(2) .
C11_13 C10_13 C9_13 117(2) .
C10_13 C11_13 C12_13 125(3) .
C7_13 C12_13 C11_13 123(2) .
C7_13 C12_13 N0_13 120(2) .
C11_13 C12_13 N0_13 118(3) .
C12_13 N0_13 Au0_13 115.9(17) .
C12_13 N0_13 C14_13 110(2) .
C13_13 N0_13 Au0_13 106.3(18) .
C13_13 N0_13 C12_13 114(3) .
C13_13 N0_13 C14_13 110(2) .
C14_13 N0_13 Au0_13 101(2) .
C16_13 C15_13 P0_13 100.6(18) .
C20_13 C15_13 P0_13 108.2(17) .
C20_13 C15_13 C16_13 109(2) .
C21_13 C15_13 P0_13 121.2(19) .
C21_13 C15_13 C16_13 103(2) .
C21_13 C15_13 C20_13 113(2) .
C17_13 C16_13 C15_13 109(2) .
C16_13 C17_13 C18_13 106(2) .
C23_13 C17_13 C16_13 112(2) .
C23_13 C17_13 C18_13 110(2) .
C19_13 C18_13 C17_13 107(2) .
C18_13 C19_13 C20_13 106(2) .
C18_13 C19_13 C24_13 111(2) .
C20_13 C19_13 C24_13 110(2) .
C19_13 C20_13 C15_13 111.7(19) .
C15_13 C21_13 C22_13 112(2) .
C21_13 C22_13 C24_13 108(2) .
C23_13 C22_13 C21_13 111(2) .
C23_13 C22_13 C24_13 105(2) .
C17_13 C23_13 C22_13 112(2) .
C19_13 C24_13 C22_13 111(2) .
C26_13 C25_13 P0_13 109.3(16) .
C26_13 C25_13 C30_13 107.6(19) .
C26_13 C25_13 C31_13 109(2) .
C30_13 C25_13 P0_13 92.0(15) .
C30_13 C25_13 C31_13 115(2) .
C31_13 C25_13 P0_13 122.6(17) .
C25_13 C26_13 C27_13 112.6(17) .
C28_13 C27_13 C26_13 100.7(18) .
C33_13 C27_13 C26_13 108(2) .
C33_13 C27_13 C28_13 113(2) .
C29_13 C28_13 C27_13 115(2) .
C28_13 C29_13 C30_13 108(2) .
C28_13 C29_13 C34_13 109(2) .
C34_13 C29_13 C30_13 106(2) .
C25_13 C30_13 C29_13 106.5(17) .
C25_13 C31_13 C32_13 106.4(18) .
C33_13 C32_13 C31_13 109(2) .
C33_13 C32_13 C34_13 118(3) .
C34_13 C32_13 C31_13 104(2) .
C32_13 C33_13 C27_13 110(2) .
C32_13 C34_13 C29_13 111(2) .
F1_14 Sb1_14 F3_14 90.1(6) .
F1_14 Sb1_14 F4_14 90.9(5) .
F1_14 Sb1_14 F5_14 92.7(6) .
F1_14 Sb1_14 F6_14 170.5(6) .
F2_14 Sb1_14 F1_14 97.5(6) .
F2_14 Sb1_14 F3_14 88.4(6) .
F2_14 Sb1_14 F4_14 170.4(6) .
F2_14 Sb1_14 F5_14 98.1(6) .
F2_14 Sb1_14 F6_14 91.4(5) .
F4_14 Sb1_14 F3_14 87.0(6) .
F4_14 Sb1_14 F6_14 80.0(6) .
F5_14 Sb1_14 F3_14 172.5(6) .
F5_14 Sb1_14 F4_14 86.0(6) .
F5_14 Sb1_14 F6_14 89.5(6) .
F6_14 Sb1_14 F3_14 86.7(6) .
F2_15 Sb1_15 F1_15 94.3(10) .
F2_15 Sb1_15 F4_15 171.3(10) .
F2_15 Sb1_15 F5_15 93.0(13) .
F2_15 Sb1_15 F6_15 88.2(10) .
F3_15 Sb1_15 F1_15 81.2(10) .
F3_15 Sb1_15 F2_15 93.6(13) .
F3_15 Sb1_15 F4_15 91.7(11) .
F3_15 Sb1_15 F5_15 172.2(13) .
F3_15 Sb1_15 F6_15 93.3(12) .
F4_15 Sb1_15 F1_15 93.3(11) .
F4_15 Sb1_15 F5_15 82.2(11) .
F5_15 Sb1_15 F1_15 94.3(13) .
F6_15 Sb1_15 F1_15 174.1(13) .
F6_15 Sb1_15 F4_15 84.6(12) .
F6_15 Sb1_15 F5_15 90.9(13) .
F1_16 Sb1_16 F3_16 67.2(6) .
F1_16 Sb1_16 F4_16 88.2(7) .
F1_16 Sb1_16 F6_16 173.0(6) .
F2_16 Sb1_16 F1_16 94.3(7) .
F2_16 Sb1_16 F3_16 83.5(7) .
F2_16 Sb1_16 F4_16 163.4(6) .
F2_16 Sb1_16 F6_16 91.5(7) .
F3_16 Sb1_16 F4_16 82.3(7) .
F5_16 Sb1_16 F1_16 87.5(7) .
F5_16 Sb1_16 F2_16 104.1(7) .
F5_16 Sb1_16 F3_16 154.3(7) .
F5_16 Sb1_16 F4_16 92.5(7) .
F5_16 Sb1_16 F6_16 87.4(7) .
F6_16 Sb1_16 F3_16 117.4(7) .
F6_16 Sb1_16 F4_16 87.3(7) .
F1_17 Sb1_17 F2_17 84.6(12) .
F1_17 Sb1_17 F3_17 91.6(11) .
F1_17 Sb1_17 F4_17 95.0(10) .
F1_17 Sb1_17 F5_17 94.5(12) .
F1_17 Sb1_17 F6_17 175.3(11) .
F2_17 Sb1_17 F4_17 178.8(10) .
F2_17 Sb1_17 F5_17 92.0(11) .
F2_17 Sb1_17 F6_17 92.9(11) .
F3_17 Sb1_17 F2_17 90.6(10) .
F3_17 Sb1_17 F4_17 88.3(7) .
F3_17 Sb1_17 F5_17 173.6(10) .
F3_17 Sb1_17 F6_17 84.4(8) .
F4_17 Sb1_17 F5_17 89.1(9) .
F4_17 Sb1_17 F6_17 87.5(8) .
F5_17 Sb1_17 F6_17 89.7(10) .
F1_18 Sb1_18 F3_18 81.3(19) .
F1_18 Sb1_18 F4_18 96(2) .
F1_18 Sb1_18 F5_18 105(2) .
F1_18 Sb1_18 F6_18 165(2) .
F2_18 Sb1_18 F1_18 81(2) .
F2_18 Sb1_18 F3_18 90(2) .
F2_18 Sb1_18 F4_18 176(3) .
F2_18 Sb1_18 F5_18 90.2(18) .
F2_18 Sb1_18 F6_18 100(3) .
F3_18 Sb1_18 F5_18 174(2) .
F3_18 Sb1_18 F6_18 83(2) .
F4_18 Sb1_18 F3_18 92.1(18) .
F4_18 Sb1_18 F5_18 88.3(17) .
F4_18 Sb1_18 F6_18 83(2) .
F5_18 Sb1_18 F6_18 91(2) .
F2_19 Sb1_19 F1_19 92.4(13) .
F2_19 Sb1_19 F3_19 87.8(11) .
F2_19 Sb1_19 F5_19 93.1(12) .
F3_19 Sb1_19 F1_19 85.0(10) .
F3_19 Sb1_19 F5_19 176.3(13) .
F4_19 Sb1_19 F1_19 86.4(11) .
F4_19 Sb1_19 F2_19 177.3(11) .
F4_19 Sb1_19 F3_19 89.7(11) .
F4_19 Sb1_19 F5_19 89.5(12) .
F5_19 Sb1_19 F1_19 98.5(13) .
F6_19 Sb1_19 F1_19 169.5(14) .
F6_19 Sb1_19 F2_19 91.9(12) .
F6_19 Sb1_19 F3_19 85.6(12) .
F6_19 Sb1_19 F4_19 88.9(12) .
F6_19 Sb1_19 F5_19 90.8(13) .
F1_20 Sb1_20 F5_20 105.0(7) .
F2_20 Sb1_20 F1_20 97.4(6) .
F2_20 Sb1_20 F3_20 94.2(7) .
F2_20 Sb1_20 F5_20 90.7(7) .
F2_20 Sb1_20 F6_20 89.5(6) .
F3_20 Sb1_20 F1_20 72.0(6) .
F3_20 Sb1_20 F5_20 174.6(7) .
F3_20 Sb1_20 F6_20 91.4(7) .
F4_20 Sb1_20 F1_20 92.2(6) .
F4_20 Sb1_20 F2_20 169.8(6) .
F4_20 Sb1_20 F3_20 92.0(7) .
F4_20 Sb1_20 F5_20 83.5(7) .
F4_20 Sb1_20 F6_20 82.3(6) .
F6_20 Sb1_20 F1_20 162.4(7) .
F6_20 Sb1_20 F5_20 91.0(6) .
F6_26 F6_20 Sb1_20 140.1(15) 3_545
F2_21 Sb1_21 F1_21 97.1(15) .
F2_21 Sb1_21 F3_21 87.7(15) .
F3_21 Sb1_21 F1_21 84.6(14) .
F4_21 Sb1_21 F1_21 84.4(13) .
F4_21 Sb1_21 F2_21 176.6(15) .
F4_21 Sb1_21 F3_21 89.4(12) .
F4_21 Sb1_21 F5_21 87.4(12) .
F4_21 Sb1_21 F6_21 88.8(11) .
F5_21 Sb1_21 F1_21 93.9(15) .
F5_21 Sb1_21 F2_21 95.6(15) .
F5_21 Sb1_21 F3_21 176.6(17) .
F6_21 Sb1_21 F1_21 171.9(16) .
F6_21 Sb1_21 F2_21 89.5(14) .
F6_21 Sb1_21 F3_21 91.0(15) .
F6_21 Sb1_21 F5_21 90.2(15) .
F2_22 Sb1_22 F1_22 92.8(15) .
F3_22 Sb1_22 F1_22 81.0(15) .
F3_22 Sb1_22 F2_22 91.3(16) .
F3_22 Sb1_22 F5_22 171.6(17) .
F4_22 Sb1_22 F1_22 89.1(15) .
F4_22 Sb1_22 F2_22 177.3(19) .
F4_22 Sb1_22 F3_22 90.8(16) .
F4_22 Sb1_22 F5_22 89.1(16) .
F4_22 Sb1_22 F6_22 87.2(16) .
F5_22 Sb1_22 F1_22 90.6(12) .
F5_22 Sb1_22 F2_22 89.0(16) .
F6_22 Sb1_22 F1_22 175.7(18) .
F6_22 Sb1_22 F2_22 90.9(16) .
F6_22 Sb1_22 F3_22 96.8(16) .
F6_22 Sb1_22 F5_22 91.6(15) .
F2_23 Sb1_23 F1_23 89.3(14) .
F2_23 Sb1_23 F3_23 90.6(16) .
F2_23 Sb1_23 F4_23 175.2(17) .
F2_23 Sb1_23 F5_23 93.2(16) .
F2_23 Sb1_23 F6_23 98.3(16) .
F3_23 Sb1_23 F1_23 86.8(15) .
F3_23 Sb1_23 F4_23 88.1(16) .
F3_23 Sb1_23 F5_23 175.5(19) .
F4_23 Sb1_23 F1_23 86.0(15) .
F5_23 Sb1_23 F1_23 90.9(14) .
F5_23 Sb1_23 F4_23 87.9(15) .
F6_23 Sb1_23 F1_23 172.3(17) .
F6_23 Sb1_23 F3_23 92.1(16) .
F6_23 Sb1_23 F4_23 86.3(16) .
F6_23 Sb1_23 F5_23 89.7(15) .
F2_24 Sb1_24 F1_24 93.0(19) .
F2_24 Sb1_24 F3_24 90.1(18) .
F2_24 Sb1_24 F5_24 92.5(18) .
F2_24 Sb1_24 F6_24 91.2(18) .
F3_24 Sb1_24 F1_24 83.9(18) .
F4_24 Sb1_24 F1_24 90.1(19) .
F4_24 Sb1_24 F2_24 177(2) .
F4_24 Sb1_24 F3_24 90.8(19) .
F4_24 Sb1_24 F5_24 86.6(18) .
F4_24 Sb1_24 F6_24 85.8(18) .
F5_24 Sb1_24 F1_24 96.3(19) .
F5_24 Sb1_24 F3_24 177(2) .
F5_24 Sb1_24 F6_24 91.2(18) .
F6_24 Sb1_24 F1_24 171(2) .
F6_24 Sb1_24 F3_24 88.4(18) .
F2_25 Sb1_25 F1_25 91.2(18) .
F2_25 Sb1_25 F3_25 91.4(18) .
F2_25 Sb1_25 F5_25 93.2(18) .
F3_25 Sb1_25 F1_25 84.5(17) .
F3_25 Sb1_25 F5_25 174(2) .
F4_25 Sb1_25 F1_25 91.0(17) .
F4_25 Sb1_25 F2_25 177(2) .
F4_25 Sb1_25 F3_25 90.5(18) .
F4_25 Sb1_25 F5_25 85.0(17) .
F5_25 Sb1_25 F1_25 92.3(17) .
F6_25 Sb1_25 F1_25 175(2) .
F6_25 Sb1_25 F2_25 92.8(18) .
F6_25 Sb1_25 F3_25 92.8(18) .
F6_25 Sb1_25 F4_25 85.1(18) .
F6_25 Sb1_25 F5_25 90.0(18) .
F2_26 Sb1_26 F1_26 92.8(16) .
F2_26 Sb1_26 F3_26 91.0(17) .
F2_26 Sb1_26 F5_26 92.1(17) .
F2_26 Sb1_26 F6_26 89.8(16) .
F3_26 Sb1_26 F1_26 83.1(14) .
F4_26 Sb1_26 F1_26 93.1(15) .
F4_26 Sb1_26 F2_26 174.1(17) .
F4_26 Sb1_26 F3_26 90.2(14) .
F4_26 Sb1_26 F5_26 86.8(16) .
F4_26 Sb1_26 F6_26 84.4(15) .
F5_26 Sb1_26 F1_26 96.2(16) .
F5_26 Sb1_26 F3_26 176.8(19) .
F6_26 Sb1_26 F1_26 173.6(18) .
F6_26 Sb1_26 F3_26 91.0(16) .
F6_26 Sb1_26 F5_26 89.6(16) .
F6_20 F6_26 Sb1_26 116(3) 3_455
F2_27 Sb1_27 F1_27 93.8(18) .
F2_27 Sb1_27 F3_27 90.0(18) .
F2_27 Sb1_27 F5_27 91.5(19) .
F2_27 Sb1_27 F6_27 90.7(18) .
F3_27 Sb1_27 F1_27 83.9(18) .
F3_27 Sb1_27 F5_27 178(2) .
F3_27 Sb1_27 F6_27 90.9(19) .
F4_27 Sb1_27 F1_27 89.8(18) .
F4_27 Sb1_27 F2_27 176(2) .
F4_27 Sb1_27 F3_27 90.9(19) .
F4_27 Sb1_27 F5_27 87.7(18) .
F4_27 Sb1_27 F6_27 85.7(18) .
F5_27 Sb1_27 F1_27 95.0(19) .
F5_27 Sb1_27 F6_27 90.1(18) .
F6_27 Sb1_27 F1_27 173(2) .
F1_28 Sb1_28 F2_28 89.5(8) .
F3_28 Sb1_28 F1_28 89.4(10) .
F3_28 Sb1_28 F2_28 89.0(10) .
F3_28 Sb1_28 F6_28 90.7(10) .
F4_28 Sb1_28 F1_28 93.5(9) .
F4_28 Sb1_28 F2_28 177.0(9) .
F4_28 Sb1_28 F3_28 90.3(10) .
F4_28 Sb1_28 F5_28 89.2(10) .
F4_28 Sb1_28 F6_28 87.7(9) .
F5_28 Sb1_28 F1_28 93.0(9) .
F5_28 Sb1_28 F2_28 91.3(9) .
F5_28 Sb1_28 F3_28 177.6(11) .
F5_28 Sb1_28 F6_28 86.9(8) .
F6_28 Sb1_28 F1_28 178.9(8) .
F6_28 Sb1_28 F2_28 89.4(8) .
F1_29 Sb1_29 F2_29 90.0 .
F1_29 Sb1_29 F4_29 90.1 .
F2_29 Sb1_29 F4_29 179.9 .
F3_29 Sb1_29 F1_29 89.5 .
F3_29 Sb1_29 F2_29 89.7 .
F3_29 Sb1_29 F4_29 90.3 .
F3_29 Sb1_29 F5_29 180.0 .
F3_29 Sb1_29 F6_29 90.5 .
F5_29 Sb1_29 F1_29 90.5 .
F5_29 Sb1_29 F2_29 90.3 .
F5_29 Sb1_29 F4_29 89.7 .
F5_29 Sb1_29 F6_29 89.5 .
F6_29 Sb1_29 F1_29 180.0 .
F6_29 Sb1_29 F2_29 90.0 .
F6_29 Sb1_29 F4_29 89.9 .
F1_30 Sb1_30 F3_30 84.0(16) .
F2_30 Sb1_30 F1_30 94.1(17) .
F2_30 Sb1_30 F3_30 90.1(16) .
F2_30 Sb1_30 F4_30 175(2) .
F2_30 Sb1_30 F6_30 92.1(17) .
F4_30 Sb1_30 F1_30 89.8(17) .
F4_30 Sb1_30 F3_30 88.0(16) .
F4_30 Sb1_30 F6_30 83.8(16) .
F5_30 Sb1_30 F1_30 95.0(17) .
F5_30 Sb1_30 F2_30 94.2(17) .
F5_30 Sb1_30 F3_30 175.6(19) .
F5_30 Sb1_30 F4_30 87.8(16) .
F5_30 Sb1_30 F6_30 91.4(17) .
F6_30 Sb1_30 F1_30 171(2) .
F6_30 Sb1_30 F3_30 89.2(17) .

loop_
_geom_bond_atom_site_label_1
_geom_bond_atom_site_label_2
_geom_bond_distance
_geom_bond_site_symmetry_2
B000_1 B050_1 1.72(3) .
B000_1 B100_1 1.77(3) .
B000_1 B150_1 1.83(3) .
B000_1 B200_1 1.80(3) .
B000_1 B250_1 1.77(3) .
B000_1 O0_2 1.47(3) .
B050_1 B100_1 1.86(3) .
B050_1 B250_1 1.69(3) .
B050_1 B300_1 1.66(3) .
B050_1 B350_1 1.82(3) .
B050_1 O0_3 1.44(2) .
B100_1 B150_1 1.84(2) .
B100_1 B350_1 1.77(4) .
B100_1 B400_1 1.74(3) .
B100_1 O0_4 1.43(2) .
B150_1 B200_1 1.86(3) .
B150_1 B400_1 1.90(4) .
B150_1 B450_1 1.89(3) .
B150_1 O0_5 1.35(3) .
B200_1 B250_1 1.79(3) .
B200_1 B450_1 1.81(3) .
B200_1 B500_1 1.89(4) .
B200_1 O0_6 1.39(3) .
B250_1 B300_1 1.70(4) .
B250_1 B500_1 1.88(3) .
B250_1 O0_7 1.45(2) .
B300_1 B350_1 1.76(3) .
B300_1 B500_1 1.73(3) .
B300_1 B550_1 1.80(3) .
B300_1 O0_8 1.48(3) .
B350_1 B400_1 1.77(3) .
B350_1 B550_1 1.79(3) .
B350_1 O0_9 1.42(3) .
B400_1 B450_1 1.85(2) .
B400_1 B550_1 1.82(4) .
B400_1 O0_10 1.39(2) .
B450_1 B500_1 1.81(3) .
B450_1 B550_1 1.84(3) .
B450_1 O0_11 1.403(18) .
B500_1 B550_1 1.80(3) .
B500_1 O0_12 1.37(3) .
B550_1 O0_13 1.30(3) .
O0_2 C0_2 1.44(4) .
C0_2 C1_2 1.56(4) .
C1_2 C2_2 1.35(4) .
C1_2 C6_2 1.35(4) .
C2_2 C3_2 1.42(4) .
C3_2 C4_2 1.34(4) .
C4_2 C5_2 1.48(4) .
C4_2 Au0_2 1.97(2) .
C5_2 C6_2 1.43(4) .
Au0_2 Cl0_2 2.302(12) .
Au0_2 P0_2 2.317(6) .
Au0_2 N0_2 2.15(3) .
P0_2 C7_2 1.69(3) .
P0_2 C15_2 1.86(3) .
P0_2 C25_2 1.90(3) .
C7_2 C8_2 1.46(2) .
C7_2 C12_2 1.30(2) .
C8_2 C9_2 1.45(3) .
C9_2 C10_2 1.42(3) .
C10_2 C11_2 1.30(2) .
C11_2 C12_2 1.36(2) .
C12_2 N0_2 1.41(5) .
N0_2 C13_2 1.56(4) .
N0_2 C14_2 1.65(5) .
C15_2 C16_2 1.51(2) .
C15_2 C20_2 1.56(2) .
C15_2 C21_2 1.49(2) .
C16_2 C17_2 1.55(2) .
C17_2 C18_2 1.68(2) .
C17_2 C23_2 1.42(2) .
C18_2 C19_2 1.45(2) .
C19_2 C20_2 1.55(2) .
C19_2 C24_2 1.54(2) .
C21_2 C22_2 1.52(2) .
C22_2 C23_2 1.49(2) .
C22_2 C24_2 1.61(2) .
C25_2 C26_2 1.39(2) .
C25_2 C30_2 1.52(2) .
C25_2 C31_2 1.55(2) .
C26_2 C27_2 1.51(2) .
C27_2 C28_2 1.57(2) .
C27_2 C33_2 1.49(2) .
C28_2 C29_2 1.37(2) .
C29_2 C30_2 1.60(2) .
C29_2 C34_2 1.57(2) .
C31_2 C32_2 1.58(2) .
C32_2 C33_2 1.36(2) .
C32_2 C34_2 1.52(2) .
O0_3 C0_3 1.34(2) .
C0_3 C1_3 1.44(2) .
C1_3 C2_3 1.40(2) .
C1_3 C6_3 1.43(2) .
C2_3 C3_3 1.24(2) .
C3_3 C4_3 1.34(2) .
C4_3 C5_3 1.40(2) .
C4_3 Au0_3 2.030(19) .
C5_3 C6_3 1.42(2) .
Au0_3 Cl0_3 2.309(7) .
Au0_3 P0_3 2.296(6) .
Au0_3 N0_3 2.146(15) .
P0_3 C7_3 1.839(16) .
P0_3 C15_3 1.891(16) .
P0_3 C25_3 1.912(15) .
C7_3 C8_3 1.44(2) .
C7_3 C12_3 1.35(2) .
C8_3 C9_3 1.45(2) .
C9_3 C10_3 1.42(3) .
C10_3 C11_3 1.30(2) .
C11_3 C12_3 1.339(19) .
C12_3 N0_3 1.44(2) .
N0_3 C13_3 1.442(18) .
N0_3 C14_3 1.515(19) .
C15_3 C16_3 1.534(17) .
C15_3 C20_3 1.600(16) .
C15_3 C21_3 1.518(18) .
C16_3 C17_3 1.512(19) .
C17_3 C18_3 1.67(2) .
C17_3 C23_3 1.40(2) .
C18_3 C19_3 1.443(19) .
C19_3 C20_3 1.516(18) .
C19_3 C24_3 1.53(2) .
C21_3 C22_3 1.508(17) .
C22_3 C23_3 1.47(2) .
C22_3 C24_3 1.61(2) .
C25_3 C26_3 1.423(18) .
C25_3 C30_3 1.518(18) .
C25_3 C31_3 1.516(16) .
C26_3 C27_3 1.527(18) .
C27_3 C28_3 1.56(2) .
C27_3 C33_3 1.494(18) .
C28_3 C29_3 1.37(2) .
C29_3 C30_3 1.599(19) .
C29_3 C34_3 1.56(2) .
C31_3 C32_3 1.549(18) .
C32_3 C33_3 1.37(2) .
C32_3 C34_3 1.51(2) .
O0_4 C0_4 1.49(2) .
C0_4 C1_4 1.47(3) .
C1_4 C2_4 1.46(3) .
C1_4 C6_4 1.31(3) .
C2_4 C3_4 1.27(3) .
C3_4 C4_4 1.42(3) .
C4_4 C5_4 1.36(2) .
C4_4 Au0_4 2.024(17) .
C5_4 C6_4 1.37(3) .
Au0_4 Cl0_4 2.334(6) .
Au0_4 P0_4 2.310(5) .
Au0_4 N0_4 2.153(15) .
P0_4 C7_4 1.81(2) .
P0_4 C15_4 1.832(17) .
P0_4 C25_4 1.889(19) .
C7_4 C8_4 1.48(3) .
C7_4 C12_4 1.33(3) .
C8_4 C9_4 1.27(3) .
C9_4 C10_4 1.40(3) .
C10_4 C11_4 1.36(3) .
C11_4 C12_4 1.38(3) .
C12_4 N0_4 1.44(2) .
N0_4 C13_4 1.53(3) .
N0_4 C14_4 1.42(2) .
C15_4 C16_4 1.551(17) .
C15_4 C20_4 1.555(18) .
C15_4 C21_4 1.506(18) .
C16_4 C17_4 1.534(19) .
C17_4 C18_4 1.65(2) .
C17_4 C23_4 1.42(2) .
C18_4 C19_4 1.44(2) .
C19_4 C20_4 1.539(19) .
C19_4 C24_4 1.55(2) .
C21_4 C22_4 1.522(19) .
C22_4 C23_4 1.48(2) .
C22_4 C24_4 1.61(2) .
C25_4 C26_4 1.48(3) .
C25_4 C30_4 1.50(3) .
C25_4 C31_4 1.54(3) .
C26_4 C27_4 1.56(2) .
C27_4 C28_4 1.66(4) .
C27_4 C33_4 1.56(3) .
C28_4 C29_4 1.32(3) .
C29_4 C30_4 1.51(3) .
C29_4 C34_4 1.53(3) .
C31_4 C32_4 1.56(3) .
C32_4 C33_4 1.50(4) .
C32_4 C34_4 1.55(4) .
O0_5 C0_5 1.33(2) .
C0_5 C1_5 1.49(2) .
C1_5 C2_5 1.39(2) .
C1_5 C6_5 1.37(3) .
C2_5 C3_5 1.46(3) .
C3_5 C4_5 1.34(3) .
C4_5 C5_5 1.33(3) .
C4_5 Au0_5 2.07(2) .
C5_5 C6_5 1.34(3) .
Au0_5 Cl0_5 2.310(8) .
Au0_5 P0_5 2.302(7) .
Au0_5 N0_5 2.255(17) .
P0_5 C7_5 1.797(17) .
P0_5 C15_5 1.85(2) .
P0_5 C25_5 1.859(18) .
C7_5 C8_5 1.34(3) .
C7_5 C12_5 1.44(3) .
C8_5 C9_5 1.34(3) .
C9_5 C10_5 1.34(5) .
C10_5 C11_5 1.33(4) .
C11_5 C12_5 1.43(3) .
C12_5 N0_5 1.38(3) .
N0_5 C13_5 1.44(3) .
N0_5 C14_5 1.61(3) .
C15_5 C16_5 1.533(18) .
C15_5 C20_5 1.559(18) .
C15_5 C21_5 1.50(2) .
C16_5 C17_5 1.52(2) .
C17_5 C18_5 1.68(2) .
C17_5 C23_5 1.42(2) .
C18_5 C19_5 1.46(2) .
C19_5 C20_5 1.53(2) .
C19_5 C24_5 1.53(2) .
C21_5 C22_5 1.518(19) .
C22_5 C23_5 1.45(2) .
C22_5 C24_5 1.59(2) .
C25_5 C26_5 1.456(19) .
C25_5 C30_5 1.52(2) .
C25_5 C31_5 1.560(19) .
C26_5 C27_5 1.550(19) .
C27_5 C28_5 1.53(2) .
C27_5 C33_5 1.46(2) .
C28_5 C29_5 1.37(2) .
C29_5 C30_5 1.585(19) .
C29_5 C34_5 1.57(2) .
C31_5 C32_5 1.58(2) .
C32_5 C33_5 1.37(2) .
C32_5 C34_5 1.53(2) .
O0_6 C0_6 1.500(19) .
C0_6 C1_6 1.50(3) .
C1_6 C2_6 1.34(3) .
C1_6 C6_6 1.37(3) .
C2_6 C3_6 1.32(3) .
C3_6 C4_6 1.43(3) .
C4_6 C5_6 1.34(3) .
C4_6 Au0_6 2.033(18) .
C5_6 C6_6 1.36(3) .
Au0_6 Cl0_6 2.295(7) .
Au0_6 P0_6 2.282(6) .
Au0_6 N0_6 2.152(19) .
P0_6 C7_6 1.81(2) .
P0_6 C15_6 1.853(17) .
P0_6 C25_6 1.855(17) .
C7_6 C8_6 1.37(4) .
C7_6 C12_6 1.52(4) .
C8_6 C9_6 1.36(4) .
C9_6 C10_6 1.45(5) .
C10_6 C11_6 1.42(5) .
C11_6 C12_6 1.37(3) .
C12_6 N0_6 1.40(3) .
N0_6 C13_6 1.46(3) .
N0_6 C14_6 1.60(3) .
C15_6 C16_6 1.520(19) .
C15_6 C20_6 1.585(17) .
C15_6 C21_6 1.505(19) .
C16_6 C17_6 1.538(19) .
C17_6 C18_6 1.67(2) .
C17_6 C23_6 1.42(2) .
C18_6 C19_6 1.45(2) .
C19_6 C20_6 1.522(19) .
C19_6 C24_6 1.52(2) .
C21_6 C22_6 1.520(19) .
C22_6 C23_6 1.48(2) .
C22_6 C24_6 1.59(2) .
C25_6 C26_6 1.423(18) .
C25_6 C30_6 1.513(18) .
C25_6 C31_6 1.544(19) .
C26_6 C27_6 1.561(18) .
C27_6 C28_6 1.57(2) .
C27_6 C33_6 1.49(2) .
C28_6 C29_6 1.35(2) .
C29_6 C30_6 1.567(19) .
C29_6 C34_6 1.54(2) .
C31_6 C32_6 1.58(2) .
C32_6 C33_6 1.38(2) .
C32_6 C34_6 1.51(2) .
O0_7 C0_7 1.44(2) .
C0_7 C1_7 1.53(2) .
C1_7 C2_7 1.38(3) .
C1_7 C6_7 1.34(3) .
C2_7 C3_7 1.35(3) .
C3_7 C4_7 1.49(3) .
C4_7 C5_7 1.28(2) .
C4_7 Au0_7 2.078(15) .
C5_7 C6_7 1.36(2) .
Au0_7 Cl0_7 2.309(7) .
Au0_7 P0_7 2.309(6) .
Au0_7 N0_7 2.206(17) .
P0_7 C7_7 1.823(18) .
P0_7 C15_7 1.873(16) .
P0_7 C25_7 1.89(2) .
C7_7 C8_7 1.43(3) .
C7_7 C12_7 1.45(3) .
C8_7 C9_7 1.23(3) .
C9_7 C10_7 1.29(4) .
C10_7 C11_7 1.30(4) .
C11_7 C12_7 1.39(3) .
C12_7 N0_7 1.47(3) .
N0_7 C13_7 1.430(19) .
N0_7 C14_7 1.51(2) .
C15_7 C16_7 1.535(17) .
C15_7 C20_7 1.573(17) .
C15_7 C21_7 1.491(18) .
C16_7 C17_7 1.523(19) .
C17_7 C18_7 1.65(2) .
C17_7 C23_7 1.43(2) .
C18_7 C19_7 1.44(2) .
C19_7 C20_7 1.521(19) .
C19_7 C24_7 1.56(2) .
C21_7 C22_7 1.553(18) .
C22_7 C23_7 1.45(2) .
C22_7 C24_7 1.58(2) .
C25_7 C26_7 1.49(3) .
C25_7 C30_7 1.52(3) .
C25_7 C31_7 1.59(3) .
C26_7 C27_7 1.55(3) .
C27_7 C28_7 1.52(3) .
C27_7 C33_7 1.55(4) .
C28_7 C29_7 1.50(3) .
C29_7 C30_7 1.54(2) .
C29_7 C34_7 1.55(3) .
C31_7 C32_7 1.60(3) .
C32_7 C33_7 1.47(4) .
C32_7 C34_7 1.53(3) .
O0_8 C0_8 1.51(2) .
C0_8 C1_8 1.55(3) .
C1_8 C2_8 1.37(3) .
C1_8 C6_8 1.32(3) .
C2_8 C3_8 1.43(2) .
C3_8 C4_8 1.41(2) .
C4_8 C5_8 1.40(2) .
C4_8 Au0_8 2.008(17) .
C5_8 C6_8 1.28(3) .
Au0_8 Cl0_8 2.326(8) .
Au0_8 P0_8 2.300(6) .
Au0_8 N0_8 2.157(14) .
P0_8 C7_8 1.83(2) .
P0_8 C15_8 1.88(2) .
P0_8 C25_8 1.879(18) .
C7_8 C8_8 1.46(2) .
C7_8 C12_8 1.29(2) .
C8_8 C9_8 1.47(2) .
C9_8 C10_8 1.43(3) .
C10_8 C11_8 1.31(2) .
C11_8 C12_8 1.34(2) .
C12_8 N0_8 1.58(3) .
N0_8 C13_8 1.45(2) .
N0_8 C14_8 1.51(2) .
C15_8 C16_8 1.57(3) .
C15_8 C20_8 1.60(3) .
C15_8 C21_8 1.49(3) .
C16_8 C17_8 1.45(3) .
C17_8 C18_8 1.63(3) .
C17_8 C23_8 1.45(3) .
C18_8 C19_8 1.39(3) .
C19_8 C20_8 1.58(4) .
C19_8 C24_8 1.71(4) .
C21_8 C22_8 1.44(4) .
C22_8 C23_8 1.49(4) .
C22_8 C24_8 1.42(4) .
C25_8 C26_8 1.438(17) .
C25_8 C30_8 1.516(19) .
C25_8 C31_8 1.552(19) .
C26_8 C27_8 1.577(18) .
C27_8 C28_8 1.54(2) .
C27_8 C33_8 1.48(2) .
C28_8 C29_8 1.35(2) .
C29_8 C30_8 1.59(2) .
C29_8 C34_8 1.53(2) .
C31_8 C32_8 1.56(2) .
C32_8 C33_8 1.37(2) .
C32_8 C34_8 1.51(2) .
O0_9 C0_9 1.32(2) .
C0_9 C1_9 1.53(2) .
C1_9 C2_9 1.37(3) .
C1_9 C6_9 1.41(2) .
C2_9 C3_9 1.35(2) .
C3_9 C4_9 1.38(2) .
C4_9 C5_9 1.32(2) .
C4_9 Au0_9 2.030(17) .
C5_9 C6_9 1.44(3) .
Au0_9 Cl0_9 2.328(7) .
Au0_9 P0_9 2.302(6) .
Au0_9 N0_9 2.171(17) .
P0_9 C7_9 1.81(2) .
P0_9 C15_9 1.879(19) .
P0_9 C25_9 1.884(17) .
C7_9 C8_9 1.31(4) .
C7_9 C12_9 1.40(3) .
C8_9 C9_9 1.40(4) .
C8_9 N0_9 1.51(4) .
C9_9 C10_9 1.46(5) .
C10_9 C11_9 1.31(5) .
C11_9 C12_9 1.43(4) .
N0_9 C13_9 1.44(2) .
N0_9 C14_9 1.54(2) .
C15_9 C16_9 1.536(18) .
C15_9 C20_9 1.555(18) .
C15_9 C21_9 1.526(19) .
C16_9 C17_9 1.52(2) .
C17_9 C18_9 1.67(2) .
C17_9 C23_9 1.42(2) .
C18_9 C19_9 1.46(2) .
C19_9 C20_9 1.55(2) .
C19_9 C24_9 1.54(2) .
C21_9 C22_9 1.52(2) .
C22_9 C23_9 1.47(2) .
C22_9 C24_9 1.60(2) .
C25_9 C26_9 1.433(18) .
C25_9 C30_9 1.527(17) .
C25_9 C31_9 1.548(18) .
C26_9 C27_9 1.552(17) .
C27_9 C28_9 1.52(2) .
C27_9 C33_9 1.44(2) .
C28_9 C29_9 1.343(19) .
C29_9 C30_9 1.597(18) .
C29_9 C34_9 1.56(2) .
C31_9 C32_9 1.56(2) .
C32_9 C33_9 1.36(2) .
C32_9 C34_9 1.52(2) .
O0_10 C0_10 1.363(19) .
C0_10 C1_10 1.48(2) .
C1_10 C2_10 1.41(2) .
C1_10 C6_10 1.43(2) .
C2_10 C3_10 1.41(2) .
C3_10 C4_10 1.47(3) .
C4_10 C5_10 1.23(3) .
C4_10 Au0_10 1.978(17) .
C5_10 C6_10 1.49(3) .
Au0_10 Cl0_10 2.332(8) .
Au0_10 P0_10 2.324(6) .
Au0_10 N0_10 2.178(15) .
P0_10 C7_10 1.810(17) .
P0_10 C15_10 1.874(19) .
P0_10 C25_10 1.872(15) .
C7_10 C8_10 1.43(2) .
C7_10 C12_10 1.31(2) .
C8_10 C9_10 1.48(2) .
C9_10 C10_10 1.42(3) .
C10_10 C11_10 1.32(2) .
C11_10 C12_10 1.37(2) .
C12_10 N0_10 1.47(3) .
N0_10 C13_10 1.50(3) .
N0_10 C14_10 1.56(2) .
C15_10 C16_10 1.536(18) .
C15_10 C20_10 1.56(2) .
C15_10 C21_10 1.489(19) .
C16_10 C17_10 1.55(2) .
C17_10 C18_10 1.65(2) .
C17_10 C23_10 1.45(2) .
C18_10 C19_10 1.43(2) .
C19_10 C20_10 1.53(2) .
C19_10 C24_10 1.53(2) .
C21_10 C22_10 1.49(2) .
C22_10 C23_10 1.49(2) .
C22_10 C24_10 1.60(2) .
C25_10 C26_10 1.444(17) .
C25_10 C30_10 1.502(19) .
C25_10 C31_10 1.522(19) .
C26_10 C27_10 1.559(17) .
C27_10 C28_10 1.56(2) .
C27_10 C33_10 1.47(2) .
C28_10 C29_10 1.37(2) .
C29_10 C30_10 1.616(17) .
C29_10 C34_10 1.55(2) .
C31_10 C32_10 1.604(18) .
C32_10 C33_10 1.36(2) .
C32_10 C34_10 1.51(2) .
O0_11 C0_11 1.43(2) .
C0_11 C1_11 1.55(2) .
C1_11 C2_11 1.34(3) .
C1_11 C6_11 1.35(3) .
C2_11 C3_11 1.32(2) .
C3_11 C4_11 1.40(3) .
C4_11 C5_11 1.38(2) .
C4_11 Au0_11 2.044(16) .
C5_11 C6_11 1.46(2) .
Au0_11 Cl0_11 2.340(8) .
Au0_11 P0_11 2.315(6) .
Au0_11 N0_11 2.224(16) .
P0_11 C7_11 1.76(2) .
P0_11 C15_11 1.79(2) .
P0_11 C25_11 1.869(16) .
C7_11 C8_11 1.40(2) .
C7_11 C12_11 1.26(3) .
C8_11 C9_11 1.30(3) .
C9_11 C10_11 1.22(4) .
C10_11 C11_11 1.44(4) .
C11_11 C12_11 1.52(3) .
C12_11 N0_11 1.62(4) .
N0_11 C13_11 1.46(3) .
N0_11 C14_11 1.53(3) .
C15_11 C16_11 1.52(3) .
C15_11 C20_11 1.62(2) .
C15_11 C21_11 1.56(2) .
C16_11 C17_11 1.49(2) .
C17_11 C18_11 1.61(3) .
C17_11 C23_11 1.35(3) .
C18_11 C19_11 1.40(4) .
C19_11 C20_11 1.58(3) .
C19_11 C24_11 1.55(4) .
C21_11 C22_11 1.49(3) .
C22_11 C23_11 1.59(4) .
C22_11 C24_11 1.75(4) .
C25_11 C26_11 1.453(17) .
C25_11 C30_11 1.499(18) .
C25_11 C31_11 1.525(18) .
C26_11 C27_11 1.537(19) .
C27_11 C28_11 1.55(2) .
C27_11 C33_11 1.47(2) .
C28_11 C29_11 1.370(19) .
C29_11 C30_11 1.581(18) .
C29_11 C34_11 1.58(2) .
C31_11 C32_11 1.581(19) .
C32_11 C33_11 1.38(2) .
C32_11 C34_11 1.52(2) .
O0_12 C0_12 1.34(2) .
C0_12 C1_12 1.56(2) .
C1_12 C2_12 1.44(3) .
C1_12 C6_12 1.30(2) .
C2_12 C3_12 1.37(2) .
C3_12 C4_12 1.38(2) .
C4_12 C5_12 1.37(3) .
C4_12 Au0_12 2.021(16) .
C5_12 C6_12 1.48(2) .
Au0_12 Cl0_12 2.307(6) .
Au0_12 P0_12 2.274(5) .
Au0_12 N0_12 2.202(14) .
P0_12 C7_12 1.825(15) .
P0_12 C15_12 1.840(17) .
P0_12 C25_12 1.902(16) .
C7_12 C8_12 1.35(3) .
C7_12 C12_12 1.36(3) .
C8_12 C9_12 1.56(3) .
C9_12 C10_12 1.29(4) .
C10_12 C11_12 1.36(4) .
C11_12 C12_12 1.36(3) .
C12_12 N0_12 1.50(3) .
N0_12 C13_12 1.58(2) .
N0_12 C14_12 1.49(3) .
C15_12 C16_12 1.60(3) .
C15_12 C20_12 1.58(2) .
C15_12 C21_12 1.52(2) .
C16_12 C17_12 1.57(3) .
C17_12 C18_12 1.67(3) .
C17_12 C23_12 1.53(3) .
C18_12 C19_12 1.41(4) .
C19_12 C20_12 1.55(3) .
C19_12 C24_12 1.49(4) .
C21_12 C22_12 1.52(3) .
C22_12 C23_12 1.51(3) .
C22_12 C24_12 1.51(3) .
C25_12 C26_12 1.444(17) .
C25_12 C30_12 1.504(18) .
C25_12 C31_12 1.532(18) .
C26_12 C27_12 1.554(18) .
C27_12 C28_12 1.57(2) .
C27_12 C33_12 1.48(2) .
C28_12 C29_12 1.36(2) .
C29_12 C30_12 1.572(19) .
C29_12 C34_12 1.59(2) .
C31_12 C32_12 1.567(19) .
C32_12 C33_12 1.38(2) .
C32_12 C34_12 1.52(2) .
O0_13 C0_13 1.26(3) .
C0_13 C1_13 1.42(3) .
C1_13 C2_13 1.39(3) .
C1_13 C6_13 1.39(3) .
C2_13 C3_13 1.26(3) .
C3_13 C4_13 1.35(3) .
C4_13 C5_13 1.38(3) .
C4_13 Au0_13 2.09(3) .
C5_13 C6_13 1.39(3) .
Au0_13 Cl0_13 2.328(11) .
Au0_13 P0_13 1.817(17) .
Au0_13 N0_13 2.20(2) .
P0_13 C7_13 2.04(2) .
P0_13 C15_13 2.14(3) .
P0_13 C25_13 2.06(3) .
C7_13 C8_13 1.44(2) .
C7_13 C12_13 1.32(2) .
C8_13 C9_13 1.44(2) .
C9_13 C10_13 1.42(3) .
C10_13 C11_13 1.31(2) .
C11_13 C12_13 1.33(2) .
C12_13 N0_13 1.46(4) .
N0_13 C13_13 1.44(2) .
N0_13 C14_13 1.50(2) .
C15_13 C16_13 1.54(2) .
C15_13 C20_13 1.54(2) .
C15_13 C21_13 1.52(2) .
C16_13 C17_13 1.54(2) .
C17_13 C18_13 1.67(2) .
C17_13 C23_13 1.42(2) .
C18_13 C19_13 1.46(2) .
C19_13 C20_13 1.51(2) .
C19_13 C24_13 1.54(2) .
C21_13 C22_13 1.52(2) .
C22_13 C23_13 1.47(2) .
C22_13 C24_13 1.59(2) .
C25_13 C26_13 1.43(2) .
C25_13 C30_13 1.49(2) .
C25_13 C31_13 1.55(2) .
C26_13 C27_13 1.56(2) .
C27_13 C28_13 1.54(2) .
C27_13 C33_13 1.47(2) .
C28_13 C29_13 1.38(2) .
C29_13 C30_13 1.61(2) .
C29_13 C34_13 1.55(2) .
C31_13 C32_13 1.57(2) .
C32_13 C33_13 1.38(2) .
C32_13 C34_13 1.52(2) .
Sb1_14 F1_14 1.810(11) .
Sb1_14 F2_14 1.787(10) .
Sb1_14 F3_14 1.866(12) .
Sb1_14 F4_14 1.853(11) .
Sb1_14 F5_14 1.816(11) .
Sb1_14 F6_14 1.856(11) .
Sb1_15 F1_15 1.853(14) .
Sb1_15 F2_15 1.792(14) .
Sb1_15 F3_15 1.777(16) .
Sb1_15 F4_15 1.820(15) .
Sb1_15 F5_15 1.833(15) .
Sb1_15 F6_15 1.795(13) .
Sb1_16 F1_16 1.881(16) .
Sb1_16 F2_16 1.866(15) .
Sb1_16 F3_16 1.898(15) .
Sb1_16 F4_16 1.899(16) .
Sb1_16 F5_16 1.826(15) .
Sb1_16 F6_16 1.892(16) .
Sb1_17 F1_17 1.786(18) .
Sb1_17 F2_17 1.840(17) .
Sb1_17 F3_17 1.811(17) .
Sb1_17 F4_17 1.861(15) .
Sb1_17 F5_17 1.875(13) .
Sb1_17 F6_17 1.898(12) .
Sb1_18 F1_18 1.68(2) .
Sb1_18 F2_18 1.55(3) .
Sb1_18 F3_18 1.74(3) .
Sb1_18 F4_18 1.72(3) .
Sb1_18 F5_18 1.76(3) .
Sb1_18 F6_18 1.97(3) .
Sb1_19 F1_19 1.840(17) .
Sb1_19 F2_19 1.810(15) .
Sb1_19 F3_19 1.824(15) .
Sb1_19 F4_19 1.805(15) .
Sb1_19 F5_19 1.827(17) .
Sb1_19 F6_19 1.795(17) .
Sb1_20 F1_20 1.848(12) .
Sb1_20 F2_20 1.813(12) .
Sb1_20 F3_20 1.813(12) .
Sb1_20 F4_20 1.796(13) .
Sb1_20 F5_20 1.856(13) .
Sb1_20 F6_20 1.840(12) .
F6_20 F6_26 1.67(5) 3_545
Sb1_21 F1_21 1.824(18) .
Sb1_21 F2_21 1.813(18) .
Sb1_21 F3_21 1.821(18) .
Sb1_21 F4_21 1.760(16) .
Sb1_21 F5_21 1.807(18) .
Sb1_21 F6_21 1.800(18) .
Sb1_22 F1_22 1.880(17) .
Sb1_22 F2_22 1.830(19) .
Sb1_22 F3_22 1.806(19) .
Sb1_22 F4_22 1.783(18) .
Sb1_22 F5_22 1.828(19) .
Sb1_22 F6_22 1.786(19) .
Sb1_23 F1_23 1.858(18) .
Sb1_23 F2_23 1.792(18) .
Sb1_23 F3_23 1.81(2) .
Sb1_23 F4_23 1.838(19) .
Sb1_23 F5_23 1.826(19) .
Sb1_23 F6_23 1.793(19) .
Sb1_24 F1_24 1.84(2) .
Sb1_24 F2_24 1.82(2) .
Sb1_24 F3_24 1.83(2) .
Sb1_24 F4_24 1.81(2) .
Sb1_24 F5_24 1.82(2) .
Sb1_24 F6_24 1.82(2) .
Sb1_25 F1_25 1.84(2) .
Sb1_25 F2_25 1.81(2) .
Sb1_25 F3_25 1.81(2) .
Sb1_25 F4_25 1.81(2) .
Sb1_25 F5_25 1.83(2) .
Sb1_25 F6_25 1.80(2) .
Sb1_26 F1_26 1.828(18) .
Sb1_26 F2_26 1.816(19) .
Sb1_26 F3_26 1.82(2) .
Sb1_26 F4_26 1.803(19) .
Sb1_26 F5_26 1.822(19) .
Sb1_26 F6_26 1.819(19) .
Sb1_27 F1_27 1.83(2) .
Sb1_27 F2_27 1.82(2) .
Sb1_27 F3_27 1.82(2) .
Sb1_27 F4_27 1.81(2) .
Sb1_27 F5_27 1.82(2) .
Sb1_27 F6_27 1.82(2) .
Sb1_28 F1_28 1.847(14) .
Sb1_28 F2_28 1.864(14) .
Sb1_28 F3_28 1.806(15) .
Sb1_28 F4_28 1.777(15) .
Sb1_28 F5_28 1.788(17) .
Sb1_28 F6_28 1.836(14) .
Sb1_29 F1_29 1.8782 .
Sb1_29 F2_29 1.8816 .
Sb1_29 F3_29 1.8723 .
Sb1_29 F4_29 1.8828 .
Sb1_29 F5_29 1.8739 .
Sb1_29 F6_29 1.8751 .
Sb1_30 F1_30 1.82(2) .
Sb1_30 F2_30 1.801(19) .
Sb1_30 F3_30 1.83(2) .
Sb1_30 F4_30 1.812(19) .
Sb1_30 F5_30 1.80(2) .
Sb1_30 F6_30 1.82(2) .

loop_
_platon_squeeze_void_nr
_platon_squeeze_void_average_x
_platon_squeeze_void_average_y
_platon_squeeze_void_average_z
_platon_squeeze_void_volume
_platon_squeeze_void_count_electrons
_platon_squeeze_void_content
1 0.067 0.080 0.077 7275 1514 ' '
2 0.056 0.384 0.208 14 0 ' '
3 0.556 0.884 0.208 14 0 ' '
4 0.443 0.681 0.277 8 1 ' '
5 0.943 0.181 0.277 8 1 ' '
6 0.101 0.623 0.577 7280 1514 ' '
7 0.056 0.616 0.708 13 0 ' '
8 0.556 0.116 0.708 13 0 ' '
9 0.443 0.319 0.777 8 1 ' '
10 0.943 0.819 0.777 8 1 ' '
